data_1517226
loop_
_publ_author_name
'Yang, Xiaoping'
'Schipper, Desmond'
'Zhang, Lijie'
'Yang, Keqin'
'Huang, Shaoming'
'Jiang, Jijun'
'Su, Chengyong'
'Jones, Richard A.'

_publ_section_title
;
 Anion dependent self-assembly of 56-metal Cd-Ln nanoclusters with
 enhanced near-infrared luminescence properties.
;
_journal_issue 18
_journal_name_full Nanoscale
_journal_page_first 10569
_journal_page_last 10573
_journal_paper_doi 10.1039/c4nr03075c
_journal_volume 6
_journal_year 2014
_chemical_formula_moiety 'C360 H426 Br24 Cd24 N24 O144 Yb8'
_chemical_formula_sum 'C360 H426 Br24 Cd24 N24 O144 Yb8'
_chemical_formula_weight 13393.01
_chemical_name_systematic
; 
 ? 
;
_space_group_IT_number 14
_symmetry_cell_setting monoclinic
_symmetry_space_group_name_Hall '-P 2ybc'
_symmetry_space_group_name_H-M 'P 1 21/c 1'
_atom_sites_solution_hydrogens geom
_atom_sites_solution_primary direct
_atom_sites_solution_secondary difmap
_audit_creation_method SHELXL-97
_cell_angle_alpha 90.00
_cell_angle_beta 96.21(3)
_cell_angle_gamma 90.00
_cell_formula_units_Z 4
_cell_length_a 30.073(6)
_cell_length_b 41.754(8)
_cell_length_c 48.731(10)
_cell_measurement_reflns_used 14201
_cell_measurement_temperature 223(2)
_cell_measurement_theta_max 25.9610
_cell_measurement_theta_min 1.2395
_cell_volume 60831(2)
_computing_cell_refinement 'Collect software, Nonius B.V. 1998'
_computing_data_collection 'Collect software, Nonius B.V. 1998'
_computing_data_reduction
;
DENZO and Scalepack (Otwinoski and Minor, 1997)
;
_computing_molecular_graphics 'XP SHELXTL/PC, Siemens Analytical'
_computing_structure_refinement 'XL SHELXTL/PC, Siemens Analytical'
_computing_structure_solution
;

SIR97 - Altomare A., Burla M.C., Camalli M., Cascarano G.L., Giacovazzo C., 
Guagliardi A., Moliterni A.G.G., Polidori G.,Spagna R.
;
_diffrn_ambient_temperature 223(1)
_diffrn_detector_area_resol_mean 13.6612
_diffrn_measured_fraction_theta_full 0.964
_diffrn_measured_fraction_theta_max 0.964
_diffrn_measurement_device_type 'Mercury2 (2x2 bin mode)'
_diffrn_measurement_method dtprofit.ref
_diffrn_radiation_monochromator 'Graphite Monochromator'
_diffrn_radiation_source 'Sealed tube'
_diffrn_radiation_type MoK\a
_diffrn_radiation_wavelength 0.710747
_diffrn_reflns_av_R_equivalents 0.0000
_diffrn_reflns_av_sigmaI/netI 0.1955
_diffrn_reflns_limit_h_max 33
_diffrn_reflns_limit_h_min -34
_diffrn_reflns_limit_k_max 49
_diffrn_reflns_limit_k_min 0
_diffrn_reflns_limit_l_max 57
_diffrn_reflns_limit_l_min 0
_diffrn_reflns_number 103341
_diffrn_reflns_theta_full 25.00
_diffrn_reflns_theta_max 25.00
_diffrn_reflns_theta_min 2.99
_exptl_absorpt_coefficient_mu 3.674
_exptl_absorpt_correction_T_max 1.0000
_exptl_absorpt_correction_T_min 0.516291
_exptl_absorpt_correction_type multi-scan
_exptl_absorpt_process_details 'DENZO and Scalepack (Otwinoski and Minor, 1997)'
_exptl_crystal_colour Yellow
_exptl_crystal_density_diffrn 1.462
_exptl_crystal_density_method 'not measured'
_exptl_crystal_description Block
_exptl_crystal_F_000 25832
_exptl_crystal_size_max 0.29
_exptl_crystal_size_mid 0.25
_exptl_crystal_size_min 0.20
_refine_diff_density_max 3.398
_refine_diff_density_min -1.674
_refine_diff_density_rms 0.180
_refine_ls_extinction_method none
_refine_ls_goodness_of_fit_ref 1.119
_refine_ls_hydrogen_treatment constr
_refine_ls_matrix_type fullcycle
_refine_ls_number_parameters 5246
_refine_ls_number_reflns 103341
_refine_ls_number_restraints 3530
_refine_ls_restrained_S_all 1.139
_refine_ls_R_factor_all 0.1869
_refine_ls_R_factor_gt 0.0923
_refine_ls_shift/su_max 0.032
_refine_ls_shift/su_mean 0.003
_refine_ls_structure_factor_coef Fsqd
_refine_ls_weighting_details 'calc w=1/[\s^2^(Fo^2^)+(0.0875P)^2^+0.0000P] where P=(Fo^2^+2Fc^2^)/3'
_refine_ls_weighting_scheme calc
_refine_ls_wR_factor_gt 0.2092
_refine_ls_wR_factor_ref 0.2294
_reflns_number_gt 58490
_reflns_number_total 103341
_reflns_threshold_expression >2sigma(I)
_cod_data_source_file c4nr03075c4.cif
_cod_data_source_block complex-2
_cod_depositor_comments
;
The following automatic conversions were performed:

'_symmetry_cell_setting' value 'Monoclinic' changed to 'monoclinic'
according to
/usr/data/users/saulius/crontab/automatic-downloads/rss-feeds/RSC/lib/dictionaries/cif_core.dic
dictionary named 'cif_core.dic' version 2.4.2 from
2011-04-26.

'_exptl_absorpt_correction_type' value 'Multi-scan'
changed to 'multi-scan' according to
/usr/data/users/saulius/crontab/automatic-downloads/rss-feeds/RSC/lib/dictionaries/cif_core.dic
dictionary named 'cif_core.dic' version 2.4.2 from 2011-04-26.

Automatic conversion script
Id: cif_fix_values 2281 2013-09-26 08:29:07Z andrius 

 Adding full bibliography for 1517223--1517226.cif.
;
_cod_original_cell_volume 60831(21)
_cod_original_sg_symbol_Hall -P2ybc
_cod_original_sg_symbol_H-M P2(1)/c
_cod_database_code 1517226

loop_
_symmetry_equiv_pos_as_xyz
'x, y, z'
'-x, y+1/2, -z+1/2'
'-x, -y, -z'
'x, -y-1/2, z-1/2'

loop_
_atom_site_label
_atom_site_type_symbol
_atom_site_fract_x
_atom_site_fract_y
_atom_site_fract_z
_atom_site_U_iso_or_equiv
_atom_site_adp_type
_atom_site_occupancy
_atom_site_symmetry_multiplicity
_atom_site_calc_flag
_atom_site_refinement_flags
Yb1 Yb 0.31659(3) -0.126144(18) 0.313183(19) 0.0601(2) Uani 1 1 d U
Yb2 Yb 0.53960(3) 0.044393(19) 0.269668(17) 0.0591(2) Uani 1 1 d U
Yb3 Yb 0.37662(3) 0.074492(19) 0.077599(17) 0.0581(2) Uani 1 1 d U
Yb4 Yb 0.15773(3) -0.097492(19) 0.11866(2) 0.0698(3) Uani 1 1 d U
Yb5 Yb 0.24383(3) 0.11031(2) 0.412679(19) 0.0744(3) Uani 1 1 d U
Yb6 Yb 0.32425(3) 0.26427(2) 0.263914(19) 0.0700(3) Uani 1 1 d U
Yb7 Yb 0.05711(3) 0.187960(18) 0.132257(18) 0.0610(2) Uani 1 1 d U
Yb8 Yb -0.02316(3) 0.033604(19) 0.281942(18) 0.0624(2) Uani 1 1 d U
Cd1 Cd 0.41543(4) -0.10147(3) 0.35835(3) 0.0475(3) Uani 1 1 d DU
Cd2 Cd 0.52380(4) -0.11306(3) 0.33712(3) 0.0631(4) Uani 1 1 d U
Cd3 Cd 0.47787(4) -0.01804(3) 0.31031(3) 0.0499(3) Uani 1 1 d U
Cd4 Cd 0.57341(4) 0.09657(3) 0.21464(3) 0.0505(4) Uani 1 1 d U
Cd5 Cd 0.60233(4) 0.05890(3) 0.15308(3) 0.0569(4) Uani 1 1 d U
Cd6 Cd 0.45779(4) 0.08653(3) 0.14361(2) 0.0478(3) Uani 1 1 d U
Cd7 Cd 0.28880(4) 0.04027(3) 0.02766(3) 0.0531(4) Uani 1 1 d U
Cd8 Cd 0.29804(5) -0.04320(3) 0.01064(3) 0.0752(5) Uani 1 1 d U
Cd9 Cd 0.21552(4) -0.03001(3) 0.08133(3) 0.0569(4) Uani 1 1 d U
Cd10 Cd 0.13130(4) -0.15680(3) 0.16975(3) 0.0578(4) Uani 1 1 d U
Cd11 Cd 0.21063(4) -0.21748(3) 0.19286(3) 0.0683(4) Uani 1 1 d U
Cd12 Cd 0.22981(4) -0.13174(3) 0.24852(3) 0.0545(4) Uani 1 1 d U
Cd13 Cd 0.06552(4) 0.04142(3) 0.34502(3) 0.0537(4) Uani 1 1 d U
Cd14 Cd 0.04166(5) 0.09058(4) 0.42529(3) 0.0768(5) Uani 1 1 d U
Cd15 Cd 0.15117(4) 0.05660(3) 0.42630(3) 0.0540(4) Uani 1 1 d U
Cd16 Cd 0.30911(5) 0.17102(3) 0.37302(3) 0.0672(4) Uani 1 1 d U
Cd17 Cd 0.31722(7) 0.27416(4) 0.39181(4) 0.1168(7) Uani 1 1 d U
Cd18 Cd 0.37845(4) 0.25809(3) 0.33505(3) 0.0566(4) Uani 1 1 d DU
Cd19 Cd 0.24106(5) 0.25120(3) 0.19790(3) 0.0653(4) Uani 1 1 d U
Cd20 Cd 0.14252(5) 0.32366(3) 0.15906(3) 0.0721(4) Uani 1 1 d U
Cd21 Cd 0.13433(5) 0.25205(3) 0.11800(3) 0.0584(4) Uani 1 1 d U
Cd22 Cd 0.00334(4) 0.12255(3) 0.17246(3) 0.0463(3) Uani 1 1 d U
Cd23 Cd -0.12831(4) 0.12648(3) 0.19690(3) 0.0505(4) Uani 1 1 d U
Cd24 Cd -0.08858(4) 0.04766(3) 0.21472(3) 0.0426(3) Uani 1 1 d U
Br1 Br 0.35192(8) -0.23138(5) 0.44971(5) 0.0936(7) Uani 1 1 d U
Br2 Br -0.15128(7) -0.01578(6) 0.39840(5) 0.1013(8) Uani 1 1 d U
Br3 Br 0.58358(15) -0.04564(13) 0.48133(11) 0.251(2) Uani 1 1 d U
Br4 Br -0.00286(10) -0.06618(6) 0.48679(7) 0.1285(11) Uani 1 1 d U
Br5 Br 0.72694(7) -0.02091(6) 0.36578(4) 0.0999(8) Uani 1 1 d U
Br6 Br 0.26643(7) 0.04329(5) 0.56651(4) 0.0839(7) Uani 1 1 d U
Br7 Br 0.78039(7) 0.11189(6) 0.31321(5) 0.0985(8) Uani 1 1 d U
Br8 Br 0.34747(14) 0.22172(9) 0.52307(7) 0.1888(16) Uani 1 1 d U
Br9 Br 0.66406(9) 0.22578(5) 0.12125(5) 0.0995(8) Uani 1 1 d U
Br10 Br 0.5446(3) 0.2793(2) 0.46496(15) 0.426(5) Uani 1 1 d U
Br11 Br 0.58345(8) 0.13477(6) 0.02223(5) 0.1040(8) Uani 1 1 d U
Br12 Br 0.50494(8) 0.40073(5) 0.29578(5) 0.0968(8) Uani 1 1 d U
Br13 Br 0.42343(14) 0.13067(7) -0.06913(6) 0.1656(14) Uani 1 1 d U
Br14 Br 0.33778(6) 0.41887(4) 0.18920(5) 0.0735(6) Uani 1 1 d U
Br15 Br 0.09320(7) -0.00388(7) -0.08272(5) 0.1156(10) Uani 1 1 d U
Br16 Br 0.29812(8) 0.36628(5) 0.05514(5) 0.0916(7) Uani 1 1 d U
Br17 Br 0.09621(9) -0.13816(6) -0.02965(5) 0.1132(9) Uani 1 1 d U
Br18 Br -0.05139(12) 0.27878(7) 0.00462(8) 0.1885(18) Uani 1 1 d U
Br19 Br -0.00778(17) -0.21835(8) 0.04326(11) 0.273(3) Uani 1 1 d U
Br20 Br -0.18432(8) 0.18842(6) 0.07134(6) 0.1186(10) Uani 1 1 d U
Br21 Br 0.00812(7) -0.28461(5) 0.24571(6) 0.0934(8) Uani 1 1 d U
Br22 Br -0.26280(7) 0.03409(5) 0.08755(5) 0.0879(7) Uani 1 1 d U
Br23 Br 0.24685(7) -0.29850(4) 0.30876(5) 0.0770(7) Uani 1 1 d U
Br24 Br -0.25174(7) -0.05295(6) 0.28071(6) 0.1121(9) Uani 1 1 d U
N1 N 0.2622(4) -0.1458(3) 0.3475(3) 0.044(4) Uani 1 1 d U
N2 N 0.0554(5) -0.0048(3) 0.3710(3) 0.053(4) Uani 1 1 d U
N3 N 0.4049(4) -0.0818(3) 0.3996(3) 0.054(4) Uani 1 1 d U
N4 N 0.1665(4) 0.0076(3) 0.4420(3) 0.055(4) Uani 1 1 d U
N5 N 0.5092(4) -0.0110(3) 0.3555(3) 0.050(4) Uani 1 1 d U
N6 N 0.3112(4) 0.0896(3) 0.4448(3) 0.059(4) Uani 1 1 d U
N7 N 0.5714(4) 0.0720(3) 0.3142(3) 0.054(4) Uani 1 1 d U
N8 N 0.3767(5) 0.1782(3) 0.3973(3) 0.075(5) Uani 1 1 d U
N9 N 0.5802(4) 0.1506(3) 0.2214(3) 0.058(4) Uani 1 1 d U
N10 N 0.4542(5) 0.2491(3) 0.3399(3) 0.070(4) Uani 1 1 d U
N11 N 0.4921(4) 0.1351(3) 0.1370(3) 0.047(4) Uani 1 1 d U
N12 N 0.3894(4) 0.2844(3) 0.2369(3) 0.063(4) Uani 1 1 d U
N13 N 0.3881(4) 0.1322(3) 0.0598(3) 0.047(4) Uani 1 1 d U
N14 N 0.2773(4) 0.2723(3) 0.1630(3) 0.060(4) Uani 1 1 d U
N15 N 0.2346(4) 0.0705(3) 0.0053(3) 0.055(4) Uani 1 1 d U
N16 N 0.1768(4) 0.2454(3) 0.0832(3) 0.055(4) Uani 1 1 d U
N17 N 0.1611(4) -0.0143(3) 0.0448(3) 0.057(4) Uani 1 1 d U
N18 N 0.0306(5) 0.1647(3) 0.0843(3) 0.067(4) Uani 1 1 d U
N19 N 0.0808(4) -0.0852(3) 0.0918(3) 0.055(4) Uani 1 1 d U
N20 N -0.0402(4) 0.0936(3) 0.1395(3) 0.052(4) Uani 1 1 d U
N21 N 0.0614(4) -0.1559(3) 0.1826(3) 0.065(4) Uani 1 1 d U
N22 N -0.1023(4) 0.0055(3) 0.1841(3) 0.045(3) Uani 1 1 d U
N23 N 0.1708(4) -0.1600(3) 0.2628(3) 0.043(3) Uani 1 1 d U
N24 N -0.0394(4) -0.0251(3) 0.2923(3) 0.055(4) Uani 1 1 d U
O1 O 0.4312(4) -0.1542(2) 0.3845(2) 0.062(3) Uani 1 1 d U
O2 O 0.3559(3) -0.1361(2) 0.3568(2) 0.050(3) Uani 1 1 d U
O3 O -0.0066(3) 0.0253(2) 0.3285(2) 0.051(3) Uani 1 1 d U
O4 O -0.0895(4) 0.0390(3) 0.3122(3) 0.072(4) Uani 1 1 d U
O5 O 0.5745(4) -0.0923(3) 0.3779(3) 0.085(4) Uani 1 1 d U
O6 O 0.4868(3) -0.0937(2) 0.3718(2) 0.054(3) Uani 1 1 d U
O7 O 0.0800(4) 0.0448(3) 0.4327(3) 0.071(4) Uani 1 1 d U
O8 O -0.0048(4) 0.0458(3) 0.4360(3) 0.073(4) Uani 1 1 d U
O9 O 0.6164(3) 0.0155(2) 0.2802(2) 0.047(3) Uani 1 1 d U
O10 O 0.5457(3) 0.0063(2) 0.3044(2) 0.043(3) Uani 1 1 d U
O11 O 0.2187(3) 0.0785(2) 0.4458(2) 0.056(3) Uani 1 1 d U
O12 O 0.1532(3) 0.0683(2) 0.4790(2) 0.063(3) Uani 1 1 d U
O13 O 0.6575(3) 0.0963(2) 0.2284(2) 0.054(3) Uani 1 1 d U
O14 O 0.5932(3) 0.0811(2) 0.2599(2) 0.051(3) Uani 1 1 d U
O15 O 0.2946(4) 0.1516(2) 0.4159(2) 0.070(4) Uani 1 1 d U
O16 O 0.2452(4) 0.1462(3) 0.4554(3) 0.092(4) Uani 1 1 d U
O17 O 0.6210(4) 0.1032(2) 0.1248(2) 0.072(4) Uani 1 1 d U
O18 O 0.5934(3) 0.1078(2) 0.1733(2) 0.055(3) Uani 1 1 d U
O19 O 0.3865(4) 0.2583(3) 0.3812(2) 0.072(4) Uani 1 1 d U
O20 O 0.3755(5) 0.2674(3) 0.4321(3) 0.102(5) Uani 1 1 d U
O21 O 0.4432(3) 0.0684(2) 0.0476(2) 0.053(3) Uani 1 1 d U
O22 O 0.4460(3) 0.0917(2) 0.0961(2) 0.045(3) Uani 1 1 d U
O23 O 0.3822(3) 0.2858(2) 0.2942(2) 0.044(3) Uani 1 1 d U
O24 O 0.4025(3) 0.3160(2) 0.3406(2) 0.055(3) Uani 1 1 d U
O25 O 0.3283(3) 0.0479(2) -0.0156(2) 0.058(3) Uani 1 1 d U
O26 O 0.3441(3) 0.0780(2) 0.0317(2) 0.050(3) Uani 1 1 d U
O27 O 0.2903(3) 0.2848(2) 0.2224(2) 0.056(3) Uani 1 1 d U
O28 O 0.3132(3) 0.3268(2) 0.2603(2) 0.058(3) Uani 1 1 d U
O29 O 0.2244(4) -0.0547(3) -0.0170(3) 0.083(4) Uani 1 1 d U
O30 O 0.2536(4) 0.0003(2) 0.0033(2) 0.070(4) Uani 1 1 d U
O31 O 0.1727(4) 0.2986(2) 0.1234(2) 0.062(3) Uani 1 1 d U
O32 O 0.2042(4) 0.3541(2) 0.1407(3) 0.070(4) Uani 1 1 d U
O33 O 0.1578(4) -0.1349(2) 0.0758(3) 0.070(4) Uani 1 1 d U
O34 O 0.1696(3) -0.0747(2) 0.0771(2) 0.059(3) Uani 1 1 d U
O35 O 0.0732(3) 0.2231(2) 0.0977(2) 0.057(3) Uani 1 1 d U
O36 O 0.0782(4) 0.2843(2) 0.0861(3) 0.077(4) Uani 1 1 d U
O37 O 0.1021(4) -0.2007(2) 0.1348(2) 0.066(3) Uani 1 1 d U
O38 O 0.1090(3) -0.1380(2) 0.1260(2) 0.057(3) Uani 1 1 d U
O39 O -0.0064(3) 0.1578(2) 0.1359(2) 0.043(3) Uani 1 1 d U
O40 O -0.0197(3) 0.2153(2) 0.1172(2) 0.052(3) Uani 1 1 d U
O41 O 0.1705(3) -0.2490(2) 0.2253(3) 0.064(3) Uani 1 1 d U
O42 O 0.1418(3) -0.1976(2) 0.1992(2) 0.059(3) Uani 1 1 d U
O43 O -0.1249(3) 0.0757(2) 0.1799(2) 0.046(3) Uani 1 1 d U
O44 O -0.1753(3) 0.1195(2) 0.1533(2) 0.054(3) Uani 1 1 d U
O45 O 0.3307(3) -0.1868(2) 0.3145(2) 0.046(3) Uani 1 1 d U
O46 O 0.2635(3) -0.1564(2) 0.2874(2) 0.043(3) Uani 1 1 d U
O47 O -0.0862(3) 0.0167(2) 0.2535(2) 0.043(3) Uani 1 1 d U
O48 O -0.1653(3) 0.0345(2) 0.2301(2) 0.056(3) Uani 1 1 d U
O49 O 0.2154(3) -0.0843(2) 0.2704(2) 0.061(3) Uani 1 1 d U
O50 O 0.2624(3) -0.0877(2) 0.3102(2) 0.056(3) Uani 1 1 d U
O51 O 0.2844(4) -0.1105(3) 0.2255(3) 0.070(4) Uani 1 1 d U
O52 O 0.3177(3) -0.1050(2) 0.2684(2) 0.056(3) Uani 1 1 d U
O53 O 0.2481(3) -0.1804(2) 0.2248(2) 0.056(3) Uani 1 1 d U
O54 O 0.2791(4) -0.2248(3) 0.2155(3) 0.095(4) Uani 1 1 d U
O55 O 0.3874(3) -0.1394(2) 0.2991(2) 0.061(3) Uani 1 1 d U
O56 O 0.4510(3) -0.1230(2) 0.3236(2) 0.060(3) Uani 1 1 d U
O57 O 0.3604(3) -0.0790(2) 0.3272(2) 0.055(3) Uani 1 1 d U
O58 O 0.4214(3) -0.0482(2) 0.3289(2) 0.053(3) Uani 1 1 d U
O59 O 0.5206(7) -0.1773(5) 0.3209(5) 0.188(8) Uani 1 1 d U
O60 O 0.5628(6) -0.1581(4) 0.3552(4) 0.150(7) Uani 1 1 d U
O61 O 0.5553(3) -0.1088(2) 0.2974(2) 0.063(3) Uani 1 1 d U
O62 O 0.5234(3) -0.0654(2) 0.3117(2) 0.052(3) Uani 1 1 d U
O63 O 0.4476(4) -0.0340(2) 0.2688(2) 0.065(3) Uani 1 1 d U
O64 O 0.4805(3) 0.0096(2) 0.2560(2) 0.057(3) Uani 1 1 d U
O65 O 0.4349(4) 0.0284(2) 0.3085(2) 0.064(3) Uani 1 1 d U
O66 O 0.4794(3) 0.0627(2) 0.2881(2) 0.057(3) Uani 1 1 d U
O67 O 0.5800(4) 0.0470(2) 0.1949(2) 0.060(3) Uani 1 1 d U
O68 O 0.5601(3) 0.0183(2) 0.2294(2) 0.056(3) Uani 1 1 d U
O69 O 0.6504(5) 0.0089(3) 0.1660(3) 0.111(5) Uani 1 1 d U
O70 O 0.6788(4) 0.0548(3) 0.1580(3) 0.083(4) Uani 1 1 d U
O71 O 0.5734(4) 0.0289(2) 0.1166(2) 0.061(3) Uani 1 1 d U
O72 O 0.5235(3) 0.0593(2) 0.1340(2) 0.053(3) Uani 1 1 d U
O73 O 0.4913(3) 0.0915(2) 0.1897(2) 0.050(3) Uani 1 1 d U
O74 O 0.5103(3) 0.0780(2) 0.2331(2) 0.047(3) Uani 1 1 d U
O75 O 0.4350(3) 0.0392(2) 0.1558(2) 0.062(3) Uani 1 1 d U
O76 O 0.3865(3) 0.0449(2) 0.1182(2) 0.056(3) Uani 1 1 d U
O77 O 0.3905(3) 0.1090(2) 0.1515(2) 0.064(3) Uani 1 1 d U
O78 O 0.3496(3) 0.1059(2) 0.1096(2) 0.062(3) Uani 1 1 d U
O79 O 0.3841(3) 0.0209(2) 0.0650(2) 0.057(3) Uani 1 1 d U
O80 O 0.3293(3) -0.0047(2) 0.0391(2) 0.059(3) Uani 1 1 d U
O81 O 0.3003(3) 0.0562(2) 0.0736(2) 0.054(3) Uani 1 1 d U
O82 O 0.2510(3) 0.0180(2) 0.0707(2) 0.048(3) Uani 1 1 d U
O83 O 0.3778(4) -0.0471(3) 0.0014(3) 0.096(4) Uani 1 1 d U
O84 O 0.3245(5) -0.0454(4) -0.0329(3) 0.126(6) Uani 1 1 d U
O85 O 0.2597(4) -0.0588(2) 0.0509(3) 0.067(3) Uani 1 1 d U
O86 O 0.2973(4) -0.0937(3) 0.0287(3) 0.104(5) Uani 1 1 d U
O87 O 0.2761(4) -0.0399(2) 0.1130(2) 0.065(3) Uani 1 1 d U
O88 O 0.2254(4) -0.0733(2) 0.1296(3) 0.072(4) Uani 1 1 d U
O89 O 0.1791(3) -0.0056(2) 0.1147(2) 0.051(3) Uani 1 1 d U
O90 O 0.1394(3) -0.0463(2) 0.1318(2) 0.056(3) Uani 1 1 d U
O91 O 0.1805(3) -0.1230(2) 0.2083(2) 0.058(3) Uani 1 1 d U
O92 O 0.1558(4) -0.1037(2) 0.1676(3) 0.071(4) Uani 1 1 d U
O93 O 0.2094(4) -0.1395(2) 0.1299(2) 0.067(3) Uani 1 1 d U
O94 O 0.1992(3) -0.1753(2) 0.1617(2) 0.059(3) Uani 1 1 d U
O95 O 0.2520(5) -0.2418(3) 0.1537(3) 0.116(5) Uani 1 1 d U
O96 O 0.1953(5) -0.2640(3) 0.1697(3) 0.113(5) Uani 1 1 d U
O97 O 0.0995(3) 0.0147(2) 0.3116(2) 0.051(3) Uani 1 1 d U
O98 O 0.0422(3) 0.0075(2) 0.2774(2) 0.056(3) Uani 1 1 d U
O99 O 0.0821(4) 0.0875(2) 0.3267(2) 0.070(4) Uani 1 1 d U
O100 O 0.0324(3) 0.0731(2) 0.2917(2) 0.062(3) Uani 1 1 d U
O101 O -0.0605(4) 0.0823(2) 0.2739(2) 0.068(3) Uani 1 1 d U
O102 O -0.0959(3) 0.0977(2) 0.2336(2) 0.052(3) Uani 1 1 d U
O103 O -0.1507(4) 0.1574(2) 0.2371(3) 0.071(4) Uani 1 1 d U
O104 O -0.1991(3) 0.1287(2) 0.2127(2) 0.056(3) Uani 1 1 d U
O105 O -0.0618(3) 0.1476(2) 0.1862(2) 0.047(3) Uani 1 1 d U
O106 O -0.1208(4) 0.1789(2) 0.1821(3) 0.082(4) Uani 1 1 d U
O107 O -0.0151(3) 0.0797(2) 0.2007(2) 0.049(3) Uani 1 1 d U
O108 O -0.0145(3) 0.0455(2) 0.2343(2) 0.046(3) Uani 1 1 d U
O109 O 0.0394(3) 0.1450(2) 0.2117(2) 0.057(3) Uani 1 1 d U
O110 O 0.0650(3) 0.1746(2) 0.1788(2) 0.051(3) Uani 1 1 d U
O111 O 0.0538(4) 0.2369(2) 0.1562(2) 0.064(3) Uani 1 1 d U
O112 O 0.1039(4) 0.2753(2) 0.1531(3) 0.070(4) Uani 1 1 d U
O113 O 0.0692(3) 0.0997(2) 0.1601(2) 0.058(3) Uani 1 1 d U
O114 O 0.0921(3) 0.1392(2) 0.1331(2) 0.044(3) Uani 1 1 d U
O115 O 0.1900(4) 0.2310(2) 0.1615(2) 0.066(3) Uani 1 1 d U
O116 O 0.1347(3) 0.2034(2) 0.1407(2) 0.053(3) Uani 1 1 d U
O117 O 0.1092(6) 0.3707(4) 0.1428(4) 0.169(7) Uani 1 1 d U
O118 O 0.0627(6) 0.3430(4) 0.1566(4) 0.147(6) Uani 1 1 d U
O119 O 0.1546(4) 0.3389(3) 0.2039(3) 0.100(5) Uani 1 1 d U
O120 O 0.1938(4) 0.2965(2) 0.1948(2) 0.065(3) Uani 1 1 d U
O121 O 0.1961(4) 0.2306(3) 0.2272(3) 0.089(4) Uani 1 1 d U
O122 O 0.2564(4) 0.2365(3) 0.2583(3) 0.082(4) Uani 1 1 d U
O123 O 0.3368(4) 0.2211(2) 0.2373(2) 0.069(3) Uani 1 1 d U
O124 O 0.2859(4) 0.2060(2) 0.2028(2) 0.066(3) Uani 1 1 d U
O125 O 0.2842(3) 0.2817(2) 0.2997(2) 0.065(3) Uani 1 1 d U
O126 O 0.3087(4) 0.2728(3) 0.3439(2) 0.070(4) Uani 1 1 d U
O127 O 0.3467(4) 0.2255(2) 0.2997(2) 0.068(3) Uani 1 1 d U
O128 O 0.3422(4) 0.2001(2) 0.3382(2) 0.066(3) Uani 1 1 d U
O129 O 0.3121(6) 0.3282(3) 0.3904(3) 0.183(8) Uani 1 1 d DU
O130 O 0.2918(11) 0.3116(3) 0.4306(5) 0.39(2) Uani 1 1 d DU
O131 O 0.2525(7) 0.2585(5) 0.4080(5) 0.205(9) Uani 1 1 d U
O132 O 0.2924(4) 0.2224(3) 0.3929(3) 0.099(5) Uani 1 1 d U
O133 O 0.2442(4) 0.1780(3) 0.3458(3) 0.087(4) Uani 1 1 d U
O134 O 0.2257(4) 0.1364(3) 0.3709(3) 0.082(4) Uani 1 1 d U
O135 O 0.3224(4) 0.1214(2) 0.3545(2) 0.070(3) Uani 1 1 d U
O136 O 0.2900(4) 0.0880(2) 0.3838(2) 0.066(3) Uani 1 1 d U
O137 O 0.1746(4) 0.1346(3) 0.4152(3) 0.079(4) Uani 1 1 d U
O138 O 0.1123(4) 0.1034(2) 0.4178(2) 0.067(3) Uani 1 1 d U
O139 O 0.1965(4) 0.0688(3) 0.3919(3) 0.075(4) Uani 1 1 d U
O140 O 0.1324(3) 0.0476(2) 0.3746(2) 0.055(3) Uani 1 1 d U
O141 O 0.0505(8) 0.1215(5) 0.4657(5) 0.200(9) Uani 1 1 d DU
O142 O -0.0115(8) 0.1177(5) 0.4555(5) 0.195(9) Uani 1 1 d DU
O143 O -0.0037(5) 0.1138(3) 0.3931(3) 0.116(5) Uani 1 1 d U
O144 O 0.0295(4) 0.0736(2) 0.3760(3) 0.070(4) Uani 1 1 d U
C1 C 0.4737(6) -0.1658(4) 0.3981(4) 0.085(6) Uani 1 1 d U
H1A H 0.4795 -0.1868 0.3915 0.127 Uiso 1 1 calc R
H1B H 0.4724 -0.1665 0.4177 0.127 Uiso 1 1 calc R
H1C H 0.4972 -0.1515 0.3941 0.127 Uiso 1 1 calc R
C2 C 0.3934(6) -0.1674(4) 0.3916(4) 0.061(5) Uani 1 1 d U
C3 C 0.3925(6) -0.1902(4) 0.4131(4) 0.070(6) Uani 1 1 d U
H3A H 0.4192 -0.1969 0.4228 0.084 Uiso 1 1 calc R
C4 C 0.3526(6) -0.2027(4) 0.4199(4) 0.049(5) Uani 1 1 d U
C5 C 0.3148(7) -0.1948(4) 0.4056(4) 0.068(6) Uani 1 1 d U
H5A H 0.2883 -0.2040 0.4100 0.082 Uiso 1 1 calc R
C6 C 0.3132(6) -0.1712(4) 0.3822(3) 0.047(4) Uani 1 1 d U
C7 C 0.3524(6) -0.1569(4) 0.3763(4) 0.053(5) Uani 1 1 d U
C8 C 0.2703(5) -0.1624(3) 0.3694(4) 0.042(4) Uani 1 1 d U
H8A H 0.2458 -0.1693 0.3778 0.051 Uiso 1 1 calc R
C9 C 0.2131(5) -0.1370(3) 0.3396(4) 0.052(5) Uani 1 1 d U
H9A H 0.2085 -0.1306 0.3203 0.062 Uiso 1 1 calc R
H9B H 0.1941 -0.1553 0.3421 0.062 Uiso 1 1 calc R
C10 C 0.2017(5) -0.1105(4) 0.3574(4) 0.060(5) Uani 1 1 d U
H10A H 0.2245 -0.0941 0.3570 0.072 Uiso 1 1 calc R
H10B H 0.2033 -0.1184 0.3762 0.072 Uiso 1 1 calc R
C11 C 0.1547(5) -0.0941(4) 0.3502(4) 0.056(5) Uani 1 1 d U
H11A H 0.1522 -0.0864 0.3313 0.067 Uiso 1 1 calc R
H11B H 0.1314 -0.1098 0.3516 0.067 Uiso 1 1 calc R
C12 C 0.1478(5) -0.0670(4) 0.3687(4) 0.060(5) Uani 1 1 d U
H12A H 0.1723 -0.0520 0.3683 0.072 Uiso 1 1 calc R
H12B H 0.1483 -0.0749 0.3874 0.072 Uiso 1 1 calc R
C13 C 0.1039(5) -0.0496(3) 0.3607(3) 0.043(4) Uani 1 1 d U
H13A H 0.1043 -0.0405 0.3424 0.052 Uiso 1 1 calc R
H13B H 0.0796 -0.0649 0.3599 0.052 Uiso 1 1 calc R
C14 C 0.0953(5) -0.0235(4) 0.3804(4) 0.059(5) Uani 1 1 d U
H14A H 0.0916 -0.0328 0.3983 0.070 Uiso 1 1 calc R
H14B H 0.1210 -0.0093 0.3828 0.070 Uiso 1 1 calc R
C15 C 0.0178(6) -0.0128(4) 0.3794(4) 0.057(5) Uani 1 1 d U
H15A H 0.0189 -0.0279 0.3934 0.068 Uiso 1 1 calc R
C16 C -0.0262(5) -0.0008(3) 0.3692(4) 0.044(4) Uani 1 1 d U
C17 C -0.0593(7) -0.0115(4) 0.3846(4) 0.082(6) Uani 1 1 d U
H17A H -0.0521 -0.0242 0.4002 0.099 Uiso 1 1 calc R
C18 C -0.1042(5) -0.0028(4) 0.3763(4) 0.053(5) Uani 1 1 d U
C19 C -0.1151(7) 0.0138(4) 0.3526(4) 0.076(6) Uani 1 1 d U
H19A H -0.1447 0.0191 0.3469 0.091 Uiso 1 1 calc R
C20 C -0.0818(5) 0.0225(4) 0.3376(3) 0.044(4) Uani 1 1 d U
C21 C -0.0370(6) 0.0159(4) 0.3462(4) 0.056(5) Uani 1 1 d U
C22 C -0.1335(6) 0.0541(4) 0.3050(4) 0.088(6) Uani 1 1 d U
H22A H -0.1462 0.0598 0.3216 0.132 Uiso 1 1 calc R
H22B H -0.1529 0.0394 0.2944 0.132 Uiso 1 1 calc R
H22C H -0.1299 0.0731 0.2943 0.132 Uiso 1 1 calc R
C23 C 0.6212(8) -0.1002(5) 0.3807(6) 0.130(9) Uani 1 1 d U
H23A H 0.6358 -0.0903 0.3970 0.195 Uiso 1 1 calc R
H23B H 0.6345 -0.0926 0.3648 0.195 Uiso 1 1 calc R
H23C H 0.6247 -0.1231 0.3821 0.195 Uiso 1 1 calc R
C24 C 0.5552(8) -0.0851(5) 0.4013(5) 0.094(7) Uani 1 1 d U
C25 C 0.5758(13) -0.0857(9) 0.4286(9) 0.222(17) Uani 1 1 d U
H25A H 0.5982 -0.0996 0.4359 0.267 Uiso 1 1 calc R
C26 C 0.5544(10) -0.0600(9) 0.4432(9) 0.204(15) Uani 1 1 d DU
C27 C 0.5070(10) -0.0658(6) 0.4448(6) 0.163(12) Uani 1 1 d DU
H27A H 0.4930 -0.0598 0.4602 0.195 Uiso 1 1 calc R
C28 C 0.4826(7) -0.0813(5) 0.4210(5) 0.100(7) Uani 1 1 d DU
C29 C 0.5049(6) -0.0872(4) 0.3966(4) 0.066(5) Uani 1 1 d U
C30 C 0.4344(7) -0.0763(5) 0.4208(6) 0.111(8) Uani 1 1 d DU
H30A H 0.4240 -0.0688 0.4369 0.133 Uiso 1 1 calc R
C31 C 0.3576(5) -0.0755(4) 0.4047(4) 0.067(5) Uani 1 1 d U
H31A H 0.3394 -0.0936 0.3978 0.081 Uiso 1 1 calc R
H31B H 0.3563 -0.0742 0.4244 0.081 Uiso 1 1 calc R
C32 C 0.3381(6) -0.0462(4) 0.3918(5) 0.086(6) Uani 1 1 d U
H32A H 0.3438 -0.0460 0.3726 0.103 Uiso 1 1 calc R
H32B H 0.3535 -0.0280 0.4008 0.103 Uiso 1 1 calc R
C33 C 0.2880(7) -0.0418(5) 0.3930(5) 0.108(8) Uani 1 1 d DU
H33A H 0.2744 -0.0628 0.3943 0.129 Uiso 1 1 calc R
H33B H 0.2753 -0.0321 0.3758 0.129 Uiso 1 1 calc R
C34 C 0.2757(7) -0.0213(5) 0.4170(4) 0.105(8) Uani 1 1 d DU
H34A H 0.2848 -0.0325 0.4341 0.126 Uiso 1 1 calc R
H34B H 0.2928 -0.0015 0.4172 0.126 Uiso 1 1 calc R
C35 C 0.2268(6) -0.0129(5) 0.4163(4) 0.084(6) Uani 1 1 d U
H35A H 0.2204 0.0047 0.4035 0.101 Uiso 1 1 calc R
H35B H 0.2093 -0.0311 0.4091 0.101 Uiso 1 1 calc R
C36 C 0.2116(6) -0.0037(4) 0.4433(4) 0.065(5) Uani 1 1 d U
H36A H 0.2148 -0.0221 0.4554 0.078 Uiso 1 1 calc R
H36B H 0.2313 0.0129 0.4515 0.078 Uiso 1 1 calc R
C37 C 0.1385(5) -0.0117(4) 0.4524(4) 0.065(5) Uani 1 1 d DU
H37A H 0.1506 -0.0305 0.4601 0.078 Uiso 1 1 calc R
C38 C 0.0902(5) -0.0072(4) 0.4531(3) 0.045(4) Uani 1 1 d DU
C39 C 0.0697(6) -0.0333(4) 0.4659(4) 0.066(5) Uani 1 1 d U
H39A H 0.0862 -0.0510 0.4726 0.079 Uiso 1 1 calc R
C40 C 0.0239(7) -0.0312(5) 0.4681(4) 0.072(6) Uani 1 1 d U
C41 C -0.0006(6) -0.0058(4) 0.4581(4) 0.063(5) Uani 1 1 d U
H41A H -0.0312 -0.0054 0.4594 0.076 Uiso 1 1 calc R
C42 C 0.0180(6) 0.0181(5) 0.4466(4) 0.068(6) Uani 1 1 d U
C43 C 0.0639(6) 0.0192(4) 0.4428(4) 0.057(5) Uani 1 1 d U
C44 C -0.0521(6) 0.0488(4) 0.4397(4) 0.088(7) Uani 1 1 d U
H44A H -0.0666 0.0285 0.4364 0.132 Uiso 1 1 calc R
H44B H -0.0658 0.0643 0.4268 0.132 Uiso 1 1 calc R
H44C H -0.0551 0.0557 0.4582 0.132 Uiso 1 1 calc R
C45 C 0.6545(5) 0.0154(4) 0.2646(3) 0.051(5) Uani 1 1 d U
H45A H 0.6740 -0.0020 0.2707 0.076 Uiso 1 1 calc R
H45B H 0.6705 0.0353 0.2675 0.076 Uiso 1 1 calc R
H45C H 0.6446 0.0129 0.2454 0.076 Uiso 1 1 calc R
C46 C 0.6239(5) 0.0041(3) 0.3077(4) 0.045(4) Uani 1 1 d U
C47 C 0.6660(6) -0.0019(3) 0.3204(4) 0.050(5) Uani 1 1 d U
H47A H 0.6913 0.0008 0.3112 0.060 Uiso 1 1 calc R
C48 C 0.6690(6) -0.0118(4) 0.3472(4) 0.052(5) Uani 1 1 d U
C49 C 0.6329(6) -0.0146(4) 0.3593(4) 0.066(5) Uani 1 1 d U
H49A H 0.6364 -0.0197 0.3780 0.079 Uiso 1 1 calc R
C50 C 0.5880(4) -0.0106(4) 0.3464(3) 0.057(5) Uani 1 1 d DU
C51 C 0.5843(5) -0.0006(3) 0.3183(3) 0.047(4) Uani 1 1 d U
C52 C 0.5513(4) -0.0121(4) 0.3639(3) 0.064(5) Uani 1 1 d DU
H52A H 0.5592 -0.0141 0.3828 0.077 Uiso 1 1 calc R
C53 C 0.4788(5) -0.0098(4) 0.3771(4) 0.054(5) Uani 1 1 d U
H53A H 0.4944 -0.0175 0.3942 0.065 Uiso 1 1 calc R
H53B H 0.4537 -0.0240 0.3720 0.065 Uiso 1 1 calc R
C54 C 0.4610(5) 0.0238(4) 0.3816(4) 0.057(5) Uani 1 1 d U
H54A H 0.4857 0.0370 0.3894 0.068 Uiso 1 1 calc R
H54B H 0.4501 0.0328 0.3638 0.068 Uiso 1 1 calc R
C55 C 0.4241(6) 0.0259(4) 0.4001(4) 0.083(6) Uani 1 1 d U
H55A H 0.3980 0.0152 0.3909 0.100 Uiso 1 1 calc R
H55B H 0.4334 0.0139 0.4168 0.100 Uiso 1 1 calc R
C56 C 0.4106(6) 0.0574(4) 0.4081(4) 0.063(5) Uani 1 1 d U
H56A H 0.4044 0.0705 0.3918 0.076 Uiso 1 1 calc R
H56B H 0.4351 0.0672 0.4197 0.076 Uiso 1 1 calc R
C57 C 0.3689(5) 0.0568(4) 0.4239(4) 0.060(5) Uani 1 1 d U
H57A H 0.3748 0.0430 0.4399 0.072 Uiso 1 1 calc R
H57B H 0.3442 0.0475 0.4121 0.072 Uiso 1 1 calc R
C58 C 0.3544(5) 0.0902(4) 0.4337(4) 0.069(6) Uani 1 1 d U
H58A H 0.3769 0.0980 0.4478 0.083 Uiso 1 1 calc R
H58B H 0.3528 0.1050 0.4183 0.083 Uiso 1 1 calc R
C59 C 0.3141(5) 0.0784(3) 0.4688(3) 0.046(4) Uani 1 1 d U
H59A H 0.3428 0.0747 0.4773 0.056 Uiso 1 1 calc R
C60 C 0.2759(6) 0.0703(4) 0.4853(4) 0.058(5) Uani 1 1 d U
C61 C 0.2310(6) 0.0725(4) 0.4739(4) 0.060(5) Uani 1 1 d U
C62 C 0.1958(6) 0.0652(4) 0.4909(4) 0.066(5) Uani 1 1 d U
C63 C 0.2082(6) 0.0572(3) 0.5182(4) 0.052(5) Uani 1 1 d U
H63A H 0.1862 0.0531 0.5298 0.063 Uiso 1 1 calc R
C64 C 0.2519(7) 0.0554(4) 0.5282(4) 0.065(5) Uani 1 1 d U
C65 C 0.2845(6) 0.0634(4) 0.5122(4) 0.066(5) Uani 1 1 d U
H65A H 0.3139 0.0640 0.5202 0.079 Uiso 1 1 calc R
C66 C 0.1175(6) 0.0623(4) 0.4963(4) 0.071(6) Uani 1 1 d U
H66A H 0.1269 0.0690 0.5148 0.106 Uiso 1 1 calc R
H66B H 0.1108 0.0398 0.4962 0.106 Uiso 1 1 calc R
H66C H 0.0913 0.0740 0.4892 0.106 Uiso 1 1 calc R
C67 C 0.6917(5) 0.1082(4) 0.2118(4) 0.065(5) Uani 1 1 d U
H67A H 0.7199 0.0984 0.2179 0.097 Uiso 1 1 calc R
H67B H 0.6943 0.1310 0.2139 0.097 Uiso 1 1 calc R
H67C H 0.6834 0.1031 0.1927 0.097 Uiso 1 1 calc R
C68 C 0.6689(6) 0.0973(3) 0.2565(4) 0.049(5) Uani 1 1 d U
C69 C 0.7132(6) 0.1032(4) 0.2671(4) 0.063(5) Uani 1 1 d U
H69A H 0.7354 0.1074 0.2557 0.075 Uiso 1 1 calc R
C70 C 0.7223(7) 0.1022(4) 0.2969(4) 0.077(6) Uani 1 1 d U
C71 C 0.6865(6) 0.0949(4) 0.3136(4) 0.069(6) Uani 1 1 d U
H71A H 0.6919 0.0945 0.3328 0.083 Uiso 1 1 calc R
C72 C 0.6438(6) 0.0885(4) 0.3005(4) 0.052(5) Uani 1 1 d U
C73 C 0.6341(6) 0.0873(4) 0.2713(4) 0.053(5) Uani 1 1 d U
C74 C 0.6114(5) 0.0821(3) 0.3196(3) 0.044(4) Uani 1 1 d U
H74A H 0.6209 0.0858 0.3381 0.053 Uiso 1 1 calc R
C75 C 0.5451(5) 0.0728(4) 0.3376(3) 0.054(5) Uani 1 1 d U
H75A H 0.5216 0.0569 0.3348 0.065 Uiso 1 1 calc R
H75B H 0.5643 0.0670 0.3542 0.065 Uiso 1 1 calc R
C76 C 0.5251(5) 0.1038(4) 0.3418(4) 0.056(5) Uani 1 1 d U
H76A H 0.5114 0.1111 0.3240 0.067 Uiso 1 1 calc R
H76B H 0.5492 0.1186 0.3476 0.067 Uiso 1 1 calc R
C77 C 0.4911(6) 0.1068(4) 0.3618(4) 0.076(6) Uani 1 1 d U
H77A H 0.4675 0.0913 0.3569 0.092 Uiso 1 1 calc R
H77B H 0.5051 0.1014 0.3801 0.092 Uiso 1 1 calc R
C78 C 0.4707(5) 0.1389(4) 0.3628(4) 0.067(5) Uani 1 1 d DU
H78B H 0.4600 0.1449 0.3440 0.081 Uiso 1 1 calc R
H78A H 0.4943 0.1538 0.3692 0.081 Uiso 1 1 calc R
C79 C 0.4323(5) 0.1437(4) 0.3805(4) 0.069(6) Uani 1 1 d DU
H79A H 0.4069 0.1313 0.3723 0.083 Uiso 1 1 calc R
H79B H 0.4413 0.1346 0.3985 0.083 Uiso 1 1 calc R
C80 C 0.4169(6) 0.1766(4) 0.3844(4) 0.071(6) Uani 1 1 d U
H80A H 0.4402 0.1882 0.3956 0.085 Uiso 1 1 calc R
H80B H 0.4122 0.1871 0.3666 0.085 Uiso 1 1 calc R
C81 C 0.3840(6) 0.1842(4) 0.4242(4) 0.081(6) Uani 1 1 d DU
H81A H 0.4129 0.1903 0.4308 0.097 Uiso 1 1 calc R
C82 C 0.3518(7) 0.1823(5) 0.4444(4) 0.090(7) Uani 1 1 d DU
C83 C 0.3632(7) 0.1996(5) 0.4692(5) 0.089(7) Uani 1 1 d U
H83A H 0.3901 0.2107 0.4726 0.107 Uiso 1 1 calc R
C84 C 0.3323(10) 0.1992(6) 0.4880(6) 0.127(9) Uani 1 1 d U
C85 C 0.2912(7) 0.1811(5) 0.4873(5) 0.090(7) Uani 1 1 d U
H85A H 0.2732 0.1799 0.5016 0.108 Uiso 1 1 calc R
C86 C 0.2830(7) 0.1659(5) 0.4620(5) 0.097(7) Uani 1 1 d U
C87 C 0.3101(7) 0.1655(4) 0.4396(4) 0.074(6) Uani 1 1 d U
C88 C 0.2097(7) 0.1483(5) 0.4743(5) 0.102(7) Uani 1 1 d U
H88A H 0.2181 0.1638 0.4884 0.153 Uiso 1 1 calc R
H88B H 0.2060 0.1278 0.4826 0.153 Uiso 1 1 calc R
H88C H 0.1821 0.1546 0.4640 0.153 Uiso 1 1 calc R
C89 C 0.6476(6) 0.0966(4) 0.1016(4) 0.094(7) Uani 1 1 d U
H89A H 0.6528 0.1162 0.0923 0.141 Uiso 1 1 calc R
H89B H 0.6315 0.0820 0.0890 0.141 Uiso 1 1 calc R
H89C H 0.6757 0.0872 0.1086 0.141 Uiso 1 1 calc R
C90 C 0.6247(5) 0.1338(4) 0.1369(4) 0.053(5) Uani 1 1 d U
C91 C 0.6419(6) 0.1599(5) 0.1237(4) 0.082(6) Uani 1 1 d U
H91A H 0.6517 0.1584 0.1063 0.098 Uiso 1 1 calc R
C92 C 0.6434(6) 0.1883(4) 0.1384(4) 0.062(5) Uani 1 1 d U
C93 C 0.6255(6) 0.1908(4) 0.1630(4) 0.059(5) Uani 1 1 d U
H93A H 0.6255 0.2109 0.1712 0.071 Uiso 1 1 calc R
C94 C 0.6071(6) 0.1655(4) 0.1768(4) 0.063(5) Uani 1 1 d U
C95 C 0.6075(6) 0.1342(4) 0.1627(4) 0.063(5) Uani 1 1 d U
C96 C 0.5959(5) 0.1703(4) 0.2037(4) 0.062(5) Uani 1 1 d U
H96A H 0.6004 0.1912 0.2102 0.074 Uiso 1 1 calc R
C97 C 0.5699(5) 0.1632(4) 0.2476(4) 0.071(6) Uani 1 1 d DU
H97A H 0.5857 0.1511 0.2627 0.085 Uiso 1 1 calc R
H97B H 0.5791 0.1854 0.2494 0.085 Uiso 1 1 calc R
C98 C 0.5194(5) 0.1603(5) 0.2484(4) 0.084(6) Uani 1 1 d DU
H98A H 0.5098 0.1389 0.2428 0.100 Uiso 1 1 calc R
H98B H 0.5042 0.1754 0.2354 0.100 Uiso 1 1 calc R
C99 C 0.5061(8) 0.1672(5) 0.2776(4) 0.132(9) Uani 1 1 d DU
H99A H 0.4797 0.1548 0.2802 0.158 Uiso 1 1 calc R
H99B H 0.5300 0.1601 0.2911 0.158 Uiso 1 1 calc R
C100 C 0.4964(9) 0.2026(5) 0.2829(6) 0.150(11) Uani 1 1 d DU
H10C H 0.4788 0.2115 0.2669 0.181 Uiso 1 1 calc R
H10D H 0.5243 0.2143 0.2857 0.181 Uiso 1 1 calc R
C101 C 0.4706(8) 0.2065(5) 0.3087(5) 0.111(8) Uani 1 1 d U
H10E H 0.4393 0.2008 0.3044 0.134 Uiso 1 1 calc R
H10F H 0.4836 0.1932 0.3237 0.134 Uiso 1 1 calc R
C102 C 0.4753(7) 0.2423(4) 0.3164(4) 0.091(7) Uani 1 1 d U
H10G H 0.5067 0.2478 0.3198 0.109 Uiso 1 1 calc R
H10H H 0.4621 0.2552 0.3011 0.109 Uiso 1 1 calc R
C103 C 0.4794(7) 0.2530(4) 0.3631(5) 0.092(7) Uani 1 1 d U
H10I H 0.5101 0.2522 0.3624 0.110 Uiso 1 1 calc R
C104 C 0.4646(10) 0.2584(6) 0.3892(6) 0.123(9) Uani 1 1 d U
C105 C 0.5066(14) 0.2617(8) 0.4083(9) 0.216(16) Uani 1 1 d DU
H10J H 0.5355 0.2594 0.4035 0.259 Uiso 1 1 calc R
C106 C 0.4951(14) 0.2691(10) 0.4358(9) 0.222(17) Uani 1 1 d DU
C107 C 0.4574(8) 0.2742(7) 0.4454(7) 0.164(12) Uani 1 1 d DU
H10L H 0.4559 0.2830 0.4628 0.196 Uiso 1 1 calc R
C108 C 0.4176(7) 0.2656(5) 0.4277(5) 0.093(7) Uani 1 1 d U
C109 C 0.4207(7) 0.2611(4) 0.3990(5) 0.083(6) Uani 1 1 d U
C110 C 0.3665(8) 0.2823(6) 0.4580(6) 0.172(12) Uani 1 1 d DU
H11C H 0.3905 0.2775 0.4721 0.258 Uiso 1 1 calc R
H11D H 0.3390 0.2741 0.4635 0.258 Uiso 1 1 calc R
H11E H 0.3642 0.3051 0.4556 0.258 Uiso 1 1 calc R
C111 C 0.4456(5) 0.0482(3) 0.0235(3) 0.050(5) Uani 1 1 d U
H11F H 0.4742 0.0510 0.0168 0.076 Uiso 1 1 calc R
H11G H 0.4224 0.0542 0.0094 0.076 Uiso 1 1 calc R
H11H H 0.4419 0.0262 0.0285 0.076 Uiso 1 1 calc R
C112 C 0.4774(5) 0.0903(3) 0.0544(3) 0.044(4) Uani 1 1 d U
C113 C 0.5082(5) 0.0997(4) 0.0375(4) 0.052(5) Uani 1 1 d U
H11I H 0.5069 0.0911 0.0198 0.063 Uiso 1 1 calc R
C114 C 0.5405(6) 0.1211(4) 0.0455(4) 0.066(5) Uani 1 1 d U
C115 C 0.5418(6) 0.1350(4) 0.0719(4) 0.064(5) Uani 1 1 d U
H11J H 0.5638 0.1500 0.0774 0.077 Uiso 1 1 calc R
C116 C 0.5099(5) 0.1265(4) 0.0901(4) 0.049(5) Uani 1 1 d U
C117 C 0.4775(5) 0.1022(3) 0.0813(3) 0.041(4) Uani 1 1 d U
C118 C 0.5122(5) 0.1427(3) 0.1166(3) 0.041(4) Uani 1 1 d U
H11L H 0.5306 0.1607 0.1188 0.049 Uiso 1 1 calc R
C119 C 0.4948(6) 0.1569(4) 0.1595(4) 0.078(6) Uani 1 1 d U
H11M H 0.5217 0.1697 0.1596 0.093 Uiso 1 1 calc R
H11N H 0.4965 0.1451 0.1767 0.093 Uiso 1 1 calc R
C120 C 0.4547(6) 0.1784(4) 0.1573(4) 0.073(6) Uani 1 1 d U
H12C H 0.4278 0.1656 0.1566 0.088 Uiso 1 1 calc R
H12D H 0.4535 0.1906 0.1402 0.088 Uiso 1 1 calc R
C121 C 0.4567(7) 0.2023(5) 0.1827(5) 0.098(7) Uani 1 1 d U
H12E H 0.4560 0.1898 0.1994 0.118 Uiso 1 1 calc R
H12F H 0.4851 0.2136 0.1841 0.118 Uiso 1 1 calc R
C122 C 0.4195(6) 0.2269(4) 0.1814(4) 0.069(5) Uani 1 1 d U
H12G H 0.3906 0.2165 0.1781 0.083 Uiso 1 1 calc R
H12H H 0.4224 0.2421 0.1666 0.083 Uiso 1 1 calc R
C123 C 0.4240(6) 0.2445(4) 0.2100(4) 0.081(6) Uani 1 1 d U
H12I H 0.4211 0.2289 0.2245 0.097 Uiso 1 1 calc R
H12J H 0.4536 0.2539 0.2133 0.097 Uiso 1 1 calc R
C124 C 0.3906(6) 0.2694(4) 0.2115(2) 0.068(5) Uani 1 1 d DU
H12K H 0.3955 0.2857 0.1980 0.082 Uiso 1 1 calc R
H12L H 0.3614 0.2602 0.2061 0.082 Uiso 1 1 calc R
C125 C 0.4168(5) 0.3067(3) 0.2424(4) 0.052(5) Uani 1 1 d U
H12M H 0.4332 0.3139 0.2285 0.062 Uiso 1 1 calc R
C126 C 0.4247(5) 0.3222(4) 0.2695(4) 0.055(5) Uani 1 1 d U
C127 C 0.4526(5) 0.3494(4) 0.2703(4) 0.056(5) Uani 1 1 d U
H12N H 0.4633 0.3569 0.2542 0.068 Uiso 1 1 calc R
C128 C 0.4640(6) 0.3648(4) 0.2951(4) 0.068(6) Uani 1 1 d U
C129 C 0.4482(6) 0.3548(5) 0.3192(4) 0.077(6) Uani 1 1 d U
H12O H 0.4558 0.3655 0.3358 0.093 Uiso 1 1 calc R
C130 C 0.4205(6) 0.3279(4) 0.3178(4) 0.072(6) Uani 1 1 d U
C131 C 0.4085(5) 0.3119(4) 0.2937(4) 0.051(5) Uani 1 1 d U
C132 C 0.4130(7) 0.3336(4) 0.3654(4) 0.088(6) Uani 1 1 d U
H13C H 0.4217 0.3549 0.3611 0.132 Uiso 1 1 calc R
H13D H 0.4371 0.3233 0.3766 0.132 Uiso 1 1 calc R
H13E H 0.3872 0.3345 0.3754 0.132 Uiso 1 1 calc R
C133 C 0.3144(6) 0.0314(4) -0.0420(4) 0.073(6) Uani 1 1 d U
H13F H 0.3335 0.0379 -0.0555 0.109 Uiso 1 1 calc R
H13G H 0.2840 0.0371 -0.0482 0.109 Uiso 1 1 calc R
H13H H 0.3165 0.0087 -0.0393 0.109 Uiso 1 1 calc R
C134 C 0.3526(6) 0.0740(4) -0.0162(4) 0.061(5) Uani 1 1 d U
C135 C 0.3686(7) 0.0863(5) -0.0394(5) 0.099(7) Uani 1 1 d U
H13I H 0.3633 0.0756 -0.0562 0.118 Uiso 1 1 calc R
C136 C 0.3933(7) 0.1152(5) -0.0378(5) 0.086(6) Uani 1 1 d U
C137 C 0.4012(6) 0.1327(4) -0.0126(4) 0.076(6) Uani 1 1 d U
H13J H 0.4173 0.1517 -0.0116 0.092 Uiso 1 1 calc R
C138 C 0.3834(6) 0.1199(4) 0.0108(4) 0.056(5) Uani 1 1 d U
C139 C 0.3940(5) 0.1408(4) 0.0360(3) 0.052(5) Uani 1 1 d U
H13L H 0.4056 0.1611 0.0336 0.062 Uiso 1 1 calc R
C140 C 0.3613(5) 0.0923(4) 0.0096(3) 0.047(4) Uani 1 1 d U
C141 C 0.3949(6) 0.1575(4) 0.0800(4) 0.069(5) Uani 1 1 d U
H14C H 0.4183 0.1717 0.0750 0.082 Uiso 1 1 calc R
H14D H 0.4048 0.1483 0.0979 0.082 Uiso 1 1 calc R
C142 C 0.3532(6) 0.1767(4) 0.0821(4) 0.068(5) Uani 1 1 d U
H14E H 0.3461 0.1884 0.0650 0.081 Uiso 1 1 calc R
H14F H 0.3287 0.1620 0.0840 0.081 Uiso 1 1 calc R
C143 C 0.3561(5) 0.1997(4) 0.1054(4) 0.068(5) Uani 1 1 d DU
H14G H 0.3793 0.2152 0.1029 0.081 Uiso 1 1 calc R
H14H H 0.3651 0.1882 0.1224 0.081 Uiso 1 1 calc R
C144 C 0.3127(6) 0.2177(5) 0.1087(5) 0.120(8) Uani 1 1 d DU
H14I H 0.2876 0.2030 0.1066 0.145 Uiso 1 1 calc R
H14J H 0.3077 0.2341 0.0946 0.145 Uiso 1 1 calc R
C145 C 0.3167(6) 0.2335(4) 0.1384(5) 0.092(7) Uani 1 1 d DU
H14K H 0.3159 0.2175 0.1527 0.110 Uiso 1 1 calc R
H14L H 0.3439 0.2460 0.1419 0.110 Uiso 1 1 calc R
C146 C 0.2749(6) 0.2550(4) 0.1363(4) 0.084(6) Uani 1 1 d DU
H14Q H 0.2751 0.2700 0.1211 0.101 Uiso 1 1 calc R
H14M H 0.2479 0.2422 0.1335 0.101 Uiso 1 1 calc R
C147 C 0.2947(6) 0.3013(4) 0.1631(4) 0.069(6) Uani 1 1 d U
H14N H 0.3034 0.3088 0.1465 0.083 Uiso 1 1 calc R
C148 C 0.3132(6) 0.3527(4) 0.1781(4) 0.075(6) Uani 1 1 d U
H14O H 0.3146 0.3575 0.1596 0.090 Uiso 1 1 calc R
C149 C 0.3233(5) 0.3766(4) 0.1999(4) 0.053(5) Uani 1 1 d U
C150 C 0.3233(5) 0.3681(4) 0.2270(4) 0.056(5) Uani 1 1 d U
H15B H 0.3316 0.3828 0.2410 0.067 Uiso 1 1 calc R
C151 C 0.3111(5) 0.3378(4) 0.2332(4) 0.052(5) Uani 1 1 d U
C152 C 0.2988(5) 0.3142(4) 0.2138(4) 0.052(5) Uani 1 1 d U
C153 C 0.3014(5) 0.3224(4) 0.1866(4) 0.052(5) Uani 1 1 d U
C154 C 0.3147(6) 0.3492(4) 0.2837(4) 0.075(6) Uani 1 1 d U
H15C H 0.3095 0.3706 0.2768 0.113 Uiso 1 1 calc R
H15D H 0.3435 0.3481 0.2942 0.113 Uiso 1 1 calc R
H15E H 0.2920 0.3436 0.2952 0.113 Uiso 1 1 calc R
C155 C 0.2172(7) -0.0863(4) -0.0310(5) 0.103(7) Uani 1 1 d U
H15F H 0.1875 -0.0872 -0.0403 0.155 Uiso 1 1 calc R
H15G H 0.2211 -0.1031 -0.0175 0.155 Uiso 1 1 calc R
H15H H 0.2385 -0.0890 -0.0441 0.155 Uiso 1 1 calc R
C156 C 0.2011(6) -0.0270(4) -0.0287(4) 0.062(5) Uani 1 1 d U
C157 C 0.1642(6) -0.0293(5) -0.0465(4) 0.071(6) Uani 1 1 d U
H15I H 0.1516 -0.0488 -0.0521 0.085 Uiso 1 1 calc R
C158 C 0.1471(7) -0.0016(5) -0.0555(4) 0.083(6) Uani 1 1 d U
C159 C 0.1561(6) 0.0275(5) -0.0441(4) 0.070(6) Uani 1 1 d U
H15J H 0.1387 0.0454 -0.0491 0.084 Uiso 1 1 calc R
C160 C 0.1945(6) 0.0290(5) -0.0234(4) 0.065(5) Uani 1 1 d U
C161 C 0.2174(6) 0.0026(5) -0.0162(4) 0.069(6) Uani 1 1 d U
C162 C 0.2050(5) 0.0615(4) -0.0147(4) 0.058(5) Uani 1 1 d U
H16A H 0.1890 0.0777 -0.0244 0.069 Uiso 1 1 calc R
C163 C 0.2376(6) 0.1057(4) 0.0107(4) 0.079(6) Uani 1 1 d DU
H16B H 0.2223 0.1175 -0.0047 0.095 Uiso 1 1 calc R
H16C H 0.2687 0.1124 0.0131 0.095 Uiso 1 1 calc R
C164 C 0.2154(6) 0.1117(4) 0.0370(4) 0.071(6) Uani 1 1 d DU
H16D H 0.2301 0.0984 0.0517 0.086 Uiso 1 1 calc R
H16E H 0.1845 0.1049 0.0339 0.086 Uiso 1 1 calc R
C165 C 0.2166(6) 0.1473(4) 0.0471(4) 0.076(6) Uani 1 1 d U
H16F H 0.2477 0.1534 0.0517 0.092 Uiso 1 1 calc R
H16G H 0.2046 0.1606 0.0318 0.092 Uiso 1 1 calc R
C166 C 0.1924(6) 0.1543(4) 0.0707(4) 0.078(6) Uani 1 1 d U
H16H H 0.2014 0.1387 0.0849 0.094 Uiso 1 1 calc R
H16I H 0.1608 0.1510 0.0650 0.094 Uiso 1 1 calc R
C167 C 0.1975(7) 0.1868(4) 0.0835(4) 0.090(7) Uani 1 1 d U
H16J H 0.2290 0.1924 0.0852 0.108 Uiso 1 1 calc R
H16K H 0.1886 0.1855 0.1020 0.108 Uiso 1 1 calc R
C168 C 0.1708(6) 0.2147(3) 0.0680(4) 0.060(5) Uani 1 1 d U
H16L H 0.1806 0.2172 0.0498 0.072 Uiso 1 1 calc R
H16M H 0.1392 0.2092 0.0657 0.072 Uiso 1 1 calc R
C169 C 0.2008(5) 0.2673(4) 0.0725(4) 0.061(5) Uani 1 1 d U
H16N H 0.2099 0.2625 0.0554 0.073 Uiso 1 1 calc R
C170 C 0.2148(5) 0.2978(4) 0.0841(4) 0.052(5) Uani 1 1 d U
C171 C 0.2429(5) 0.3141(4) 0.0692(4) 0.056(5) Uani 1 1 d U
H17C H 0.2514 0.3045 0.0534 0.067 Uiso 1 1 calc R
C172 C 0.2600(6) 0.3448(4) 0.0764(4) 0.066(5) Uani 1 1 d U
C173 C 0.2479(6) 0.3580(4) 0.1007(4) 0.060(5) Uani 1 1 d U
H17D H 0.2596 0.3779 0.1063 0.072 Uiso 1 1 calc R
C174 C 0.2198(6) 0.3432(4) 0.1165(4) 0.056(5) Uani 1 1 d U
C175 C 0.2009(5) 0.3110(4) 0.1080(4) 0.058(5) Uani 1 1 d U
C176 C 0.2128(6) 0.3884(4) 0.1468(4) 0.084(6) Uani 1 1 d U
H17E H 0.2408 0.3945 0.1406 0.125 Uiso 1 1 calc R
H17F H 0.2139 0.3920 0.1663 0.125 Uiso 1 1 calc R
H17G H 0.1892 0.4011 0.1374 0.125 Uiso 1 1 calc R
C177 C 0.1606(7) -0.1711(4) 0.0762(4) 0.094(7) Uani 1 1 d U
H17H H 0.1596 -0.1789 0.0577 0.141 Uiso 1 1 calc R
H17I H 0.1358 -0.1796 0.0847 0.141 Uiso 1 1 calc R
H17J H 0.1880 -0.1776 0.0866 0.141 Uiso 1 1 calc R
C178 C 0.1474(6) -0.1207(4) 0.0509(4) 0.062(5) Uani 1 1 d U
C179 C 0.1296(6) -0.1355(4) 0.0274(4) 0.073(6) Uani 1 1 d U
H17K H 0.1253 -0.1575 0.0266 0.087 Uiso 1 1 calc R
C180 C 0.1179(6) -0.1158(5) 0.0041(4) 0.077(6) Uani 1 1 d U
C181 C 0.1231(6) -0.0851(5) 0.0048(4) 0.077(6) Uani 1 1 d U
H18A H 0.1157 -0.0738 -0.0115 0.093 Uiso 1 1 calc R
C182 C 0.1393(5) -0.0670(4) 0.0287(4) 0.055(5) Uani 1 1 d U
C183 C 0.1518(5) -0.0861(4) 0.0521(4) 0.058(5) Uani 1 1 d U
C184 C 0.1411(5) -0.0340(4) 0.0271(4) 0.055(5) Uani 1 1 d U
H18B H 0.1261 -0.0248 0.0114 0.067 Uiso 1 1 calc R
C185 C 0.1536(6) 0.0209(4) 0.0404(4) 0.068(5) Uani 1 1 d U
H18C H 0.1449 0.0253 0.0210 0.082 Uiso 1 1 calc R
H18D H 0.1807 0.0327 0.0462 0.082 Uiso 1 1 calc R
C186 C 0.1158(5) 0.0307(4) 0.0578(4) 0.055(5) Uani 1 1 d U
H18E H 0.0881 0.0201 0.0507 0.067 Uiso 1 1 calc R
H18F H 0.1233 0.0241 0.0768 0.067 Uiso 1 1 calc R
C187 C 0.1097(5) 0.0665(3) 0.0563(4) 0.052(5) Uani 1 1 d U
H18G H 0.1059 0.0729 0.0370 0.062 Uiso 1 1 calc R
H18H H 0.1368 0.0766 0.0648 0.062 Uiso 1 1 calc R
C188 C 0.0692(5) 0.0795(3) 0.0706(4) 0.052(5) Uani 1 1 d U
H18I H 0.0416 0.0709 0.0613 0.063 Uiso 1 1 calc R
H18J H 0.0719 0.0724 0.0896 0.063 Uiso 1 1 calc R
C189 C 0.0672(5) 0.1156(3) 0.0697(4) 0.053(5) Uani 1 1 d U
H18K H 0.0936 0.1242 0.0804 0.063 Uiso 1 1 calc R
H18L H 0.0675 0.1227 0.0508 0.063 Uiso 1 1 calc R
C190 C 0.0277(5) 0.1282(3) 0.0804(4) 0.053(5) Uani 1 1 d U
H19B H 0.0244 0.1181 0.0981 0.063 Uiso 1 1 calc R
H19C H 0.0015 0.1229 0.0678 0.063 Uiso 1 1 calc R
C191 C 0.0144(5) 0.1816(4) 0.0632(4) 0.063(5) Uani 1 1 d U
H19D H -0.0017 0.1700 0.0492 0.076 Uiso 1 1 calc R
C192 C 0.0172(6) 0.2142(4) 0.0583(4) 0.057(5) Uani 1 1 d U
C193 C -0.0097(6) 0.2274(5) 0.0374(4) 0.079(6) Uani 1 1 d U
H19E H -0.0280 0.2140 0.0259 0.095 Uiso 1 1 calc R
C194 C -0.0117(7) 0.2601(5) 0.0322(5) 0.095(7) Uani 1 1 d U
C195 C 0.0197(6) 0.2802(4) 0.0475(4) 0.077(6) Uani 1 1 d U
H19F H 0.0219 0.3018 0.0431 0.093 Uiso 1 1 calc R
C196 C 0.0465(6) 0.2671(4) 0.0686(4) 0.069(6) Uani 1 1 d U
C197 C 0.0467(5) 0.2347(4) 0.0756(4) 0.061(5) Uani 1 1 d U
C198 C 0.0782(7) 0.3193(4) 0.0844(5) 0.106(8) Uani 1 1 d U
H19G H 0.0565 0.3261 0.0697 0.159 Uiso 1 1 calc R
H19H H 0.1073 0.3266 0.0808 0.159 Uiso 1 1 calc R
H19I H 0.0709 0.3282 0.1015 0.159 Uiso 1 1 calc R
C199 C 0.0977(6) -0.2349(4) 0.1410(4) 0.078(6) Uani 1 1 d U
H19J H 0.1069 -0.2474 0.1261 0.117 Uiso 1 1 calc R
H19K H 0.0671 -0.2397 0.1432 0.117 Uiso 1 1 calc R
H19L H 0.1162 -0.2400 0.1577 0.117 Uiso 1 1 calc R
C200 C 0.0768(7) -0.1882(5) 0.1117(5) 0.093(7) Uani 1 1 d U
C201 C 0.0501(9) -0.2097(6) 0.0923(6) 0.134(9) Uani 1 1 d U
H20A H 0.0476 -0.2317 0.0949 0.160 Uiso 1 1 calc R
C202 C 0.0292(9) -0.1934(7) 0.0699(7) 0.139(10) Uani 1 1 d U
C203 C 0.0254(7) -0.1597(5) 0.0662(5) 0.109(8) Uani 1 1 d U
H20C H 0.0062 -0.1507 0.0520 0.131 Uiso 1 1 calc R
C204 C 0.0545(7) -0.1397(5) 0.0866(5) 0.086(6) Uani 1 1 d U
C205 C 0.0804(6) -0.1550(4) 0.1090(4) 0.066(5) Uani 1 1 d U
C206 C 0.0539(6) -0.1066(4) 0.0813(4) 0.079(6) Uani 1 1 d U
H20E H 0.0309 -0.0994 0.0685 0.094 Uiso 1 1 calc R
C207 C 0.0685(5) -0.0532(3) 0.0846(4) 0.059(5) Uani 1 1 d U
H20F H 0.0521 -0.0530 0.0663 0.071 Uiso 1 1 calc R
H20G H 0.0953 -0.0404 0.0840 0.071 Uiso 1 1 calc R
C208 C 0.0399(5) -0.0387(3) 0.1050(3) 0.046(4) Uani 1 1 d U
H20H H 0.0539 -0.0433 0.1235 0.056 Uiso 1 1 calc R
H20I H 0.0111 -0.0494 0.1030 0.056 Uiso 1 1 calc R
C209 C 0.0319(5) -0.0026(3) 0.1026(3) 0.048(5) Uani 1 1 d U
H20J H 0.0606 0.0081 0.1032 0.058 Uiso 1 1 calc R
H20K H 0.0157 0.0019 0.0847 0.058 Uiso 1 1 calc R
C210 C 0.0066(5) 0.0116(3) 0.1242(3) 0.042(4) Uani 1 1 d U
H21A H 0.0232 0.0073 0.1420 0.050 Uiso 1 1 calc R
H21B H -0.0217 0.0003 0.1238 0.050 Uiso 1 1 calc R
C211 C -0.0031(5) 0.0469(3) 0.1224(3) 0.051(5) Uani 1 1 d U
H21C H 0.0243 0.0584 0.1280 0.061 Uiso 1 1 calc R
H21D H -0.0122 0.0523 0.1032 0.061 Uiso 1 1 calc R
C212 C -0.0381(5) 0.0582(3) 0.1392(4) 0.052(5) Uani 1 1 d U
H21E H -0.0668 0.0497 0.1317 0.062 Uiso 1 1 calc R
H21F H -0.0316 0.0504 0.1579 0.062 Uiso 1 1 calc R
C213 C -0.0721(6) 0.1069(4) 0.1225(4) 0.064(5) Uani 1 1 d U
H21G H -0.0931 0.0929 0.1138 0.077 Uiso 1 1 calc R
C214 C -0.0790(6) 0.1413(4) 0.1155(4) 0.053(5) Uani 1 1 d U
C215 C -0.1182(6) 0.1470(4) 0.1005(4) 0.065(5) Uani 1 1 d U
H21H H -0.1394 0.1308 0.0969 0.078 Uiso 1 1 calc R
C216 C -0.1260(6) 0.1774(5) 0.0906(4) 0.073(6) Uani 1 1 d U
C217 C -0.0967(6) 0.2021(4) 0.0972(4) 0.071(6) Uani 1 1 d U
H21I H -0.1042 0.2230 0.0921 0.085 Uiso 1 1 calc R
C218 C -0.0553(6) 0.1952(4) 0.1120(4) 0.061(5) Uani 1 1 d U
C219 C -0.0456(5) 0.1631(4) 0.1226(3) 0.046(4) Uani 1 1 d U
C220 C -0.0304(6) 0.2476(4) 0.1129(4) 0.072(6) Uani 1 1 d U
H22D H -0.0555 0.2529 0.1225 0.109 Uiso 1 1 calc R
H22E H -0.0378 0.2514 0.0935 0.109 Uiso 1 1 calc R
H22F H -0.0052 0.2605 0.1196 0.109 Uiso 1 1 calc R
C221 C 0.1877(5) -0.2810(3) 0.2323(4) 0.061(5) Uani 1 1 d U
H22G H 0.1695 -0.2909 0.2450 0.091 Uiso 1 1 calc R
H22H H 0.2180 -0.2794 0.2407 0.091 Uiso 1 1 calc R
H22I H 0.1868 -0.2937 0.2158 0.091 Uiso 1 1 calc R
C222 C 0.1245(5) -0.2440(4) 0.2241(4) 0.048(5) Uani 1 1 d U
C223 C 0.0961(6) -0.2641(4) 0.2345(4) 0.053(5) Uani 1 1 d U
H22J H 0.1058 -0.2828 0.2435 0.063 Uiso 1 1 calc R
C224 C 0.0503(6) -0.2554(4) 0.2311(4) 0.052(5) Uani 1 1 d U
C225 C 0.0349(5) -0.2275(4) 0.2186(4) 0.051(5) Uani 1 1 d U
H22K H 0.0047 -0.2223 0.2176 0.061 Uiso 1 1 calc R
C226 C 0.0640(5) -0.2076(4) 0.2075(4) 0.049(5) Uani 1 1 d U
C227 C 0.1119(5) -0.2156(4) 0.2092(4) 0.053(5) Uani 1 1 d U
C228 C 0.0441(5) -0.1789(4) 0.1943(3) 0.052(5) Uani 1 1 d U
H22L H 0.0133 -0.1773 0.1947 0.062 Uiso 1 1 calc R
C229 C 0.0294(6) -0.1298(4) 0.1708(4) 0.072(6) Uani 1 1 d DU
H22M H -0.0014 -0.1368 0.1705 0.086 Uiso 1 1 calc R
H22N H 0.0352 -0.1241 0.1523 0.086 Uiso 1 1 calc R
C230 C 0.0389(7) -0.1014(4) 0.1905(4) 0.099(7) Uani 1 1 d DU
H23D H 0.0696 -0.0943 0.1905 0.118 Uiso 1 1 calc R
H23E H 0.0341 -0.1075 0.2092 0.118 Uiso 1 1 calc R
C231 C 0.0056(7) -0.0740(5) 0.1798(4) 0.125(9) Uani 1 1 d DU
H23F H 0.0188 -0.0617 0.1659 0.150 Uiso 1 1 calc R
H23G H -0.0218 -0.0835 0.1712 0.150 Uiso 1 1 calc R
C232 C -0.0055(8) -0.0515(5) 0.2028(5) 0.113(8) Uani 1 1 d DU
H23P H -0.0235 -0.0628 0.2150 0.135 Uiso 1 1 calc R
H23H H 0.0220 -0.0449 0.2135 0.135 Uiso 1 1 calc R
C233 C -0.0308(6) -0.0220(4) 0.1913(5) 0.089(7) Uani 1 1 d U
H23I H -0.0198 -0.0033 0.2018 0.106 Uiso 1 1 calc R
H23J H -0.0250 -0.0188 0.1723 0.106 Uiso 1 1 calc R
C234 C -0.0797(5) -0.0248(3) 0.1925(3) 0.051(5) Uani 1 1 d U
H23K H -0.0915 -0.0419 0.1804 0.061 Uiso 1 1 calc R
H23L H -0.0855 -0.0302 0.2112 0.061 Uiso 1 1 calc R
C235 C -0.1300(5) 0.0065(4) 0.1636(3) 0.045(4) Uani 1 1 d U
H23M H -0.1348 -0.0129 0.1544 0.054 Uiso 1 1 calc R
C236 C -0.1565(5) 0.0332(4) 0.1511(3) 0.038(4) Uani 1 1 d U
C237 C -0.1869(5) 0.0245(4) 0.1278(3) 0.051(5) Uani 1 1 d U
H23N H -0.1856 0.0040 0.1204 0.061 Uiso 1 1 calc R
C238 C -0.2173(5) 0.0455(4) 0.1162(3) 0.052(5) Uani 1 1 d U
C239 C -0.2137(6) 0.0776(4) 0.1230(4) 0.059(5) Uani 1 1 d U
H23O H -0.2325 0.0921 0.1131 0.071 Uiso 1 1 calc R
C240 C -0.1831(5) 0.0890(4) 0.1440(3) 0.049(5) Uani 1 1 d U
C241 C -0.1531(5) 0.0647(4) 0.1600(3) 0.052(5) Uani 1 1 d U
C242 C -0.2078(5) 0.1418(4) 0.1424(4) 0.064(5) Uani 1 1 d U
H24A H -0.2104 0.1410 0.1226 0.095 Uiso 1 1 calc R
H24B H -0.1989 0.1630 0.1485 0.095 Uiso 1 1 calc R
H24C H -0.2361 0.1367 0.1487 0.095 Uiso 1 1 calc R
C243 C 0.3702(5) -0.2037(4) 0.3258(4) 0.063(5) Uani 1 1 d U
H24D H 0.3765 -0.2206 0.3134 0.095 Uiso 1 1 calc R
H24E H 0.3655 -0.2125 0.3434 0.095 Uiso 1 1 calc R
H24F H 0.3951 -0.1891 0.3280 0.095 Uiso 1 1 calc R
C244 C 0.2935(5) -0.2048(3) 0.3064(3) 0.038(4) Uani 1 1 d U
C245 C 0.2913(6) -0.2382(4) 0.3108(3) 0.052(5) Uani 1 1 d U
H24G H 0.3159 -0.2499 0.3184 0.062 Uiso 1 1 calc R
C246 C 0.2507(6) -0.2523(4) 0.3031(4) 0.059(5) Uani 1 1 d U
C247 C 0.2136(6) -0.2370(4) 0.2909(4) 0.055(5) Uani 1 1 d U
H24H H 0.1872 -0.2483 0.2863 0.066 Uiso 1 1 calc R
C248 C 0.2158(6) -0.2043(4) 0.2855(4) 0.055(5) Uani 1 1 d U
C249 C 0.2570(5) -0.1879(3) 0.2929(3) 0.038(4) Uani 1 1 d U
C250 C 0.1753(6) -0.1891(4) 0.2735(4) 0.059(5) Uani 1 1 d U
H25B H 0.1493 -0.2012 0.2732 0.071 Uiso 1 1 calc R
C251 C 0.1248(5) -0.1492(4) 0.2566(4) 0.056(5) Uani 1 1 d U
H25C H 0.1044 -0.1672 0.2568 0.068 Uiso 1 1 calc R
H25D H 0.1207 -0.1394 0.2385 0.068 Uiso 1 1 calc R
C252 C 0.1149(6) -0.1244(4) 0.2791(4) 0.066(5) Uani 1 1 d U
H25E H 0.1129 -0.1352 0.2965 0.080 Uiso 1 1 calc R
H25F H 0.1390 -0.1089 0.2817 0.080 Uiso 1 1 calc R
C253 C 0.0712(6) -0.1074(4) 0.2700(4) 0.078(6) Uani 1 1 d U
H25G H 0.0480 -0.1232 0.2653 0.093 Uiso 1 1 calc R
H25H H 0.0745 -0.0949 0.2536 0.093 Uiso 1 1 calc R
C254 C 0.0569(5) -0.0852(4) 0.2928(3) 0.052(5) Uani 1 1 d U
H25I H 0.0510 -0.0979 0.3086 0.063 Uiso 1 1 calc R
H25J H 0.0810 -0.0705 0.2986 0.063 Uiso 1 1 calc R
C255 C 0.0151(5) -0.0662(4) 0.2824(4) 0.057(5) Uani 1 1 d U
H25K H 0.0219 -0.0521 0.2676 0.069 Uiso 1 1 calc R
H25L H -0.0081 -0.0809 0.2749 0.069 Uiso 1 1 calc R
C256 C -0.0023(5) -0.0465(3) 0.3048(3) 0.041(4) Uani 1 1 d U
H25M H 0.0217 -0.0337 0.3140 0.049 Uiso 1 1 calc R
H25N H -0.0134 -0.0606 0.3184 0.049 Uiso 1 1 calc R
C257 C -0.0777(5) -0.0394(4) 0.2904(3) 0.050(5) Uani 1 1 d DU
H25O H -0.0784 -0.0598 0.2982 0.060 Uiso 1 1 calc R
C258 C -0.1200(5) -0.0266(4) 0.2771(3) 0.051(5) Uani 1 1 d DU
C259 C -0.1596(6) -0.0411(4) 0.2817(4) 0.068(5) Uani 1 1 d U
H25P H -0.1583 -0.0583 0.2939 0.081 Uiso 1 1 calc R
C260 C -0.2001(6) -0.0321(4) 0.2698(4) 0.073(6) Uani 1 1 d U
C261 C -0.2036(6) -0.0070(4) 0.2519(4) 0.061(5) Uani 1 1 d U
H26A H -0.2315 -0.0006 0.2436 0.073 Uiso 1 1 calc R
C262 C -0.1665(6) 0.0081(4) 0.2464(4) 0.053(5) Uani 1 1 d U
C263 C -0.1220(5) 0.0001(4) 0.2583(3) 0.052(5) Uani 1 1 d U
C264 C -0.2061(6) 0.0520(4) 0.2223(5) 0.093(7) Uani 1 1 d U
H26B H -0.2299 0.0429 0.2314 0.140 Uiso 1 1 calc R
H26C H -0.2135 0.0508 0.2027 0.140 Uiso 1 1 calc R
H26D H -0.2021 0.0740 0.2277 0.140 Uiso 1 1 calc R
C265 C 0.2227(6) -0.0384(4) 0.3012(4) 0.085(6) Uani 1 1 d U
H26E H 0.2021 -0.0292 0.2870 0.128 Uiso 1 1 calc R
H26F H 0.2496 -0.0259 0.3035 0.128 Uiso 1 1 calc R
H26G H 0.2094 -0.0387 0.3183 0.128 Uiso 1 1 calc R
C266 C 0.2340(5) -0.0732(4) 0.2931(4) 0.060(5) Uani 1 1 d U
C267 C 0.3578(6) -0.0868(4) 0.2309(4) 0.088(6) Uani 1 1 d U
H26H H 0.3795 -0.0806 0.2459 0.132 Uiso 1 1 calc R
H26I H 0.3488 -0.0683 0.2200 0.132 Uiso 1 1 calc R
H26J H 0.3708 -0.1023 0.2196 0.132 Uiso 1 1 calc R
C268 C 0.3168(6) -0.1015(4) 0.2425(4) 0.064(5) Uani 1 1 d U
C269 C 0.3269(5) -0.1857(4) 0.2417(4) 0.067(5) Uani 1 1 d U
H26K H 0.3243 -0.1827 0.2609 0.100 Uiso 1 1 calc R
H26L H 0.3350 -0.1658 0.2337 0.100 Uiso 1 1 calc R
H26M H 0.3496 -0.2014 0.2395 0.100 Uiso 1 1 calc R
C270 C 0.2831(6) -0.1970(4) 0.2274(4) 0.068(5) Uani 1 1 d U
C271 C 0.4537(6) -0.1351(5) 0.2755(4) 0.092(7) Uani 1 1 d U
H27C H 0.4335 -0.1423 0.2601 0.137 Uiso 1 1 calc R
H27D H 0.4778 -0.1502 0.2789 0.137 Uiso 1 1 calc R
H27E H 0.4654 -0.1145 0.2715 0.137 Uiso 1 1 calc R
C272 C 0.4290(6) -0.1328(4) 0.3008(4) 0.068(5) Uani 1 1 d U
C273 C 0.3554(5) -0.0317(3) 0.2987(4) 0.057(5) Uani 1 1 d U
H27F H 0.3255 -0.0395 0.2942 0.085 Uiso 1 1 calc R
H27G H 0.3706 -0.0314 0.2824 0.085 Uiso 1 1 calc R
H27H H 0.3544 -0.0104 0.3061 0.085 Uiso 1 1 calc R
C274 C 0.3807(5) -0.0539(4) 0.3203(3) 0.050(5) Uani 1 1 d U
C275 C 0.5628(7) -0.2016(5) 0.3498(6) 0.182(13) Uani 1 1 d DU
H27I H 0.5417 -0.2189 0.3481 0.273 Uiso 1 1 calc R
H27J H 0.5753 -0.1996 0.3687 0.273 Uiso 1 1 calc R
H27K H 0.5863 -0.2059 0.3384 0.273 Uiso 1 1 calc R
C276 C 0.5401(6) -0.1717(4) 0.3408(5) 0.089(6) Uani 1 1 d DU
C277 C 0.5561(5) -0.0606(4) 0.2687(3) 0.056(5) Uani 1 1 d DU
C278 C 0.5440(6) -0.0795(4) 0.2921(4) 0.075(6) Uani 1 1 d DU
C279 C 0.4322(6) -0.0198(4) 0.2203(4) 0.066(5) Uani 1 1 d U
H27L H 0.4410 -0.0036 0.2080 0.098 Uiso 1 1 calc R
H27M H 0.4004 -0.0192 0.2207 0.098 Uiso 1 1 calc R
H27N H 0.4408 -0.0405 0.2141 0.098 Uiso 1 1 calc R
C280 C 0.4564(5) -0.0134(3) 0.2509(3) 0.048(4) Uani 1 1 d U
C281 C 0.4046(6) 0.0794(4) 0.2968(4) 0.069(6) Uani 1 1 d U
H28A H 0.3801 0.0708 0.3055 0.104 Uiso 1 1 calc R
H28B H 0.3948 0.0842 0.2778 0.104 Uiso 1 1 calc R
H28C H 0.4150 0.0987 0.3061 0.104 Uiso 1 1 calc R
C282 C 0.4426(6) 0.0549(4) 0.2982(4) 0.060(5) Uani 1 1 d U
C283 C 0.5456(5) -0.0039(3) 0.1834(3) 0.054(5) Uani 1 1 d U
H28D H 0.5352 -0.0219 0.1932 0.080 Uiso 1 1 calc R
H28E H 0.5688 -0.0108 0.1726 0.080 Uiso 1 1 calc R
H28F H 0.5213 0.0050 0.1715 0.080 Uiso 1 1 calc R
C284 C 0.5650(5) 0.0225(4) 0.2050(3) 0.051(5) Uani 1 1 d U
C285 C 0.2692(7) -0.1116(5) 0.0707(5) 0.103(7) Uani 1 1 d U
H28G H 0.2834 -0.1314 0.0665 0.155 Uiso 1 1 calc R
H28H H 0.2378 -0.1152 0.0714 0.155 Uiso 1 1 calc R
H28I H 0.2824 -0.1038 0.0882 0.155 Uiso 1 1 calc R
C286 C 0.2756(7) -0.0877(5) 0.0489(5) 0.098(7) Uani 1 1 d U
C287 C 0.4319(5) 0.0731(4) 0.2159(4) 0.058(5) Uani 1 1 d U
H28J H 0.4133 0.0767 0.1989 0.087 Uiso 1 1 calc R
H28K H 0.4226 0.0869 0.2300 0.087 Uiso 1 1 calc R
H28L H 0.4294 0.0512 0.2214 0.087 Uiso 1 1 calc R
C288 C 0.4802(6) 0.0804(4) 0.2117(4) 0.059(5) Uani 1 1 d U
C289 C 0.3788(6) -0.0357(4) 0.0691(4) 0.073(6) Uani 1 1 d U
H28M H 0.3602 -0.0525 0.0607 0.109 Uiso 1 1 calc R
H28N H 0.3766 -0.0353 0.0886 0.109 Uiso 1 1 calc R
H28O H 0.4093 -0.0395 0.0659 0.109 Uiso 1 1 calc R
C290 C 0.3637(5) -0.0045(4) 0.0568(4) 0.057(5) Uani 1 1 d U
C291 C 0.3820(6) -0.0010(4) 0.1450(4) 0.091(7) Uani 1 1 d U
H29A H 0.3575 -0.0056 0.1312 0.136 Uiso 1 1 calc R
H29B H 0.3715 -0.0008 0.1629 0.136 Uiso 1 1 calc R
H29C H 0.4046 -0.0171 0.1445 0.136 Uiso 1 1 calc R
C292 C 0.4010(5) 0.0306(4) 0.1394(4) 0.061(5) Uani 1 1 d U
C293 C 0.4984(5) 0.0200(4) 0.0993(4) 0.060(5) Uani 1 1 d U
H29D H 0.4868 0.0335 0.0843 0.090 Uiso 1 1 calc R
H29E H 0.4748 0.0144 0.1102 0.090 Uiso 1 1 calc R
H29F H 0.5106 0.0009 0.0922 0.090 Uiso 1 1 calc R
C294 C 0.5350(5) 0.0378(4) 0.1172(4) 0.055(5) Uani 1 1 d U
C295 C 0.3136(6) 0.1253(4) 0.1485(4) 0.090(7) Uani 1 1 d U
H29G H 0.3209 0.1295 0.1678 0.135 Uiso 1 1 calc R
H29H H 0.2903 0.1095 0.1461 0.135 Uiso 1 1 calc R
H29I H 0.3035 0.1447 0.1393 0.135 Uiso 1 1 calc R
C296 C 0.3562(5) 0.1125(4) 0.1360(4) 0.060(5) Uani 1 1 d U
C297 C 0.3994(8) -0.0403(6) -0.0451(6) 0.140(10) Uani 1 1 d U
H29J H 0.3890 -0.0237 -0.0578 0.210 Uiso 1 1 calc R
H29K H 0.4031 -0.0598 -0.0550 0.210 Uiso 1 1 calc R
H29L H 0.4276 -0.0341 -0.0354 0.210 Uiso 1 1 calc R
C298 C 0.3647(8) -0.0455(5) -0.0240(6) 0.115(8) Uani 1 1 d U
C299 C 0.2712(5) 0.0407(3) 0.1152(3) 0.050(5) Uani 1 1 d U
H29M H 0.2501 0.0255 0.1208 0.076 Uiso 1 1 calc R
H29N H 0.2617 0.0620 0.1192 0.076 Uiso 1 1 calc R
H29O H 0.3001 0.0367 0.1249 0.076 Uiso 1 1 calc R
C300 C 0.2738(5) 0.0377(3) 0.0851(3) 0.048(4) Uani 1 1 d U
C301 C 0.3003(7) -0.0709(4) 0.1538(4) 0.096(7) Uani 1 1 d U
H30B H 0.3284 -0.0605 0.1524 0.145 Uiso 1 1 calc R
H30C H 0.3042 -0.0937 0.1530 0.145 Uiso 1 1 calc R
H30D H 0.2896 -0.0653 0.1710 0.145 Uiso 1 1 calc R
C302 C 0.2651(6) -0.0598(4) 0.1291(4) 0.076(6) Uani 1 1 d U
C303 C 0.1395(6) 0.0034(4) 0.1551(4) 0.069(6) Uani 1 1 d U
H30E H 0.1512 0.0247 0.1542 0.104 Uiso 1 1 calc R
H30F H 0.1503 -0.0060 0.1726 0.104 Uiso 1 1 calc R
H30G H 0.1074 0.0042 0.1534 0.104 Uiso 1 1 calc R
C304 C 0.1558(5) -0.0180(4) 0.1304(4) 0.053(5) Uani 1 1 d U
C305 C 0.2752(6) -0.1630(4) 0.1543(4) 0.084(6) Uani 1 1 d U
H30H H 0.2821 -0.1793 0.1679 0.127 Uiso 1 1 calc R
H30I H 0.2864 -0.1428 0.1614 0.127 Uiso 1 1 calc R
H30J H 0.2890 -0.1682 0.1380 0.127 Uiso 1 1 calc R
C306 C 0.2241(6) -0.1609(4) 0.1471(4) 0.066(5) Uani 1 1 d U
C307 C 0.1962(6) -0.0669(4) 0.1998(4) 0.092(7) Uani 1 1 d U
H30K H 0.2118 -0.0686 0.2180 0.137 Uiso 1 1 calc R
H30L H 0.1726 -0.0515 0.1999 0.137 Uiso 1 1 calc R
H30M H 0.2167 -0.0602 0.1872 0.137 Uiso 1 1 calc R
C308 C 0.1762(5) -0.1001(3) 0.1908(4) 0.054(5) Uani 1 1 d U
C309 C 0.2259(9) -0.2929(6) 0.1362(7) 0.176(12) Uani 1 1 d U
H30N H 0.2510 -0.2908 0.1258 0.264 Uiso 1 1 calc R
H30O H 0.1989 -0.2942 0.1239 0.264 Uiso 1 1 calc R
H30P H 0.2292 -0.3120 0.1472 0.264 Uiso 1 1 calc R
C310 C 0.2237(7) -0.2640(5) 0.1550(5) 0.095(7) Uani 1 1 d U
C311 C 0.7231(7) 0.0099(5) 0.1682(5) 0.112(8) Uani 1 1 d U
H31C H 0.7306 0.0062 0.1876 0.168 Uiso 1 1 calc R
H31D H 0.7461 0.0226 0.1612 0.168 Uiso 1 1 calc R
H31E H 0.7205 -0.0102 0.1586 0.168 Uiso 1 1 calc R
C312 C 0.6819(6) 0.0265(4) 0.1639(4) 0.059(5) Uani 1 1 d U
C313 C 0.1143(5) -0.0063(4) 0.2677(4) 0.074(6) Uani 1 1 d DU
H31F H 0.1444 -0.0066 0.2765 0.111 Uiso 1 1 calc R
H31G H 0.1129 0.0070 0.2515 0.111 Uiso 1 1 calc R
H31H H 0.1053 -0.0277 0.2624 0.111 Uiso 1 1 calc R
C314 C 0.0841(5) 0.0066(4) 0.2869(3) 0.058(5) Uani 1 1 d DU
C315 C 0.0737(6) 0.1208(4) 0.2849(4) 0.084(6) Uani 1 1 d U
H31I H 0.0556 0.1205 0.2674 0.125 Uiso 1 1 calc R
H31J H 0.1047 0.1196 0.2820 0.125 Uiso 1 1 calc R
H31K H 0.0683 0.1403 0.2945 0.125 Uiso 1 1 calc R
C316 C 0.0618(5) 0.0925(4) 0.3018(4) 0.055(5) Uani 1 1 d U
C317 C -0.0524(6) 0.1374(4) 0.2586(4) 0.090(7) Uani 1 1 d U
H31L H -0.0338 0.1398 0.2758 0.135 Uiso 1 1 calc R
H31M H -0.0767 0.1524 0.2579 0.135 Uiso 1 1 calc R
H31N H -0.0351 0.1415 0.2435 0.135 Uiso 1 1 calc R
C318 C -0.0712(5) 0.1030(4) 0.2562(4) 0.055(5) Uani 1 1 d U
C319 C -0.2196(4) 0.1538(3) 0.2488(3) 0.026(4) Uani 1 1 d DU
C320 C -0.1873(4) 0.1462(3) 0.2316(3) 0.037(4) Uani 1 1 d DU
C321 C 0.0560(5) 0.0654(4) 0.2249(4) 0.056(5) Uani 1 1 d U
H32C H 0.0674 0.0517 0.2399 0.084 Uiso 1 1 calc R
H32D H 0.0646 0.0871 0.2291 0.084 Uiso 1 1 calc R
H32E H 0.0682 0.0588 0.2083 0.084 Uiso 1 1 calc R
C322 C 0.0062(5) 0.0630(3) 0.2207(3) 0.047(4) Uani 1 1 d U
C323 C -0.0511(6) 0.2055(4) 0.1802(4) 0.073(6) Uani 1 1 d U
H32F H -0.0335 0.2034 0.1650 0.109 Uiso 1 1 calc R
H32G H -0.0318 0.2094 0.1969 0.109 Uiso 1 1 calc R
H32H H -0.0715 0.2231 0.1769 0.109 Uiso 1 1 calc R
C324 C -0.0774(5) 0.1748(4) 0.1832(4) 0.054(5) Uani 1 1 d U
C325 C 0.0951(6) 0.1836(4) 0.2254(4) 0.073(6) Uani 1 1 d U
H32I H 0.1123 0.1996 0.2170 0.109 Uiso 1 1 calc R
H32J H 0.1149 0.1682 0.2349 0.109 Uiso 1 1 calc R
H32K H 0.0776 0.1937 0.2383 0.109 Uiso 1 1 calc R
C326 C 0.0646(5) 0.1670(3) 0.2033(3) 0.046(4) Uani 1 1 d U
C327 C 0.0697(7) 0.2719(4) 0.1936(4) 0.092(7) Uani 1 1 d U
H32L H 0.0895 0.2895 0.1986 0.137 Uiso 1 1 calc R
H32M H 0.0761 0.2547 0.2064 0.137 Uiso 1 1 calc R
H32N H 0.0393 0.2787 0.1941 0.137 Uiso 1 1 calc R
C328 C 0.0759(6) 0.2611(4) 0.1661(4) 0.075(6) Uani 1 1 d U
C329 C 0.1394(6) 0.0944(4) 0.1427(4) 0.078(6) Uani 1 1 d U
H32O H 0.1573 0.1057 0.1307 0.116 Uiso 1 1 calc R
H32P H 0.1324 0.0734 0.1353 0.116 Uiso 1 1 calc R
H32Q H 0.1557 0.0924 0.1606 0.116 Uiso 1 1 calc R
C330 C 0.0960(5) 0.1130(3) 0.1449(3) 0.048(4) Uani 1 1 d U
C331 C 0.1825(6) 0.1752(4) 0.1760(4) 0.063(5) Uani 1 1 d U
H33C H 0.2082 0.1795 0.1890 0.095 Uiso 1 1 calc R
H33D H 0.1895 0.1584 0.1637 0.095 Uiso 1 1 calc R
H33E H 0.1580 0.1686 0.1858 0.095 Uiso 1 1 calc R
C332 C 0.1693(5) 0.2059(3) 0.1592(3) 0.044(4) Uani 1 1 d U
C333 C 0.1911(8) 0.2086(5) 0.2727(5) 0.128(9) Uani 1 1 d U
H33F H 0.2100 0.2070 0.2898 0.192 Uiso 1 1 calc R
H33G H 0.1834 0.1875 0.2659 0.192 Uiso 1 1 calc R
H33H H 0.1644 0.2201 0.2757 0.192 Uiso 1 1 calc R
C334 C 0.2159(6) 0.2265(4) 0.2516(5) 0.083(6) Uani 1 1 d U
C335 C 0.1966(6) 0.3162(4) 0.2420(4) 0.077(6) Uani 1 1 d U
H33I H 0.2258 0.3068 0.2452 0.116 Uiso 1 1 calc R
H33J H 0.1759 0.3039 0.2514 0.116 Uiso 1 1 calc R
H33K H 0.1977 0.3378 0.2490 0.116 Uiso 1 1 calc R
C336 C 0.1810(6) 0.3166(4) 0.2104(4) 0.076(6) Uani 1 1 d U
C337 C 0.2294(9) 0.2786(6) 0.3306(7) 0.174(12) Uani 1 1 d U
H33L H 0.2283 0.2773 0.3502 0.261 Uiso 1 1 calc R
H33M H 0.2150 0.2602 0.3219 0.261 Uiso 1 1 calc R
H33N H 0.2144 0.2977 0.3236 0.261 Uiso 1 1 calc R
C338 C 0.2788(6) 0.2797(4) 0.3244(4) 0.078(6) Uani 1 1 d U
C339 C 0.3374(6) 0.1665(4) 0.2196(4) 0.088(6) Uani 1 1 d U
H33O H 0.3216 0.1541 0.2052 0.131 Uiso 1 1 calc R
H33P H 0.3335 0.1570 0.2372 0.131 Uiso 1 1 calc R
H33Q H 0.3687 0.1669 0.2172 0.131 Uiso 1 1 calc R
C340 C 0.3197(5) 0.1996(4) 0.2188(4) 0.060(5) Uani 1 1 d U
C341 C 0.3137(6) 0.1748(4) 0.2976(4) 0.088(6) Uani 1 1 d U
H34C H 0.3062 0.1582 0.3099 0.132 Uiso 1 1 calc R
H34D H 0.3345 0.1666 0.2857 0.132 Uiso 1 1 calc R
H34E H 0.2871 0.1819 0.2866 0.132 Uiso 1 1 calc R
C342 C 0.3341(6) 0.2016(4) 0.3136(4) 0.065(5) Uani 1 1 d U
C343 C 0.2152(7) 0.2111(6) 0.4069(6) 0.143(10) Uani 1 1 d DU
H34F H 0.2126 0.1911 0.3972 0.214 Uiso 1 1 calc R
H34G H 0.1891 0.2240 0.4016 0.214 Uiso 1 1 calc R
H34H H 0.2175 0.2072 0.4264 0.214 Uiso 1 1 calc R
C344 C 0.2540(7) 0.2277(5) 0.4003(6) 0.120(8) Uani 1 1 d DU
C345 C 0.2802(9) 0.3683(2) 0.4194(4) 0.207 Uiso 1 1 d D
H34I H 0.2899 0.3830 0.4062 0.310 Uiso 1 1 calc R
H34J H 0.2929 0.3743 0.4376 0.310 Uiso 1 1 calc R
H34K H 0.2482 0.3688 0.4186 0.310 Uiso 1 1 calc R
C346 C 0.2952(6) 0.3349(2) 0.4131(2) 0.196 Uiso 1 1 d D
C347 C 0.1707(7) 0.1588(5) 0.3359(5) 0.115(8) Uani 1 1 d U
H34L H 0.1696 0.1757 0.3225 0.173 Uiso 1 1 calc R
H34M H 0.1493 0.1630 0.3487 0.173 Uiso 1 1 calc R
H34N H 0.1637 0.1388 0.3268 0.173 Uiso 1 1 calc R
C348 C 0.2172(6) 0.1571(4) 0.3514(4) 0.074(6) Uani 1 1 d U
C349 C 0.3184(6) 0.0661(4) 0.3433(4) 0.094(7) Uani 1 1 d U
H34O H 0.3080 0.0466 0.3508 0.141 Uiso 1 1 calc R
H34P H 0.3499 0.0646 0.3419 0.141 Uiso 1 1 calc R
H34Q H 0.3028 0.0697 0.3253 0.141 Uiso 1 1 calc R
C350 C 0.3097(6) 0.0937(4) 0.3620(4) 0.065(5) Uani 1 1 d U
C351 C 0.1842(6) 0.0627(5) 0.3420(4) 0.092(7) Uani 1 1 d U
H35C H 0.1611 0.0554 0.3283 0.139 Uiso 1 1 calc R
H35D H 0.2105 0.0499 0.3413 0.139 Uiso 1 1 calc R
H35E H 0.1909 0.0847 0.3386 0.139 Uiso 1 1 calc R
C352 C 0.1687(6) 0.0598(4) 0.3695(4) 0.075(6) Uani 1 1 d U
C353 C 0.0132(10) 0.1496(7) 0.4951(7) 0.176(12) Uani 1 1 d DU
H35F H 0.0123 0.1370 0.5115 0.264 Uiso 1 1 calc R
H35G H -0.0153 0.1598 0.4905 0.264 Uiso 1 1 calc R
H35H H 0.0360 0.1657 0.4982 0.264 Uiso 1 1 calc R
C354 C 0.0231(16) 0.1290(6) 0.4725(7) 0.28(2) Uani 1 1 d DU
C355 C -0.0237(6) 0.1045(4) 0.3448(4) 0.089(7) Uani 1 1 d U
H35I H -0.0158 0.0900 0.3308 0.134 Uiso 1 1 calc R
H35J H -0.0165 0.1260 0.3398 0.134 Uiso 1 1 calc R
H35K H -0.0551 0.1030 0.3463 0.134 Uiso 1 1 calc R
C356 C 0.0019(6) 0.0961(4) 0.3717(4) 0.072(6) Uani 1 1 d U
C357 C 0.0398(9) 0.3931(6) 0.1402(6) 0.157(11) Uani 1 1 d U
H35L H 0.0541 0.4120 0.1343 0.236 Uiso 1 1 calc R
H35M H 0.0238 0.3982 0.1557 0.236 Uiso 1 1 calc R
H35N H 0.0194 0.3850 0.1254 0.236 Uiso 1 1 calc R
C358 C 0.0742(8) 0.3684(6) 0.1486(6) 0.122(9) Uani 1 1 d U
C359 C 0.1333(7) 0.1294(4) 0.4143(5) 0.090(7) Uani 1 1 d U
C360 C 0.0993(9) 0.1585(6) 0.4088(6) 0.169(12) Uani 1 1 d U
H36C H 0.0692 0.1507 0.4085 0.254 Uiso 1 1 calc R
H36D H 0.1032 0.1682 0.3914 0.254 Uiso 1 1 calc R
H36E H 0.1049 0.1741 0.4233 0.254 Uiso 1 1 calc R

loop_
_atom_site_aniso_label
_atom_site_aniso_U_11
_atom_site_aniso_U_22
_atom_site_aniso_U_33
_atom_site_aniso_U_23
_atom_site_aniso_U_13
_atom_site_aniso_U_12
Yb1 0.0542(6) 0.0598(5) 0.0664(6) 0.0057(5) 0.0068(5) -0.0013(4)
Yb2 0.0584(6) 0.0682(6) 0.0487(6) 0.0080(4) -0.0038(4) -0.0103(4)
Yb3 0.0612(6) 0.0730(6) 0.0390(5) -0.0131(4) 0.0007(4) -0.0010(4)
Yb4 0.0719(7) 0.0564(6) 0.0759(7) -0.0033(5) -0.0159(5) 0.0011(5)
Yb5 0.0712(7) 0.0982(7) 0.0542(6) 0.0060(5) 0.0083(5) -0.0116(5)
Yb6 0.0811(7) 0.0725(6) 0.0555(6) -0.0147(5) 0.0037(5) -0.0187(5)
Yb7 0.0695(6) 0.0577(5) 0.0555(6) -0.0039(5) 0.0061(5) -0.0058(4)
Yb8 0.0585(6) 0.0744(6) 0.0533(6) -0.0027(5) 0.0015(4) 0.0074(5)
Cd1 0.0398(8) 0.0543(8) 0.0489(9) 0.0073(7) 0.0066(6) 0.0018(6)
Cd2 0.0516(9) 0.0646(9) 0.0768(11) 0.0177(8) 0.0244(8) 0.0062(7)
Cd3 0.0488(9) 0.0575(8) 0.0430(8) 0.0100(7) 0.0037(6) -0.0050(6)
Cd4 0.0537(9) 0.0547(8) 0.0415(8) 0.0037(7) -0.0032(6) -0.0136(7)
Cd5 0.0536(9) 0.0617(9) 0.0559(10) -0.0047(7) 0.0076(7) -0.0096(7)
Cd6 0.0524(9) 0.0604(8) 0.0294(8) -0.0090(6) -0.0009(6) -0.0092(6)
Cd7 0.0498(9) 0.0567(8) 0.0485(9) -0.0210(7) -0.0138(7) 0.0123(7)
Cd8 0.0860(12) 0.0648(9) 0.0672(11) -0.0281(8) -0.0259(9) 0.0198(8)
Cd9 0.0598(9) 0.0492(8) 0.0569(10) -0.0056(7) -0.0154(7) 0.0026(7)
Cd10 0.0490(9) 0.0412(8) 0.0813(11) 0.0033(7) -0.0023(8) 0.0039(6)
Cd11 0.0482(9) 0.0499(8) 0.1047(13) 0.0124(8) -0.0007(8) 0.0069(7)
Cd12 0.0490(9) 0.0477(8) 0.0654(10) 0.0091(7) -0.0008(7) 0.0033(6)
Cd13 0.0480(9) 0.0696(9) 0.0429(9) -0.0003(7) 0.0014(7) 0.0045(7)
Cd14 0.0733(11) 0.0932(11) 0.0640(11) 0.0002(9) 0.0078(8) 0.0165(9)
Cd15 0.0482(9) 0.0750(9) 0.0397(8) 0.0046(7) 0.0087(6) 0.0014(7)
Cd16 0.0708(10) 0.0776(10) 0.0531(10) 0.0029(8) 0.0055(8) -0.0188(8)
Cd17 0.1347(17) 0.1239(15) 0.0999(16) -0.0329(12) 0.0500(13) -0.0380(12)
Cd18 0.0634(10) 0.0636(9) 0.0437(9) -0.0120(7) 0.0103(7) -0.0117(7)
Cd19 0.0828(11) 0.0590(9) 0.0513(10) -0.0067(7) -0.0061(8) -0.0234(8)
Cd20 0.0951(12) 0.0538(9) 0.0695(11) -0.0140(8) 0.0188(9) -0.0072(8)
Cd21 0.0804(10) 0.0444(8) 0.0526(10) -0.0051(7) 0.0169(8) -0.0126(7)
Cd22 0.0446(8) 0.0488(8) 0.0444(8) -0.0034(6) -0.0003(6) -0.0055(6)
Cd23 0.0364(8) 0.0471(8) 0.0662(10) -0.0062(7) -0.0026(7) 0.0008(6)
Cd24 0.0376(8) 0.0474(8) 0.0419(8) -0.0045(6) -0.0004(6) 0.0027(6)
Br1 0.130(2) 0.0869(15) 0.0646(16) 0.0268(13) 0.0150(14) -0.0125(14)
Br2 0.0524(14) 0.178(2) 0.0764(17) 0.0079(16) 0.0197(12) 0.0046(14)
Br3 0.178(4) 0.368(5) 0.193(4) -0.051(4) -0.051(3) 0.000(4)
Br4 0.150(2) 0.1125(19) 0.139(3) 0.0073(18) 0.086(2) -0.0271(17)
Br5 0.0691(15) 0.180(2) 0.0465(14) 0.0045(15) -0.0115(11) 0.0389(15)
Br6 0.0863(16) 0.1247(18) 0.0399(13) 0.0143(12) 0.0037(11) -0.0033(13)
Br7 0.0495(14) 0.1340(19) 0.105(2) 0.0074(16) -0.0265(13) -0.0083(13)
Br8 0.272(4) 0.204(3) 0.090(2) -0.042(2) 0.015(3) -0.108(3)
Br9 0.140(2) 0.0832(15) 0.0778(18) 0.0065(13) 0.0246(15) -0.0434(14)
Br10 0.367(7) 0.606(9) 0.260(6) -0.047(6) -0.167(6) -0.095(6)
Br11 0.0948(18) 0.149(2) 0.0737(18) 0.0004(15) 0.0343(14) -0.0328(15)
Br12 0.1023(18) 0.0961(16) 0.0884(18) -0.0032(14) -0.0058(14) -0.0521(14)
Br13 0.300(4) 0.142(2) 0.0584(19) 0.0192(17) 0.035(2) -0.036(2)
Br14 0.0614(14) 0.0474(12) 0.1155(19) -0.0099(12) 0.0272(12) -0.0032(9)
Br15 0.0659(16) 0.179(2) 0.093(2) -0.0601(18) -0.0306(14) 0.0199(15)
Br16 0.1057(18) 0.1024(16) 0.0656(16) 0.0156(13) 0.0037(13) -0.0487(14)
Br17 0.130(2) 0.1062(17) 0.092(2) -0.0388(15) -0.0393(16) -0.0087(15)
Br18 0.196(3) 0.143(2) 0.200(4) 0.087(2) -0.101(3) -0.033(2)
Br19 0.318(5) 0.117(2) 0.327(6) -0.039(3) -0.224(4) -0.024(3)
Br20 0.0880(18) 0.130(2) 0.125(2) 0.0095(17) -0.0468(17) 0.0214(15)
Br21 0.0806(16) 0.0835(15) 0.121(2) 0.0259(14) 0.0332(15) -0.0025(12)
Br22 0.0646(15) 0.1173(17) 0.0745(16) -0.0410(14) -0.0253(12) 0.0148(12)
Br23 0.0760(15) 0.0491(12) 0.1023(18) 0.0066(12) -0.0069(13) -0.0065(10)
Br24 0.0550(15) 0.136(2) 0.148(3) 0.0617(18) 0.0267(15) -0.0058(13)
N1 0.042(7) 0.035(6) 0.054(7) -0.019(6) 0.001(6) 0.001(5)
N2 0.051(7) 0.059(7) 0.048(7) -0.002(6) 0.005(6) 0.003(6)
N3 0.048(7) 0.077(7) 0.040(7) -0.004(6) 0.012(6) -0.020(6)
N4 0.034(7) 0.068(7) 0.065(8) -0.020(6) 0.007(6) 0.000(6)
N5 0.052(7) 0.056(7) 0.046(7) 0.001(6) 0.019(6) 0.011(6)
N6 0.048(7) 0.073(7) 0.056(8) 0.003(6) 0.014(6) -0.010(6)
N7 0.055(7) 0.059(7) 0.047(7) 0.008(6) 0.006(6) -0.004(6)
N8 0.071(8) 0.081(8) 0.073(8) 0.009(7) 0.011(7) -0.014(7)
N9 0.070(8) 0.053(7) 0.047(7) -0.003(6) -0.009(6) -0.001(6)
N10 0.068(8) 0.067(7) 0.078(9) 0.000(7) 0.016(7) -0.014(6)
N11 0.052(7) 0.042(6) 0.044(7) -0.003(6) -0.001(6) -0.009(6)
N12 0.066(8) 0.066(7) 0.057(8) -0.014(6) 0.010(6) 0.007(6)
N13 0.049(7) 0.047(6) 0.045(7) -0.016(6) 0.004(6) 0.010(6)
N14 0.068(8) 0.061(7) 0.049(8) 0.008(6) -0.001(6) -0.012(6)
N15 0.046(7) 0.053(7) 0.066(8) 0.001(6) 0.003(6) 0.008(6)
N16 0.058(7) 0.054(7) 0.054(8) -0.007(6) 0.014(6) -0.003(6)
N17 0.055(7) 0.062(7) 0.055(8) 0.006(6) 0.006(6) 0.005(6)
N18 0.076(8) 0.061(7) 0.066(8) 0.004(6) 0.013(7) 0.006(6)
N19 0.060(7) 0.041(6) 0.062(8) -0.006(6) -0.008(6) -0.004(6)
N20 0.057(7) 0.062(7) 0.039(7) -0.002(6) 0.016(6) -0.001(6)
N21 0.061(8) 0.053(7) 0.080(8) 0.021(6) 0.006(7) 0.020(6)
N22 0.045(7) 0.056(7) 0.033(7) 0.002(6) 0.003(6) -0.004(6)
N23 0.046(7) 0.039(6) 0.041(7) -0.005(6) -0.004(6) 0.014(5)
N24 0.058(7) 0.063(7) 0.042(7) -0.010(6) 0.006(6) 0.002(6)
O1 0.054(7) 0.067(6) 0.065(7) 0.015(6) 0.006(6) 0.014(6)
O2 0.049(6) 0.044(6) 0.060(7) 0.001(5) 0.025(5) 0.012(5)
O3 0.047(6) 0.059(6) 0.048(6) 0.003(5) 0.015(5) 0.007(5)
O4 0.058(7) 0.088(7) 0.069(7) -0.004(6) -0.002(6) 0.018(6)
O5 0.052(7) 0.120(8) 0.083(8) 0.023(7) -0.003(6) 0.005(6)
O6 0.042(6) 0.067(6) 0.053(7) -0.010(6) 0.005(5) -0.003(5)
O7 0.067(7) 0.080(7) 0.067(7) -0.001(6) 0.011(6) -0.022(6)
O8 0.068(7) 0.077(7) 0.075(8) -0.002(6) 0.015(6) 0.014(6)
O9 0.045(6) 0.054(6) 0.042(6) 0.001(5) 0.005(5) -0.003(5)
O10 0.039(6) 0.046(5) 0.041(6) 0.000(5) 0.000(5) -0.007(4)
O11 0.051(6) 0.068(6) 0.049(6) 0.002(5) 0.008(5) 0.008(5)
O12 0.055(6) 0.078(6) 0.057(7) 0.001(6) 0.006(5) 0.000(5)
O13 0.051(6) 0.054(6) 0.057(7) -0.005(5) 0.000(5) -0.010(5)
O14 0.056(6) 0.055(6) 0.042(6) 0.002(5) -0.002(5) -0.002(5)
O15 0.082(7) 0.072(6) 0.056(7) 0.000(6) 0.007(6) -0.001(6)
O16 0.094(8) 0.097(7) 0.086(8) 0.010(6) 0.023(7) -0.006(6)
O17 0.085(7) 0.073(6) 0.061(7) -0.004(6) 0.023(6) -0.003(6)
O18 0.067(6) 0.063(6) 0.036(6) -0.003(5) 0.005(5) -0.018(5)
O19 0.081(7) 0.083(7) 0.051(7) -0.009(6) 0.006(6) -0.025(6)
O20 0.120(8) 0.105(8) 0.080(8) -0.030(7) 0.013(7) -0.021(7)
O21 0.063(6) 0.052(6) 0.041(6) -0.005(5) -0.002(5) 0.009(5)
O22 0.049(6) 0.049(6) 0.037(6) 0.001(5) 0.007(5) -0.005(5)
O23 0.045(6) 0.053(6) 0.036(6) -0.006(5) 0.008(5) -0.001(5)
O24 0.072(7) 0.058(6) 0.035(6) -0.019(5) 0.011(5) -0.019(5)
O25 0.061(6) 0.069(6) 0.043(6) -0.014(5) 0.000(5) 0.008(5)
O26 0.051(6) 0.050(6) 0.050(6) -0.016(5) 0.008(5) 0.006(5)
O27 0.065(6) 0.053(6) 0.049(6) -0.007(5) 0.005(5) -0.005(5)
O28 0.047(6) 0.061(6) 0.067(7) -0.009(5) 0.009(5) -0.003(5)
O29 0.097(8) 0.072(7) 0.078(8) -0.030(6) -0.004(6) -0.009(6)
O30 0.069(7) 0.072(6) 0.063(7) -0.033(6) -0.021(6) 0.010(5)
O31 0.073(7) 0.054(6) 0.061(7) 0.000(5) 0.010(6) -0.011(5)
O32 0.083(7) 0.059(6) 0.069(7) 0.001(6) 0.008(6) -0.005(5)
O33 0.067(7) 0.059(6) 0.079(7) -0.006(6) -0.015(6) 0.008(5)
O34 0.069(7) 0.047(6) 0.059(7) -0.016(5) -0.005(5) 0.010(5)
O35 0.062(6) 0.061(6) 0.047(6) 0.010(5) 0.004(5) -0.001(5)
O36 0.089(7) 0.063(6) 0.079(8) 0.010(6) 0.009(6) 0.008(6)
O37 0.069(7) 0.051(6) 0.076(7) 0.007(6) -0.007(6) 0.002(5)
O38 0.047(6) 0.056(6) 0.065(7) -0.021(5) -0.011(5) 0.013(5)
O39 0.041(6) 0.050(6) 0.037(6) -0.005(5) -0.008(5) 0.003(5)
O40 0.059(6) 0.043(5) 0.057(7) 0.007(5) 0.011(5) -0.004(5)
O41 0.051(6) 0.053(6) 0.085(7) 0.006(6) -0.004(6) 0.002(5)
O42 0.042(6) 0.068(6) 0.066(7) 0.014(5) 0.003(5) 0.006(5)
O43 0.041(6) 0.046(5) 0.050(6) -0.015(5) -0.003(5) -0.007(5)
O44 0.059(6) 0.038(5) 0.063(7) -0.004(5) -0.007(5) 0.023(5)
O45 0.043(6) 0.040(5) 0.057(6) 0.007(5) 0.008(5) 0.002(5)
O46 0.042(6) 0.046(5) 0.041(6) 0.002(5) 0.006(5) -0.001(5)
O47 0.037(6) 0.055(6) 0.039(6) -0.002(5) 0.010(5) 0.003(5)
O48 0.047(6) 0.060(6) 0.061(7) 0.005(5) 0.006(5) 0.009(5)
O49 0.057(6) 0.061(6) 0.063(7) -0.003(5) 0.001(5) -0.005(5)
O50 0.058(6) 0.047(6) 0.063(7) 0.006(5) 0.004(5) -0.003(5)
O51 0.066(7) 0.077(6) 0.067(7) 0.018(6) 0.006(6) -0.003(5)
O52 0.052(6) 0.053(6) 0.063(7) 0.003(5) 0.008(5) -0.017(5)
O53 0.050(6) 0.062(6) 0.057(7) 0.012(5) 0.012(5) 0.012(5)
O54 0.086(8) 0.089(7) 0.107(9) -0.004(7) -0.005(7) 0.010(6)
O55 0.064(7) 0.073(6) 0.048(7) 0.003(5) 0.011(5) -0.010(5)
O56 0.066(6) 0.058(6) 0.060(7) 0.015(5) 0.024(5) -0.001(5)
O57 0.055(6) 0.058(6) 0.049(6) 0.012(5) -0.002(5) 0.003(5)
O58 0.051(6) 0.049(6) 0.058(7) 0.006(5) -0.001(5) 0.004(5)
O59 0.192(11) 0.182(11) 0.193(12) -0.023(9) 0.035(9) -0.015(9)
O60 0.145(10) 0.163(10) 0.140(10) 0.027(8) 0.004(8) 0.020(8)
O61 0.059(6) 0.061(6) 0.074(7) -0.001(6) 0.024(6) -0.010(5)
O62 0.055(6) 0.056(6) 0.049(6) 0.013(5) 0.015(5) -0.002(5)
O63 0.063(7) 0.063(6) 0.067(7) 0.015(6) -0.007(6) -0.005(5)
O64 0.058(6) 0.056(6) 0.055(7) 0.003(5) -0.001(5) -0.010(5)
O65 0.062(7) 0.068(6) 0.059(7) 0.003(6) -0.004(5) 0.006(5)
O66 0.060(6) 0.061(6) 0.049(6) 0.004(5) -0.004(5) -0.005(5)
O67 0.071(7) 0.052(6) 0.058(7) 0.011(5) 0.017(5) -0.008(5)
O68 0.061(6) 0.061(6) 0.046(6) 0.008(5) 0.001(5) 0.006(5)
O69 0.101(8) 0.114(8) 0.121(9) 0.008(7) 0.027(7) 0.006(7)
O70 0.064(7) 0.099(7) 0.092(8) -0.014(6) 0.031(6) -0.008(6)
O71 0.068(7) 0.059(6) 0.055(7) -0.012(5) 0.008(5) -0.005(5)
O72 0.062(6) 0.060(6) 0.036(6) 0.005(5) -0.007(5) -0.005(5)
O73 0.048(6) 0.052(6) 0.051(6) 0.005(5) 0.002(5) -0.011(5)
O74 0.048(6) 0.054(6) 0.041(6) 0.004(5) 0.004(5) -0.002(5)
O75 0.060(6) 0.073(6) 0.051(7) -0.016(5) -0.008(5) -0.009(5)
O76 0.062(6) 0.060(6) 0.044(6) -0.005(5) 0.006(5) -0.005(5)
O77 0.057(6) 0.080(6) 0.052(7) -0.007(6) 0.002(5) 0.002(5)
O78 0.064(7) 0.079(6) 0.040(6) -0.017(5) -0.004(5) 0.007(5)
O79 0.053(6) 0.065(6) 0.049(6) -0.015(5) -0.008(5) 0.006(5)
O80 0.054(6) 0.059(6) 0.059(7) -0.026(5) -0.012(5) 0.020(5)
O81 0.066(6) 0.048(6) 0.048(6) -0.020(5) 0.009(5) 0.006(5)
O82 0.043(6) 0.050(6) 0.049(6) -0.019(5) -0.001(5) -0.009(5)
O83 0.102(8) 0.103(7) 0.081(8) -0.007(7) 0.006(7) 0.016(6)
O84 0.116(9) 0.148(9) 0.113(9) -0.041(8) 0.006(7) 0.027(7)
O85 0.060(7) 0.058(6) 0.078(7) -0.008(6) -0.010(6) 0.004(5)
O86 0.096(8) 0.105(8) 0.108(9) -0.023(7) 0.005(7) 0.012(6)
O87 0.062(7) 0.066(6) 0.065(7) 0.013(6) -0.004(6) -0.003(5)
O88 0.072(7) 0.065(6) 0.076(8) -0.003(6) -0.003(6) 0.000(5)
O89 0.064(6) 0.043(5) 0.045(6) 0.007(5) 0.005(5) 0.004(5)
O90 0.058(6) 0.063(6) 0.043(6) -0.004(5) -0.013(5) 0.010(5)
O91 0.063(6) 0.046(6) 0.062(7) -0.006(5) 0.001(5) 0.006(5)
O92 0.070(7) 0.067(6) 0.072(7) -0.001(6) -0.011(6) -0.011(5)
O93 0.076(7) 0.061(6) 0.064(7) -0.001(6) 0.004(6) -0.010(5)
O94 0.048(6) 0.058(6) 0.069(7) 0.010(5) -0.003(5) 0.009(5)
O95 0.109(8) 0.111(8) 0.130(9) 0.011(7) 0.028(7) -0.002(7)
O96 0.113(8) 0.111(8) 0.117(9) 0.001(7) 0.017(7) 0.002(7)
O97 0.057(6) 0.050(6) 0.048(6) 0.001(5) 0.016(5) 0.002(5)
O98 0.052(6) 0.067(6) 0.047(6) 0.002(5) -0.003(5) 0.018(5)
O99 0.077(7) 0.074(6) 0.058(7) -0.003(6) 0.004(6) -0.016(6)
O100 0.061(6) 0.066(6) 0.059(7) 0.010(5) -0.002(5) 0.003(5)
O101 0.081(7) 0.064(6) 0.054(7) -0.012(5) -0.006(6) 0.012(5)
O102 0.063(6) 0.056(6) 0.039(6) -0.010(5) 0.009(5) 0.009(5)
O103 0.059(7) 0.070(6) 0.081(8) -0.033(6) 0.002(6) 0.010(5)
O104 0.038(6) 0.057(6) 0.072(7) 0.016(5) 0.000(5) -0.011(5)
O105 0.046(6) 0.044(5) 0.050(6) -0.003(5) 0.000(5) 0.008(5)
O106 0.083(7) 0.059(6) 0.104(8) 0.005(6) 0.008(6) -0.012(6)
O107 0.039(6) 0.061(6) 0.044(6) -0.010(5) -0.001(5) -0.016(5)
O108 0.040(6) 0.049(6) 0.049(6) 0.012(5) 0.007(5) -0.011(5)
O109 0.051(6) 0.064(6) 0.057(7) 0.005(5) 0.007(5) 0.006(5)
O110 0.056(6) 0.047(6) 0.051(6) 0.001(5) 0.009(5) -0.006(5)
O111 0.078(7) 0.063(6) 0.052(7) -0.010(5) 0.017(6) -0.005(5)
O112 0.078(7) 0.064(6) 0.070(7) 0.000(6) 0.013(6) -0.019(5)
O113 0.050(6) 0.075(6) 0.051(7) -0.002(5) 0.015(5) -0.015(5)
O114 0.043(6) 0.050(6) 0.039(6) -0.005(5) -0.003(5) -0.009(5)
O115 0.081(7) 0.059(6) 0.056(7) 0.000(5) -0.002(6) -0.023(5)
O116 0.063(6) 0.059(6) 0.042(6) 0.000(5) 0.019(5) -0.005(5)
O117 0.168(10) 0.163(10) 0.176(11) 0.022(8) 0.020(9) 0.004(8)
O118 0.136(9) 0.135(9) 0.165(11) 0.000(8) -0.005(8) 0.011(8)
O119 0.103(8) 0.109(8) 0.089(8) -0.029(7) 0.006(7) 0.012(7)
O120 0.067(7) 0.063(6) 0.065(7) -0.011(6) 0.014(6) -0.021(5)
O121 0.096(8) 0.085(7) 0.083(8) 0.001(6) 0.003(6) -0.020(6)
O122 0.091(7) 0.090(7) 0.065(7) 0.001(6) 0.009(6) -0.017(6)
O123 0.091(7) 0.051(6) 0.064(7) -0.006(5) 0.010(6) -0.009(5)
O124 0.082(7) 0.063(6) 0.052(7) -0.012(5) 0.004(6) -0.007(5)
O125 0.050(6) 0.074(6) 0.071(7) 0.006(6) 0.006(6) -0.009(5)
O126 0.075(7) 0.085(7) 0.055(7) -0.002(6) 0.026(6) 0.005(6)
O127 0.078(7) 0.074(6) 0.052(7) -0.006(6) 0.005(6) 0.003(6)
O128 0.071(7) 0.070(6) 0.054(7) 0.010(6) -0.002(6) -0.018(5)
O129 0.201(11) 0.176(10) 0.181(12) -0.025(9) 0.063(9) -0.002(8)
O130 0.40(2) 0.39(2) 0.39(2) 0.005(10) 0.049(10) 0.000(10)
O131 0.196(12) 0.205(11) 0.219(13) 0.001(9) 0.052(9) -0.021(9)
O132 0.103(8) 0.096(7) 0.099(9) -0.015(7) 0.010(7) 0.007(6)
O133 0.082(7) 0.098(7) 0.077(8) 0.020(6) -0.002(6) -0.004(6)
O134 0.076(7) 0.086(7) 0.083(8) 0.012(6) 0.001(6) -0.010(6)
O135 0.076(7) 0.075(6) 0.059(7) -0.002(6) 0.013(6) -0.012(6)
O136 0.059(6) 0.080(7) 0.056(7) -0.013(6) -0.001(5) -0.008(5)
O137 0.085(7) 0.079(7) 0.074(8) 0.019(6) 0.020(6) 0.001(6)
O138 0.070(7) 0.065(6) 0.064(7) -0.005(6) 0.000(6) 0.007(5)
O139 0.067(7) 0.094(7) 0.067(7) 0.005(6) 0.020(6) -0.001(6)
O140 0.056(6) 0.066(6) 0.045(6) -0.004(5) 0.018(5) -0.009(5)
O141 0.205(12) 0.210(11) 0.184(12) -0.022(9) 0.022(9) 0.027(9)
O142 0.205(12) 0.187(11) 0.194(12) 0.002(9) 0.029(9) -0.012(9)
O143 0.126(9) 0.113(8) 0.107(9) 0.002(7) 0.005(7) 0.021(7)
O144 0.062(7) 0.073(6) 0.075(7) -0.007(6) 0.008(6) 0.000(5)
C1 0.075(10) 0.092(9) 0.088(10) 0.019(8) 0.010(8) 0.005(8)
C2 0.060(9) 0.067(9) 0.058(9) -0.001(7) 0.015(8) -0.019(7)
C3 0.065(9) 0.068(9) 0.074(10) 0.009(8) -0.004(8) -0.004(8)
C4 0.055(9) 0.049(8) 0.045(8) 0.007(7) 0.010(7) 0.000(7)
C5 0.068(9) 0.068(9) 0.072(9) -0.004(8) 0.019(8) -0.003(7)
C6 0.047(8) 0.052(8) 0.043(8) -0.004(7) 0.012(7) -0.001(7)
C7 0.052(9) 0.054(8) 0.053(9) 0.004(7) 0.012(7) 0.005(7)
C8 0.046(8) 0.033(7) 0.051(8) -0.005(7) 0.016(7) 0.000(6)
C9 0.052(8) 0.045(8) 0.059(9) -0.005(7) 0.009(7) -0.007(7)
C10 0.063(9) 0.052(8) 0.065(9) -0.001(7) 0.003(7) -0.011(7)
C11 0.049(8) 0.058(8) 0.061(9) -0.010(7) 0.010(7) -0.009(7)
C12 0.059(9) 0.063(8) 0.060(9) -0.002(7) 0.016(7) 0.000(7)
C13 0.051(8) 0.041(7) 0.037(8) 0.003(7) 0.005(7) 0.001(7)
C14 0.056(9) 0.066(8) 0.054(9) 0.004(7) 0.002(7) 0.000(7)
C15 0.059(9) 0.063(8) 0.049(9) -0.001(7) 0.010(7) 0.000(7)
C16 0.033(8) 0.044(8) 0.055(9) 0.008(7) 0.007(7) 0.006(7)
C17 0.080(10) 0.091(9) 0.076(10) 0.012(8) 0.012(8) 0.003(8)
C18 0.037(8) 0.075(9) 0.050(9) 0.016(7) 0.021(7) 0.004(7)
C19 0.074(9) 0.083(9) 0.070(10) -0.006(8) 0.004(8) 0.005(8)
C20 0.037(8) 0.059(8) 0.037(8) 0.003(7) 0.011(7) 0.009(7)
C21 0.055(9) 0.070(9) 0.043(8) -0.010(7) 0.010(7) -0.002(7)
C22 0.081(10) 0.101(10) 0.078(10) -0.005(8) -0.003(8) 0.024(8)
C23 0.124(12) 0.132(12) 0.136(13) 0.019(9) 0.023(9) 0.019(9)
C24 0.090(10) 0.112(10) 0.082(11) 0.012(9) 0.021(9) 0.015(8)
C25 0.211(19) 0.236(19) 0.217(19) -0.009(10) 0.005(10) 0.015(10)
C26 0.197(17) 0.211(17) 0.198(17) -0.005(10) -0.005(10) -0.010(10)
C27 0.151(14) 0.185(14) 0.155(14) 0.006(10) 0.027(10) -0.004(10)
C28 0.085(10) 0.122(11) 0.093(11) 0.005(9) 0.016(9) 0.004(8)
C29 0.064(9) 0.068(9) 0.066(9) -0.001(8) 0.009(8) 0.007(7)
C30 0.096(11) 0.132(11) 0.104(11) 0.005(9) 0.014(9) -0.008(9)
C31 0.051(9) 0.078(9) 0.074(9) -0.015(8) 0.011(7) -0.003(7)
C32 0.074(10) 0.093(10) 0.089(10) -0.001(8) 0.000(8) 0.001(8)
C33 0.104(11) 0.109(11) 0.111(11) -0.005(9) 0.012(9) -0.002(8)
C34 0.088(10) 0.121(11) 0.107(11) -0.017(9) 0.007(9) -0.019(8)
C35 0.064(9) 0.099(10) 0.089(10) -0.003(8) 0.013(8) -0.008(8)
C36 0.071(9) 0.058(8) 0.065(9) 0.002(7) 0.005(8) -0.004(7)
C37 0.062(9) 0.070(9) 0.060(9) 0.009(8) -0.012(7) 0.010(8)
C38 0.049(8) 0.050(8) 0.038(8) -0.006(7) 0.010(7) -0.002(7)
C39 0.066(9) 0.077(9) 0.055(9) 0.001(8) 0.005(7) 0.002(8)
C40 0.073(9) 0.084(9) 0.064(9) 0.011(8) 0.031(8) -0.007(8)
C41 0.066(9) 0.059(9) 0.062(9) 0.001(8) -0.001(7) -0.002(8)
C42 0.064(9) 0.071(9) 0.068(9) 0.005(8) 0.008(8) 0.001(8)
C43 0.055(9) 0.067(9) 0.049(9) 0.001(7) 0.004(7) -0.007(8)
C44 0.071(10) 0.095(10) 0.098(11) -0.009(8) 0.007(8) -0.001(8)
C45 0.049(8) 0.057(8) 0.043(8) 0.012(7) -0.004(7) -0.011(7)
C46 0.037(8) 0.050(8) 0.047(8) -0.003(7) 0.004(7) 0.017(7)
C47 0.050(8) 0.050(8) 0.049(9) -0.014(7) 0.006(7) 0.006(7)
C48 0.053(8) 0.055(8) 0.048(9) 0.002(7) 0.001(7) -0.005(7)
C49 0.071(9) 0.062(8) 0.061(9) 0.001(7) -0.013(8) 0.010(8)
C50 0.054(9) 0.065(8) 0.051(9) 0.007(7) 0.001(7) -0.002(7)
C51 0.057(8) 0.040(7) 0.042(8) -0.002(7) -0.006(7) -0.014(6)
C52 0.072(9) 0.062(8) 0.058(9) 0.007(7) 0.003(7) -0.004(7)
C53 0.045(8) 0.062(8) 0.054(9) 0.008(7) 0.003(7) -0.009(7)
C54 0.054(8) 0.066(9) 0.054(9) 0.005(7) 0.019(7) -0.010(7)
C55 0.081(10) 0.089(10) 0.080(10) 0.007(8) 0.012(8) -0.007(8)
C56 0.065(9) 0.059(8) 0.068(9) -0.003(7) 0.016(7) -0.003(7)
C57 0.056(8) 0.069(9) 0.058(9) 0.012(7) 0.014(7) 0.005(7)
C58 0.069(9) 0.069(9) 0.066(9) -0.011(8) -0.007(7) -0.018(7)
C59 0.033(8) 0.058(8) 0.047(8) 0.004(7) 0.001(7) -0.006(6)
C60 0.057(9) 0.061(8) 0.052(9) -0.006(7) -0.006(7) 0.001(7)
C61 0.060(9) 0.067(8) 0.054(9) 0.004(7) 0.005(7) 0.002(7)
C62 0.066(9) 0.072(9) 0.062(9) -0.008(8) 0.016(8) 0.008(7)
C63 0.052(9) 0.055(8) 0.051(9) 0.007(7) 0.010(7) -0.002(7)
C64 0.069(9) 0.083(9) 0.044(9) 0.002(7) 0.014(8) -0.008(8)
C65 0.072(9) 0.067(9) 0.057(9) 0.007(8) -0.002(8) -0.007(7)
C66 0.071(9) 0.083(9) 0.059(9) -0.003(8) 0.013(7) -0.010(7)
C67 0.057(9) 0.068(8) 0.071(9) -0.004(7) 0.018(7) -0.005(7)
C68 0.054(8) 0.041(8) 0.049(8) -0.010(7) -0.009(7) 0.004(7)
C69 0.068(9) 0.054(8) 0.066(9) 0.007(7) 0.009(8) -0.004(7)
C70 0.083(10) 0.071(9) 0.073(10) -0.010(8) -0.015(8) -0.014(8)
C71 0.071(9) 0.078(9) 0.057(9) 0.005(8) -0.001(8) -0.005(8)
C72 0.050(8) 0.051(8) 0.053(9) 0.006(7) -0.003(7) -0.013(7)
C73 0.058(8) 0.051(8) 0.049(9) 0.011(7) 0.006(7) -0.001(7)
C74 0.054(8) 0.036(7) 0.039(8) 0.003(6) -0.007(7) 0.001(6)
C75 0.058(8) 0.049(8) 0.054(9) 0.017(7) 0.005(7) 0.001(7)
C76 0.054(8) 0.053(8) 0.059(9) -0.005(7) 0.004(7) -0.002(7)
C77 0.074(9) 0.080(9) 0.075(10) 0.004(8) 0.005(8) -0.009(8)
C78 0.073(9) 0.063(9) 0.066(9) -0.006(8) 0.007(8) 0.001(7)
C79 0.065(9) 0.069(9) 0.070(9) 0.014(8) -0.005(8) -0.006(7)
C80 0.069(9) 0.073(9) 0.069(9) -0.008(8) -0.005(8) -0.014(7)
C81 0.078(9) 0.081(9) 0.081(10) 0.005(8) -0.005(8) -0.020(8)
C82 0.094(10) 0.094(10) 0.084(10) 0.001(8) 0.016(8) -0.006(8)
C83 0.096(10) 0.099(10) 0.073(10) -0.005(8) 0.007(8) -0.027(8)
C84 0.134(12) 0.125(12) 0.121(12) -0.020(9) 0.009(9) -0.012(9)
C85 0.090(10) 0.095(10) 0.084(10) -0.002(8) 0.008(8) -0.009(8)
C86 0.095(10) 0.094(10) 0.100(11) 0.002(9) 0.007(9) -0.009(8)
C87 0.080(9) 0.072(9) 0.071(10) -0.003(8) 0.015(8) -0.019(8)
C88 0.106(11) 0.095(10) 0.107(11) 0.001(8) 0.022(9) 0.000(8)
C89 0.089(10) 0.101(10) 0.093(11) -0.005(8) 0.009(8) -0.004(8)
C90 0.059(8) 0.053(8) 0.046(8) -0.002(7) 0.001(7) -0.014(7)
C91 0.081(10) 0.089(10) 0.074(10) 0.007(8) 0.005(8) 0.000(8)
C92 0.066(9) 0.057(8) 0.065(9) -0.002(8) 0.010(7) -0.015(7)
C93 0.074(9) 0.045(8) 0.054(9) -0.006(7) -0.007(7) -0.010(7)
C94 0.063(9) 0.062(9) 0.063(9) 0.010(8) 0.002(7) -0.013(7)
C95 0.058(9) 0.077(9) 0.054(9) 0.001(8) 0.005(7) -0.014(7)
C96 0.065(9) 0.049(8) 0.069(9) -0.012(7) -0.007(7) -0.016(7)
C97 0.082(9) 0.070(9) 0.060(9) -0.011(7) 0.001(8) -0.007(7)
C98 0.094(10) 0.087(9) 0.068(10) 0.005(8) 0.002(8) 0.006(8)
C99 0.135(12) 0.131(12) 0.128(13) -0.003(9) 0.012(9) 0.016(9)
C100 0.159(13) 0.149(13) 0.144(14) 0.013(9) 0.018(9) 0.003(9)
C101 0.110(11) 0.124(11) 0.104(11) -0.003(9) 0.026(9) 0.026(9)
C102 0.090(10) 0.096(10) 0.091(10) 0.009(8) 0.030(8) -0.007(8)
C103 0.089(10) 0.099(10) 0.089(11) 0.007(8) 0.016(8) -0.005(8)
C104 0.124(12) 0.119(11) 0.123(12) -0.012(9) 0.000(9) -0.009(9)
C105 0.208(18) 0.228(18) 0.212(18) -0.004(10) 0.018(10) 0.005(10)
C106 0.212(19) 0.234(19) 0.218(19) -0.011(10) 0.011(10) -0.003(10)
C107 0.164(14) 0.176(14) 0.149(15) -0.014(10) 0.009(10) 0.004(10)
C108 0.089(10) 0.098(10) 0.092(11) -0.004(8) 0.011(8) -0.018(8)
C109 0.089(10) 0.083(9) 0.077(10) -0.002(8) 0.008(8) -0.007(8)
C110 0.179(14) 0.181(14) 0.160(15) -0.016(10) 0.033(10) -0.013(9)
C111 0.054(8) 0.052(8) 0.045(8) -0.008(7) -0.002(7) 0.013(7)
C112 0.039(8) 0.048(8) 0.044(8) 0.000(7) 0.003(7) 0.008(6)
C113 0.053(8) 0.049(8) 0.053(9) -0.002(7) -0.003(7) 0.004(7)
C114 0.064(9) 0.075(9) 0.061(9) 0.008(8) 0.011(7) 0.000(8)
C115 0.064(9) 0.062(8) 0.064(9) 0.004(8) -0.003(8) 0.014(7)
C116 0.052(8) 0.045(8) 0.050(8) 0.004(7) 0.001(7) -0.003(7)
C117 0.036(8) 0.044(8) 0.042(8) 0.002(7) -0.002(6) 0.000(6)
C118 0.047(8) 0.036(7) 0.038(8) 0.000(6) 0.002(6) -0.011(6)
C119 0.073(9) 0.085(9) 0.076(10) -0.004(8) 0.012(8) -0.006(8)
C120 0.079(9) 0.072(9) 0.068(10) -0.002(8) 0.005(8) -0.005(8)
C121 0.103(10) 0.109(10) 0.083(11) -0.008(8) 0.014(8) 0.006(8)
C122 0.076(9) 0.071(9) 0.058(9) -0.012(8) 0.003(7) 0.011(8)
C123 0.087(10) 0.076(9) 0.078(10) -0.010(8) 0.008(8) 0.006(8)
C124 0.067(9) 0.067(9) 0.073(9) -0.011(8) 0.016(8) -0.007(7)
C125 0.049(8) 0.051(8) 0.054(9) -0.018(7) 0.003(7) -0.010(7)
C126 0.055(8) 0.060(8) 0.052(9) 0.002(7) 0.008(7) -0.011(7)
C127 0.062(9) 0.054(8) 0.052(9) -0.004(7) 0.004(7) -0.003(7)
C128 0.071(9) 0.059(8) 0.074(10) -0.003(8) 0.001(8) -0.007(7)
C129 0.079(9) 0.088(9) 0.065(10) 0.003(8) 0.007(8) -0.008(8)
C130 0.083(9) 0.060(9) 0.073(10) -0.003(8) 0.003(8) 0.005(8)
C131 0.055(8) 0.049(8) 0.049(8) 0.006(7) 0.001(7) -0.003(7)
C132 0.107(10) 0.088(9) 0.070(10) 0.004(8) 0.018(8) -0.012(8)
C133 0.069(9) 0.078(9) 0.069(9) -0.014(8) 0.001(8) 0.017(7)
C134 0.063(9) 0.061(8) 0.057(9) -0.006(8) -0.002(7) 0.009(7)
C135 0.104(11) 0.102(10) 0.088(11) -0.005(9) 0.000(9) -0.010(8)
C136 0.104(10) 0.078(9) 0.076(10) 0.014(8) 0.011(8) -0.008(8)
C137 0.091(10) 0.072(9) 0.064(9) 0.007(8) -0.004(8) -0.006(8)
C138 0.056(8) 0.057(8) 0.054(9) 0.005(7) -0.005(7) 0.004(7)
C139 0.057(8) 0.046(8) 0.054(9) -0.003(7) 0.015(7) 0.010(7)
C140 0.043(8) 0.052(8) 0.044(8) -0.003(7) 0.006(7) 0.003(7)
C141 0.061(9) 0.077(9) 0.069(9) -0.007(8) 0.010(7) -0.003(7)
C142 0.063(9) 0.070(9) 0.072(9) -0.021(8) 0.012(8) -0.001(7)
C143 0.064(9) 0.067(9) 0.074(9) -0.021(8) 0.017(8) -0.003(7)
C144 0.112(11) 0.127(11) 0.119(12) -0.019(9) -0.005(9) 0.005(9)
C145 0.098(10) 0.088(10) 0.089(10) -0.021(8) 0.006(8) -0.017(8)
C146 0.086(10) 0.095(10) 0.072(10) -0.006(8) 0.016(8) -0.024(8)
C147 0.064(9) 0.069(9) 0.072(10) 0.008(8) 0.005(8) 0.000(7)
C148 0.074(9) 0.077(9) 0.075(10) 0.000(8) 0.014(8) 0.002(8)
C149 0.046(8) 0.061(8) 0.055(9) -0.005(7) 0.019(7) -0.011(7)
C150 0.053(8) 0.055(8) 0.060(9) -0.010(7) 0.008(7) 0.006(7)
C151 0.047(8) 0.054(8) 0.056(9) -0.006(7) 0.006(7) 0.007(7)
C152 0.047(8) 0.055(8) 0.053(9) -0.012(7) 0.000(7) -0.001(7)
C153 0.045(8) 0.051(8) 0.059(9) -0.003(7) 0.008(7) 0.002(7)
C154 0.075(9) 0.080(9) 0.071(10) -0.021(8) 0.010(8) -0.007(7)
C155 0.114(11) 0.093(10) 0.103(11) -0.013(8) 0.007(9) -0.011(8)
C156 0.059(9) 0.063(9) 0.062(9) -0.009(7) 0.000(7) 0.007(7)
C157 0.067(9) 0.073(9) 0.068(9) -0.019(8) -0.005(8) -0.003(8)
C158 0.086(10) 0.084(10) 0.075(10) -0.009(8) -0.008(8) -0.010(8)
C159 0.059(9) 0.079(9) 0.069(9) 0.000(8) 0.000(8) 0.003(8)
C160 0.060(9) 0.073(9) 0.059(9) -0.007(8) -0.009(7) -0.007(8)
C161 0.072(9) 0.065(9) 0.069(9) -0.015(8) 0.002(8) 0.011(8)
C162 0.061(9) 0.051(8) 0.064(9) -0.008(7) 0.013(7) 0.016(7)
C163 0.077(9) 0.079(9) 0.077(10) 0.011(8) -0.010(8) -0.002(8)
C164 0.066(9) 0.059(9) 0.088(10) -0.004(8) 0.008(8) 0.004(7)
C165 0.077(9) 0.072(9) 0.080(10) -0.011(8) 0.007(8) -0.013(8)
C166 0.091(10) 0.065(9) 0.082(10) -0.010(8) 0.022(8) -0.009(8)
C167 0.100(10) 0.087(10) 0.083(10) -0.018(8) 0.012(8) 0.007(8)
C168 0.068(9) 0.057(8) 0.056(9) -0.006(7) 0.014(7) -0.016(7)
C169 0.063(9) 0.064(8) 0.056(9) -0.007(7) 0.008(7) 0.001(7)
C170 0.051(8) 0.054(8) 0.052(9) -0.002(7) 0.001(7) -0.007(7)
C171 0.065(9) 0.056(8) 0.044(8) -0.001(7) 0.000(7) -0.012(7)
C172 0.067(9) 0.071(9) 0.061(9) 0.017(8) 0.013(7) -0.007(7)
C173 0.064(9) 0.056(8) 0.058(9) 0.003(7) -0.007(7) -0.020(7)
C174 0.062(9) 0.057(8) 0.048(8) -0.004(7) -0.003(7) -0.008(7)
C175 0.054(8) 0.056(8) 0.061(9) 0.015(7) 0.001(7) -0.005(7)
C176 0.093(10) 0.081(9) 0.080(10) -0.004(8) 0.024(8) 0.004(8)
C177 0.103(10) 0.086(9) 0.090(11) -0.012(8) 0.001(8) -0.002(8)
C178 0.065(9) 0.054(8) 0.063(9) -0.010(7) -0.009(7) -0.004(7)
C179 0.082(9) 0.066(9) 0.069(10) -0.005(8) 0.004(8) 0.003(8)
C180 0.085(10) 0.074(9) 0.068(10) -0.025(8) -0.011(8) 0.000(8)
C181 0.078(9) 0.072(9) 0.081(10) -0.013(8) 0.004(8) 0.000(8)
C182 0.055(8) 0.054(8) 0.057(9) -0.011(8) 0.004(7) -0.001(7)
C183 0.056(8) 0.056(8) 0.063(9) -0.010(7) 0.007(7) -0.007(7)
C184 0.054(8) 0.061(8) 0.052(9) -0.003(7) 0.006(7) 0.012(7)
C185 0.065(9) 0.071(9) 0.069(9) -0.010(8) 0.004(8) 0.009(7)
C186 0.057(8) 0.058(8) 0.052(9) -0.002(7) 0.007(7) 0.010(7)
C187 0.049(8) 0.053(8) 0.051(8) 0.011(7) -0.005(7) -0.006(7)
C188 0.058(8) 0.050(8) 0.051(8) -0.003(7) 0.013(7) 0.004(7)
C189 0.051(8) 0.044(8) 0.064(9) -0.003(7) 0.014(7) -0.002(7)
C190 0.055(8) 0.042(8) 0.057(9) -0.001(7) -0.006(7) 0.000(7)
C191 0.066(9) 0.071(9) 0.051(9) -0.006(7) -0.001(7) 0.001(7)
C192 0.066(9) 0.051(8) 0.049(9) -0.002(7) -0.010(7) -0.009(7)
C193 0.083(10) 0.079(9) 0.073(10) -0.005(8) -0.002(8) -0.005(8)
C194 0.103(10) 0.087(10) 0.091(11) 0.019(8) -0.007(8) 0.002(8)
C195 0.078(10) 0.068(9) 0.085(10) 0.012(8) 0.003(8) -0.003(8)
C196 0.067(9) 0.068(9) 0.070(9) -0.002(8) 0.008(8) -0.004(7)
C197 0.050(8) 0.073(9) 0.063(9) 0.005(8) 0.024(7) 0.000(7)
C198 0.108(11) 0.102(10) 0.108(11) 0.000(9) 0.015(9) -0.012(8)
C199 0.082(9) 0.067(9) 0.087(10) -0.003(8) 0.014(8) -0.004(7)
C200 0.088(10) 0.087(10) 0.101(11) 0.006(8) -0.002(8) -0.013(8)
C201 0.137(12) 0.121(12) 0.136(13) -0.003(9) -0.015(9) -0.001(9)
C202 0.143(13) 0.130(12) 0.140(13) -0.011(9) -0.007(9) -0.011(9)
C203 0.112(11) 0.098(10) 0.109(11) -0.003(9) -0.027(9) 0.007(9)
C204 0.083(10) 0.074(9) 0.094(10) -0.007(8) -0.020(8) -0.002(8)
C205 0.073(9) 0.056(9) 0.067(9) 0.004(8) -0.002(8) 0.003(7)
C206 0.079(9) 0.071(9) 0.084(10) -0.001(8) 0.002(8) 0.013(8)
C207 0.060(9) 0.057(8) 0.057(9) -0.005(7) -0.009(7) 0.001(7)
C208 0.041(8) 0.051(8) 0.045(8) 0.005(7) -0.007(7) 0.003(7)
C209 0.041(8) 0.056(8) 0.046(8) 0.002(7) -0.003(7) 0.003(7)
C210 0.035(8) 0.045(8) 0.044(8) -0.002(7) 0.000(6) 0.002(6)
C211 0.041(8) 0.060(8) 0.050(8) 0.007(7) -0.005(7) -0.006(7)
C212 0.058(8) 0.047(8) 0.049(8) -0.008(7) 0.004(7) 0.008(7)
C213 0.064(9) 0.075(9) 0.053(9) -0.016(7) 0.002(7) -0.016(7)
C214 0.057(9) 0.049(8) 0.051(9) 0.009(7) 0.000(7) 0.003(7)
C215 0.050(9) 0.072(9) 0.072(9) -0.006(8) 0.001(7) 0.007(7)
C216 0.070(9) 0.070(9) 0.075(10) -0.005(8) -0.005(8) 0.006(8)
C217 0.071(9) 0.063(9) 0.078(10) 0.014(8) 0.003(8) 0.004(8)
C218 0.063(9) 0.067(9) 0.056(9) -0.009(7) 0.014(7) 0.006(7)
C219 0.049(8) 0.052(8) 0.036(8) 0.001(7) 0.011(7) -0.001(7)
C220 0.075(9) 0.074(9) 0.069(9) 0.003(8) 0.013(8) 0.006(7)
C221 0.066(9) 0.050(8) 0.064(9) 0.008(7) 0.000(7) -0.008(7)
C222 0.036(8) 0.051(8) 0.056(8) -0.010(7) 0.004(7) 0.011(7)
C223 0.052(9) 0.044(8) 0.061(9) 0.004(7) 0.004(7) -0.005(7)
C224 0.052(8) 0.054(8) 0.053(9) 0.005(7) 0.011(7) -0.011(7)
C225 0.046(8) 0.049(8) 0.059(9) 0.004(7) 0.013(7) 0.009(7)
C226 0.049(8) 0.047(8) 0.051(8) 0.000(7) 0.008(7) 0.005(7)
C227 0.052(8) 0.050(8) 0.055(9) 0.003(7) -0.001(7) -0.001(7)
C228 0.038(8) 0.062(8) 0.054(9) 0.016(7) 0.008(7) 0.000(7)
C229 0.065(9) 0.073(9) 0.078(10) 0.000(8) 0.016(8) 0.022(7)
C230 0.107(10) 0.093(10) 0.095(11) 0.017(8) 0.010(8) 0.037(8)
C231 0.137(12) 0.114(11) 0.119(12) 0.013(9) -0.008(9) 0.034(9)
C232 0.117(11) 0.116(11) 0.108(12) 0.004(9) 0.022(9) 0.020(9)
C233 0.088(10) 0.086(10) 0.091(10) 0.014(8) 0.006(8) 0.013(8)
C234 0.054(8) 0.049(8) 0.047(8) -0.008(7) -0.002(7) 0.003(7)
C235 0.046(8) 0.046(8) 0.043(8) -0.012(7) 0.002(7) -0.015(7)
C236 0.026(7) 0.039(8) 0.047(8) -0.010(7) 0.002(6) 0.002(6)
C237 0.054(8) 0.052(8) 0.043(8) 0.000(7) -0.005(7) 0.008(7)
C238 0.047(8) 0.066(8) 0.043(8) -0.020(7) 0.001(7) 0.006(7)
C239 0.055(9) 0.061(9) 0.061(9) 0.002(7) 0.000(7) -0.002(7)
C240 0.036(8) 0.064(8) 0.045(8) -0.005(7) 0.003(7) 0.000(7)
C241 0.062(8) 0.055(8) 0.041(8) 0.004(7) 0.009(7) 0.005(7)
C242 0.063(9) 0.065(8) 0.062(9) -0.004(7) 0.006(7) 0.018(7)
C243 0.058(9) 0.069(8) 0.061(9) 0.003(7) 0.002(7) 0.002(7)
C244 0.044(8) 0.036(7) 0.035(8) 0.002(6) 0.012(6) 0.009(6)
C245 0.052(8) 0.054(8) 0.049(8) 0.007(7) 0.007(7) -0.003(7)
C246 0.066(9) 0.058(8) 0.056(9) 0.005(7) 0.015(7) 0.005(8)
C247 0.052(8) 0.050(8) 0.062(9) 0.013(7) 0.003(7) 0.010(7)
C248 0.048(8) 0.056(8) 0.061(9) -0.002(7) 0.010(7) -0.001(7)
C249 0.037(8) 0.034(7) 0.042(8) -0.011(6) -0.002(6) 0.003(7)
C250 0.055(9) 0.064(8) 0.061(9) -0.017(7) 0.013(7) -0.004(7)
C251 0.052(8) 0.058(8) 0.059(9) -0.007(7) 0.006(7) 0.006(7)
C252 0.057(9) 0.075(9) 0.067(9) -0.007(8) 0.007(7) 0.004(7)
C253 0.072(9) 0.080(9) 0.078(10) -0.012(8) -0.008(8) 0.000(8)
C254 0.048(8) 0.062(8) 0.048(8) -0.015(7) 0.012(7) 0.010(7)
C255 0.048(8) 0.064(8) 0.058(9) 0.001(7) -0.002(7) 0.009(7)
C256 0.038(8) 0.046(7) 0.038(8) 0.000(7) 0.006(6) 0.009(6)
C257 0.055(8) 0.050(8) 0.048(8) 0.004(7) 0.017(7) 0.007(7)
C258 0.047(8) 0.051(8) 0.057(9) 0.005(7) 0.019(7) -0.001(7)
C259 0.056(9) 0.068(9) 0.080(10) 0.017(8) 0.013(8) 0.001(8)
C260 0.056(9) 0.079(9) 0.085(10) 0.014(8) 0.016(8) 0.000(8)
C261 0.046(8) 0.066(9) 0.070(9) 0.014(8) 0.009(7) -0.005(7)
C262 0.054(9) 0.055(8) 0.048(8) 0.012(7) -0.004(7) 0.008(7)
C263 0.044(8) 0.072(8) 0.042(8) 0.008(7) 0.020(7) 0.004(7)
C264 0.076(10) 0.094(10) 0.111(11) 0.014(8) 0.013(8) 0.001(8)
C265 0.082(10) 0.091(10) 0.080(10) -0.013(8) -0.004(8) 0.010(8)
C266 0.064(9) 0.051(8) 0.067(9) 0.003(7) 0.013(7) -0.005(7)
C267 0.093(10) 0.092(10) 0.081(10) 0.007(8) 0.015(8) -0.020(8)
C268 0.063(9) 0.064(8) 0.066(9) 0.013(7) 0.008(7) -0.004(7)
C269 0.066(9) 0.075(9) 0.058(9) -0.009(7) 0.003(7) 0.011(7)
C270 0.071(9) 0.060(8) 0.073(9) -0.008(7) 0.007(8) 0.003(7)
C271 0.087(10) 0.107(10) 0.083(10) -0.014(8) 0.019(8) -0.009(8)
C272 0.076(9) 0.067(8) 0.064(9) -0.005(7) 0.020(8) -0.002(7)
C273 0.045(8) 0.058(8) 0.064(9) 0.008(7) -0.006(7) 0.000(7)
C274 0.044(8) 0.059(8) 0.050(8) 0.007(7) 0.017(7) 0.003(7)
C275 0.196(15) 0.180(15) 0.177(16) 0.000(10) 0.048(10) 0.011(10)
C276 0.093(10) 0.074(9) 0.099(11) 0.022(8) 0.016(8) 0.004(8)
C277 0.057(8) 0.060(8) 0.053(9) 0.013(7) 0.022(7) 0.000(7)
C278 0.066(9) 0.079(9) 0.081(10) -0.004(8) 0.004(8) 0.004(7)
C279 0.062(9) 0.068(8) 0.065(9) 0.008(7) 0.003(7) -0.002(7)
C280 0.049(8) 0.051(8) 0.044(8) 0.009(7) 0.003(7) 0.008(7)
C281 0.075(9) 0.068(9) 0.065(9) 0.017(7) 0.009(8) -0.013(8)
C282 0.065(9) 0.064(8) 0.053(9) 0.000(7) 0.008(7) -0.007(7)
C283 0.051(8) 0.049(8) 0.060(9) 0.000(7) 0.003(7) -0.007(7)
C284 0.056(8) 0.051(8) 0.047(8) 0.002(7) 0.006(7) 0.002(7)
C285 0.105(11) 0.095(10) 0.109(11) 0.006(9) 0.006(9) 0.006(8)
C286 0.094(10) 0.099(10) 0.099(11) -0.005(9) 0.007(8) -0.015(8)
C287 0.057(9) 0.069(8) 0.049(9) -0.005(7) 0.011(7) -0.001(7)
C288 0.057(9) 0.062(8) 0.057(9) -0.009(7) 0.004(7) -0.013(7)
C289 0.076(9) 0.071(9) 0.069(9) 0.006(8) -0.001(8) 0.004(7)
C290 0.061(8) 0.065(8) 0.045(8) -0.009(7) 0.002(7) 0.002(7)
C291 0.084(10) 0.099(10) 0.086(10) -0.005(8) -0.005(8) 0.000(8)
C292 0.059(8) 0.069(8) 0.055(9) 0.002(7) 0.010(7) -0.017(7)
C293 0.061(9) 0.062(8) 0.055(9) -0.012(7) 0.001(7) 0.002(7)
C294 0.053(8) 0.058(8) 0.054(9) 0.002(7) 0.002(7) -0.007(7)
C295 0.090(10) 0.101(10) 0.078(10) -0.025(8) 0.013(8) 0.002(8)
C296 0.053(8) 0.070(8) 0.056(9) -0.005(7) 0.000(7) -0.003(7)
C297 0.140(13) 0.152(12) 0.128(13) 0.008(9) 0.022(9) 0.014(9)
C298 0.119(11) 0.109(11) 0.117(12) -0.014(9) 0.012(9) 0.012(9)
C299 0.042(8) 0.049(8) 0.059(9) 0.001(7) -0.001(7) 0.009(6)
C300 0.053(8) 0.049(8) 0.042(8) 0.002(7) 0.008(7) 0.002(7)
C301 0.098(10) 0.088(10) 0.099(11) 0.022(8) -0.010(8) 0.001(8)
C302 0.074(9) 0.074(9) 0.075(10) 0.008(8) -0.011(8) 0.011(7)
C303 0.068(9) 0.064(8) 0.074(10) 0.000(8) 0.000(8) -0.008(7)
C304 0.051(8) 0.050(8) 0.054(8) -0.008(7) -0.005(7) 0.008(7)
C305 0.072(10) 0.086(9) 0.094(10) 0.016(8) 0.004(8) 0.004(8)
C306 0.063(9) 0.064(8) 0.072(9) 0.002(7) 0.010(7) 0.008(7)
C307 0.098(10) 0.083(10) 0.089(10) 0.008(8) -0.007(8) -0.009(8)
C308 0.068(9) 0.041(8) 0.052(9) -0.003(7) -0.001(7) -0.004(7)
C309 0.175(15) 0.178(14) 0.176(15) -0.009(10) 0.018(10) 0.001(10)
C310 0.097(10) 0.088(10) 0.102(11) -0.006(8) 0.018(8) 0.007(8)
C311 0.107(11) 0.122(11) 0.109(12) 0.004(9) 0.017(9) 0.022(9)
C312 0.059(9) 0.064(8) 0.054(9) 0.000(7) 0.006(7) 0.003(7)
C313 0.068(9) 0.082(9) 0.070(10) -0.001(8) -0.003(8) 0.004(8)
C314 0.056(8) 0.063(8) 0.055(9) 0.001(7) 0.006(7) 0.004(7)
C315 0.086(10) 0.085(9) 0.078(10) 0.004(8) 0.001(8) -0.018(8)
C316 0.058(8) 0.056(8) 0.050(8) 0.005(7) 0.003(7) 0.001(7)
C317 0.084(10) 0.090(10) 0.094(11) 0.002(8) 0.001(8) 0.008(8)
C318 0.061(8) 0.049(8) 0.055(9) -0.014(7) 0.008(7) -0.008(7)
C319 0.027(7) 0.016(6) 0.036(7) -0.001(6) 0.012(6) -0.008(5)
C320 0.050(8) 0.021(7) 0.035(8) 0.006(6) -0.017(6) -0.007(6)
C321 0.049(8) 0.062(8) 0.058(9) 0.009(7) 0.012(7) -0.004(7)
C322 0.052(8) 0.044(7) 0.044(8) -0.004(7) -0.004(7) 0.010(7)
C323 0.079(9) 0.076(9) 0.062(9) -0.007(8) 0.004(8) -0.003(8)
C324 0.051(8) 0.056(8) 0.059(9) -0.008(7) 0.019(7) -0.016(7)
C325 0.072(9) 0.075(9) 0.071(10) -0.011(8) 0.011(8) -0.009(7)
C326 0.046(8) 0.043(7) 0.050(8) -0.016(7) 0.002(7) -0.007(6)
C327 0.093(10) 0.090(10) 0.095(11) -0.008(8) 0.027(8) -0.013(8)
C328 0.076(9) 0.085(9) 0.067(10) -0.013(8) 0.021(8) 0.005(7)
C329 0.072(9) 0.082(9) 0.081(10) 0.011(8) 0.019(8) -0.002(8)
C330 0.049(8) 0.051(8) 0.042(8) -0.010(7) -0.001(7) 0.005(7)
C331 0.073(9) 0.057(8) 0.059(9) -0.005(7) 0.005(7) -0.007(7)
C332 0.045(8) 0.046(8) 0.042(8) 0.006(7) 0.012(6) 0.004(6)
C333 0.122(12) 0.136(12) 0.123(12) 0.014(9) -0.001(9) -0.014(9)
C334 0.082(10) 0.080(9) 0.088(10) 0.009(8) 0.009(8) -0.019(8)
C335 0.069(9) 0.085(9) 0.079(10) 0.000(8) 0.017(8) -0.004(8)
C336 0.074(9) 0.080(9) 0.075(10) 0.004(8) 0.003(8) -0.012(8)
C337 0.167(14) 0.181(14) 0.175(15) 0.007(10) 0.024(10) 0.017(10)
C338 0.067(9) 0.095(9) 0.074(10) 0.012(8) 0.021(8) -0.009(8)
C339 0.089(10) 0.094(10) 0.079(10) -0.018(8) 0.006(8) 0.010(8)
C340 0.062(9) 0.059(8) 0.059(9) -0.007(7) 0.009(7) -0.007(7)
C341 0.101(10) 0.077(9) 0.085(10) -0.011(8) 0.005(8) -0.013(8)
C342 0.074(9) 0.061(8) 0.062(9) -0.010(7) 0.009(7) -0.027(7)
C343 0.132(12) 0.148(12) 0.150(13) 0.015(9) 0.024(9) -0.010(9)
C344 0.126(11) 0.107(11) 0.128(12) 0.001(9) 0.019(9) -0.017(9)
C347 0.101(11) 0.128(11) 0.116(12) 0.014(9) 0.008(9) -0.013(9)
C348 0.072(9) 0.074(9) 0.076(10) 0.015(8) 0.011(8) 0.003(7)
C349 0.092(10) 0.098(10) 0.094(11) 0.009(8) 0.020(8) -0.022(8)
C350 0.063(9) 0.069(9) 0.064(9) 0.000(8) 0.015(7) -0.012(7)
C351 0.084(10) 0.110(10) 0.085(10) -0.005(8) 0.018(8) 0.002(8)
C352 0.078(9) 0.086(9) 0.062(9) -0.005(8) 0.010(8) 0.003(8)
C353 0.188(15) 0.175(14) 0.169(15) -0.004(10) 0.029(10) 0.010(10)
C354 0.29(2) 0.28(2) 0.28(2) 0.006(10) 0.027(10) 0.000(10)
C355 0.094(10) 0.079(9) 0.091(10) 0.000(8) -0.007(8) 0.021(8)
C356 0.084(9) 0.065(9) 0.066(9) -0.004(8) 0.004(8) -0.002(7)
C357 0.163(14) 0.144(13) 0.164(14) -0.004(9) 0.018(10) 0.012(9)
C358 0.114(11) 0.128(11) 0.126(12) 0.007(9) 0.018(9) 0.000(9)
C359 0.090(10) 0.081(9) 0.101(11) 0.002(8) 0.013(8) 0.007(8)
C360 0.166(14) 0.163(14) 0.179(15) 0.007(10) 0.025(10) 0.007(9)

loop_
_atom_type_symbol
_atom_type_description
_atom_type_scat_dispersion_real
_atom_type_scat_dispersion_imag
_atom_type_scat_source
C C 0.0033 0.0016 'International Tables Vol C Tables 4.2.6.8 and 6.1.1.4'
H H 0.0000 0.0000 'International Tables Vol C Tables 4.2.6.8 and 6.1.1.4'
N N 0.0061 0.0033 'International Tables Vol C Tables 4.2.6.8 and 6.1.1.4'
O O 0.0106 0.0060 'International Tables Vol C Tables 4.2.6.8 and 6.1.1.4'
Cd Cd -0.8075 1.2024 'International Tables Vol C Tables 4.2.6.8 and 6.1.1.4'
Yb Yb -0.3850 5.5486 'International Tables Vol C Tables 4.2.6.8 and 6.1.1.4'
Br Br -0.2901 2.4595 'International Tables Vol C Tables 4.2.6.8 and 6.1.1.4'

loop_
_geom_angle_atom_site_label_1
_geom_angle_atom_site_label_2
_geom_angle_atom_site_label_3
_geom_angle
O50 Yb1 O46 84.4(3)
O50 Yb1 O2 117.9(4)
O46 Yb1 O2 130.3(3)
O50 Yb1 O52 76.0(4)
O46 Yb1 O52 77.2(3)
O2 Yb1 O52 147.8(3)
O50 Yb1 O55 143.5(4)
O46 Yb1 O55 107.8(3)
O2 Yb1 O55 80.8(4)
O52 Yb1 O55 73.6(4)
O50 Yb1 O57 79.0(3)
O46 Yb1 O57 157.4(3)
O2 Yb1 O57 71.7(3)
O52 Yb1 O57 83.9(3)
O55 Yb1 O57 78.1(3)
O50 Yb1 O45 144.2(3)
O46 Yb1 O45 64.9(3)
O2 Yb1 O45 74.7(3)
O52 Yb1 O45 112.0(3)
O55 Yb1 O45 68.0(3)
O57 Yb1 O45 135.3(3)
O50 Yb1 N1 76.6(4)
O46 Yb1 N1 74.3(4)
O2 Yb1 N1 69.7(4)
O52 Yb1 N1 142.0(4)
O55 Yb1 N1 139.4(4)
O57 Yb1 N1 115.9(4)
O45 Yb1 N1 77.6(3)
O50 Yb1 Cd1 111.7(3)
O46 Yb1 Cd1 163.0(2)
O2 Yb1 Cd1 37.8(2)
O52 Yb1 Cd1 111.1(2)
O55 Yb1 Cd1 62.8(3)
O57 Yb1 Cd1 38.7(2)
O45 Yb1 Cd1 98.1(2)
N1 Yb1 Cd1 103.3(3)
O50 Yb1 Cd12 65.0(3)
O46 Yb1 Cd12 32.4(2)
O2 Yb1 Cd12 162.0(2)
O52 Yb1 Cd12 49.1(2)
O55 Yb1 Cd12 107.3(3)
O57 Yb1 Cd12 125.1(2)
O45 Yb1 Cd12 93.2(2)
N1 Yb1 Cd12 95.1(3)
Cd1 Yb1 Cd12 160.08(4)
O66 Yb2 O14 117.9(3)
O66 Yb2 O10 86.9(4)
O14 Yb2 O10 127.2(3)
O66 Yb2 O64 72.8(4)
O14 Yb2 O64 151.6(4)
O10 Yb2 O64 77.2(3)
O66 Yb2 O74 81.3(4)
O14 Yb2 O74 70.2(3)
O10 Yb2 O74 162.4(3)
O64 Yb2 O74 86.8(3)
O66 Yb2 O68 141.2(4)
O14 Yb2 O68 83.5(4)
O10 Yb2 O68 106.2(3)
O64 Yb2 O68 74.8(4)
O74 Yb2 O68 76.1(3)
O66 Yb2 N7 75.4(4)
O14 Yb2 N7 70.7(4)
O10 Yb2 N7 72.3(3)
O64 Yb2 N7 136.7(4)
O74 Yb2 N7 116.6(4)
O68 Yb2 N7 143.2(4)
O66 Yb2 O9 144.6(4)
O14 Yb2 O9 74.0(3)
O10 Yb2 O9 62.6(3)
O64 Yb2 O9 113.6(3)
O74 Yb2 O9 132.3(3)
O68 Yb2 O9 69.4(3)
N7 Yb2 O9 78.4(4)
O66 Yb2 C51 101.3(3)
O14 Yb2 C51 107.1(3)
O10 Yb2 C51 20.4(3)
O64 Yb2 C51 95.3(3)
O74 Yb2 C51 177.0(3)
O68 Yb2 C51 102.4(3)
N7 Yb2 C51 63.0(3)
O9 Yb2 C51 44.8(3)
O66 Yb2 Cd4 112.9(3)
O14 Yb2 Cd4 37.3(3)
O10 Yb2 Cd4 158.8(2)
O64 Yb2 Cd4 114.9(3)
O74 Yb2 Cd4 37.7(2)
O68 Yb2 Cd4 63.6(2)
N7 Yb2 Cd4 104.2(3)
O9 Yb2 Cd4 96.2(2)
C51 Yb2 Cd4 139.3(3)
O66 Yb2 Cd3 64.6(3)
O14 Yb2 Cd3 159.5(3)
O10 Yb2 Cd3 33.6(2)
O64 Yb2 Cd3 48.3(3)
O74 Yb2 Cd3 128.8(2)
O68 Yb2 Cd3 107.1(2)
N7 Yb2 Cd3 91.5(3)
O9 Yb2 Cd3 92.9(2)
C51 Yb2 Cd3 54.0(3)
Cd4 Yb2 Cd3 163.18(4)
O78 Yb3 O22 85.8(4)
O78 Yb3 O76 75.1(4)
O22 Yb3 O76 78.8(3)
O78 Yb3 O79 142.3(4)
O22 Yb3 O79 107.1(3)
O76 Yb3 O79 73.0(4)
O78 Yb3 O26 118.5(3)
O22 Yb3 O26 128.4(3)
O76 Yb3 O26 147.9(3)
O79 Yb3 O26 81.5(3)
O78 Yb3 O81 80.1(3)
O22 Yb3 O81 161.6(4)
O76 Yb3 O81 86.2(4)
O79 Yb3 O81 78.1(3)
O26 Yb3 O81 69.4(4)
O78 Yb3 N13 76.3(4)
O22 Yb3 N13 72.1(3)
O76 Yb3 N13 140.2(4)
O79 Yb3 N13 141.2(4)
O26 Yb3 N13 71.3(4)
O81 Yb3 N13 115.3(3)
O78 Yb3 O21 142.9(3)
O22 Yb3 O21 62.1(3)
O76 Yb3 O21 112.8(3)
O79 Yb3 O21 70.0(3)
O26 Yb3 O21 74.9(3)
O81 Yb3 O21 134.9(3)
N13 Yb3 O21 76.5(3)
O78 Yb3 Cd7 113.4(3)
O22 Yb3 Cd7 159.6(2)
O76 Yb3 Cd7 111.9(2)
O79 Yb3 Cd7 62.4(2)
O26 Yb3 Cd7 36.8(2)
O81 Yb3 Cd7 38.2(2)
N13 Yb3 Cd7 104.5(3)
O21 Yb3 Cd7 97.5(2)
O78 Yb3 Cd6 65.8(3)
O22 Yb3 Cd6 33.5(2)
O76 Yb3 Cd6 49.3(2)
O79 Yb3 Cd6 105.9(2)
O26 Yb3 Cd6 161.4(2)
O81 Yb3 Cd6 128.4(3)
N13 Yb3 Cd6 93.6(3)
O21 Yb3 Cd6 91.4(2)
Cd7 Yb3 Cd6 161.20(4)
O88 Yb4 O38 149.2(4)
O88 Yb4 O34 78.6(4)
O38 Yb4 O34 127.3(4)
O88 Yb4 O90 76.1(4)
O38 Yb4 O90 117.6(4)
O34 Yb4 O90 85.7(4)
O88 Yb4 O93 74.2(4)
O38 Yb4 O93 80.3(3)
O34 Yb4 O93 110.4(4)
O90 Yb4 O93 142.2(4)
O88 Yb4 O92 86.2(4)
O38 Yb4 O92 71.4(4)
O34 Yb4 O92 160.0(3)
O90 Yb4 O92 78.1(4)
O93 Yb4 O92 77.2(4)
O88 Yb4 N19 139.2(4)
O38 Yb4 N19 71.0(4)
O34 Yb4 N19 71.7(4)
O90 Yb4 N19 74.3(4)
O93 Yb4 N19 142.5(4)
O92 Yb4 N19 114.0(4)
O88 Yb4 O33 111.9(4)
O38 Yb4 O33 74.9(4)
O34 Yb4 O33 61.9(3)
O90 Yb4 O33 142.7(3)
O93 Yb4 O33 71.5(4)
O92 Yb4 O33 137.0(3)
N19 Yb4 O33 78.0(4)
O88 Yb4 Cd10 113.2(3)
O38 Yb4 Cd10 37.3(3)
O34 Yb4 Cd10 160.9(2)
O90 Yb4 Cd10 111.2(3)
O93 Yb4 Cd10 61.8(3)
O92 Yb4 Cd10 39.0(2)
N19 Yb4 Cd10 103.4(3)
O33 Yb4 Cd10 99.1(3)
O88 Yb4 Cd9 49.7(3)
O38 Yb4 Cd9 159.9(3)
O34 Yb4 Cd9 33.3(2)
O90 Yb4 Cd9 65.8(3)
O93 Yb4 Cd9 109.3(3)
O92 Yb4 Cd9 127.2(2)
N19 Yb4 Cd9 92.3(3)
O33 Yb4 Cd9 91.2(3)
Cd10 Yb4 Cd9 162.73(4)
O136 Yb5 O11 118.1(4)
O136 Yb5 O15 84.5(4)
O11 Yb5 O15 131.0(4)
O136 Yb5 O134 75.6(4)
O11 Yb5 O134 146.1(4)
O15 Yb5 O134 78.4(4)
O136 Yb5 O137 144.8(4)
O11 Yb5 O137 81.4(4)
O15 Yb5 O137 105.1(4)
O134 Yb5 O137 73.5(4)
O136 Yb5 O139 79.5(4)
O11 Yb5 O139 69.6(4)
O15 Yb5 O139 158.7(4)
O134 Yb5 O139 84.1(4)
O137 Yb5 O139 81.0(4)
O136 Yb5 O16 141.6(4)
O11 Yb5 O16 75.0(4)
O15 Yb5 O16 63.5(4)
O134 Yb5 O16 114.9(4)
O137 Yb5 O16 68.8(4)
O139 Yb5 O16 136.3(4)
O136 Yb5 N6 75.3(4)
O11 Yb5 N6 70.9(4)
O15 Yb5 N6 74.8(4)
O134 Yb5 N6 141.8(4)
O137 Yb5 N6 139.8(4)
O139 Yb5 N6 114.0(4)
O16 Yb5 N6 76.1(4)
O136 Yb5 Cd15 112.6(3)
O11 Yb5 Cd15 37.4(3)
O15 Yb5 Cd15 162.2(3)
O134 Yb5 Cd15 109.4(3)
O137 Yb5 Cd15 63.9(3)
O139 Yb5 Cd15 38.0(3)
O16 Yb5 Cd15 98.9(3)
N6 Yb5 Cd15 104.3(3)
O136 Yb5 Cd16 65.2(3)
O11 Yb5 Cd16 164.5(3)
O15 Yb5 Cd16 33.8(3)
O134 Yb5 Cd16 48.3(3)
O137 Yb5 Cd16 104.3(3)
O139 Yb5 Cd16 125.2(3)
O16 Yb5 Cd16 93.4(3)
N6 Yb5 Cd16 96.7(3)
Cd15 Yb5 Cd16 157.73(4)
O123 Yb6 O27 83.2(4)
O123 Yb6 O122 74.8(4)
O27 Yb6 O122 77.6(4)
O123 Yb6 O23 120.4(4)
O27 Yb6 O23 129.3(3)
O122 Yb6 O23 147.8(4)
O123 Yb6 O125 143.3(4)
O27 Yb6 O125 108.7(4)
O122 Yb6 O125 74.2(4)
O23 Yb6 O125 79.5(3)
O123 Yb6 O127 80.3(4)
O27 Yb6 O127 159.1(3)
O122 Yb6 O127 85.7(4)
O23 Yb6 O127 70.8(3)
O125 Yb6 O127 78.3(4)
O123 Yb6 N12 77.7(4)
O27 Yb6 N12 74.1(4)
O122 Yb6 N12 142.4(4)
O23 Yb6 N12 69.4(4)
O125 Yb6 N12 138.6(4)
O127 Yb6 N12 114.3(4)
O123 Yb6 O28 140.7(4)
O27 Yb6 O28 62.4(3)
O122 Yb6 O28 112.4(4)
O23 Yb6 O28 75.0(3)
O125 Yb6 O28 70.8(3)
O127 Yb6 O28 137.2(4)
N12 Yb6 O28 75.2(4)
O123 Yb6 Cd18 113.4(3)
O27 Yb6 Cd18 162.3(2)
O122 Yb6 Cd18 111.6(3)
O23 Yb6 Cd18 37.6(2)
O125 Yb6 Cd18 62.0(3)
O127 Yb6 Cd18 38.1(3)
N12 Yb6 Cd18 102.6(3)
O28 Yb6 Cd18 99.9(2)
O123 Yb6 Cd19 63.3(3)
O27 Yb6 Cd19 32.0(2)
O122 Yb6 Cd19 50.1(3)
O23 Yb6 Cd19 160.7(2)
O125 Yb6 Cd19 108.8(3)
O127 Yb6 Cd19 127.3(3)
N12 Yb6 Cd19 94.5(3)
O28 Yb6 Cd19 91.1(2)
Cd18 Yb6 Cd19 161.57(4)
O114 Yb7 O39 84.0(3)
O114 Yb7 O110 76.7(3)
O39 Yb7 O110 78.0(3)
O114 Yb7 O35 116.3(4)
O39 Yb7 O35 129.8(3)
O110 Yb7 O35 148.3(3)
O114 Yb7 O111 143.6(4)
O39 Yb7 O111 110.7(3)
O110 Yb7 O111 74.4(4)
O35 Yb7 O111 80.4(4)
O114 Yb7 O116 78.5(3)
O39 Yb7 O116 157.6(3)
O110 Yb7 O116 84.4(3)
O35 Yb7 O116 71.4(4)
O111 Yb7 O116 77.0(4)
O114 Yb7 N18 77.2(4)
O39 Yb7 N18 71.9(4)
O110 Yb7 N18 141.7(4)
O35 Yb7 N18 69.5(4)
O111 Yb7 N18 138.5(4)
O116 Yb7 N18 117.0(4)
O114 Yb7 O40 141.8(3)
O39 Yb7 O40 63.1(3)
O110 Yb7 O40 112.0(3)
O35 Yb7 O40 76.5(3)
O111 Yb7 O40 71.1(3)
O116 Yb7 O40 137.8(3)
N18 Yb7 O40 74.5(4)
O114 Yb7 Cd21 110.7(2)
O39 Yb7 Cd21 163.8(2)
O110 Yb7 Cd21 111.2(2)
O35 Yb7 Cd21 38.1(3)
O111 Yb7 Cd21 61.5(3)
O116 Yb7 Cd21 38.3(2)
N18 Yb7 Cd21 104.1(3)
O40 Yb7 Cd21 100.7(2)
O114 Yb7 Cd22 64.8(2)
O39 Yb7 Cd22 34.0(2)
O110 Yb7 Cd22 48.1(2)
O35 Yb7 Cd22 163.0(3)
O111 Yb7 Cd22 108.8(3)
O116 Yb7 Cd22 124.0(2)
N18 Yb7 Cd22 95.2(3)
O40 Yb7 Cd22 92.7(2)
Cd21 Yb7 Cd22 158.87(4)
O98 Yb8 O3 85.8(4)
O98 Yb8 O47 116.7(3)
O3 Yb8 O47 128.1(3)
O98 Yb8 O101 143.6(4)
O3 Yb8 O101 110.2(4)
O47 Yb8 O101 79.6(3)
O98 Yb8 O100 75.9(4)
O3 Yb8 O100 80.4(4)
O47 Yb8 O100 147.5(3)
O101 Yb8 O100 75.1(4)
O98 Yb8 O108 79.7(4)
O3 Yb8 O108 161.1(3)
O47 Yb8 O108 69.9(3)
O101 Yb8 O108 76.1(4)
O100 Yb8 O108 84.4(4)
O98 Yb8 N24 75.3(4)
O3 Yb8 N24 71.7(4)
O47 Yb8 N24 70.6(4)
O101 Yb8 N24 140.1(4)
O100 Yb8 N24 140.9(4)
O108 Yb8 N24 115.5(4)
O98 Yb8 O4 144.5(4)
O3 Yb8 O4 63.4(4)
O47 Yb8 O4 75.0(3)
O101 Yb8 O4 68.7(4)
O100 Yb8 O4 113.1(4)
O108 Yb8 O4 133.8(4)
N24 Yb8 O4 78.3(4)
O98 Yb8 Cd24 111.9(3)
O3 Yb8 Cd24 160.3(2)
O47 Yb8 Cd24 36.7(2)
O101 Yb8 Cd24 60.7(3)
O100 Yb8 Cd24 111.5(3)
O108 Yb8 Cd24 38.3(2)
N24 Yb8 Cd24 103.5(3)
O4 Yb8 Cd24 97.0(3)
O98 Yb8 Cd13 65.8(3)
O3 Yb8 Cd13 33.7(2)
O47 Yb8 Cd13 161.0(2)
O101 Yb8 Cd13 109.8(3)
O100 Yb8 Cd13 50.7(3)
O108 Yb8 Cd13 127.6(2)
N24 Yb8 Cd13 93.1(3)
O4 Yb8 Cd13 92.7(3)
Cd24 Yb8 Cd13 162.18(4)
O6 Cd1 N3 84.6(5)
O6 Cd1 O56 76.0(4)
N3 Cd1 O56 159.9(5)
O6 Cd1 O2 146.5(4)
N3 Cd1 O2 94.4(4)
O56 Cd1 O2 98.8(4)
O6 Cd1 O57 137.8(4)
N3 Cd1 O57 106.3(5)
O56 Cd1 O57 91.9(4)
O2 Cd1 O57 74.6(4)
O6 Cd1 O1 81.7(4)
N3 Cd1 O1 84.6(4)
O56 Cd1 O1 87.3(4)
O2 Cd1 O1 64.9(4)
O57 Cd1 O1 138.9(4)
O6 Cd1 Yb1 157.8(3)
N3 Cd1 Yb1 117.6(4)
O56 Cd1 Yb1 81.8(3)
O2 Cd1 Yb1 38.9(3)
O57 Cd1 Yb1 40.8(2)
O1 Cd1 Yb1 98.7(3)
O61 Cd2 O56 104.4(4)
O61 Cd2 O6 153.8(4)
O56 Cd2 O6 75.2(4)
O61 Cd2 O60 98.5(5)
O56 Cd2 O60 113.1(5)
O6 Cd2 O60 105.7(6)
O61 Cd2 O62 57.1(4)
O56 Cd2 O62 93.1(3)
O6 Cd2 O62 96.7(4)
O60 Cd2 O62 148.9(5)
O61 Cd2 C276 92.4(5)
O56 Cd2 C276 91.0(5)
O6 Cd2 C276 113.8(5)
O60 Cd2 C276 25.6(5)
O62 Cd2 C276 149.2(5)
O61 Cd2 O5 112.0(4)
O56 Cd2 O5 141.1(4)
O6 Cd2 O5 66.1(4)
O60 Cd2 O5 75.1(5)
O62 Cd2 O5 95.3(4)
C276 Cd2 O5 100.5(5)
O61 Cd2 C278 27.9(4)
O56 Cd2 C278 98.9(4)
O6 Cd2 C278 126.0(4)
O60 Cd2 C278 124.7(5)
O62 Cd2 C278 29.3(4)
C276 Cd2 C278 120.1(6)
O5 Cd2 C278 106.8(4)
O63 Cd3 N5 169.8(4)
O63 Cd3 O10 107.2(4)
N5 Cd3 O10 77.9(4)
O63 Cd3 O65 92.6(4)
N5 Cd3 O65 95.6(4)
O10 Cd3 O65 97.1(3)
O63 Cd3 O58 87.0(4)
N5 Cd3 O58 86.5(4)
O10 Cd3 O58 162.5(3)
O65 Cd3 O58 92.2(4)
O63 Cd3 O62 87.4(4)
N5 Cd3 O62 84.5(4)
O10 Cd3 O62 81.8(3)
O65 Cd3 O62 178.9(4)
O58 Cd3 O62 88.9(3)
O63 Cd3 Yb2 84.8(3)
N5 Cd3 Yb2 103.4(3)
O10 Cd3 Yb2 33.5(2)
O65 Cd3 Yb2 73.4(3)
O58 Cd3 Yb2 163.1(2)
O62 Cd3 Yb2 105.5(2)
O18 Cd4 N9 83.9(4)
O18 Cd4 O67 76.5(4)
N9 Cd4 O67 159.7(4)
O18 Cd4 O14 149.2(4)
N9 Cd4 O14 97.3(4)
O67 Cd4 O14 97.1(4)
O18 Cd4 O74 137.6(4)
N9 Cd4 O74 109.8(4)
O67 Cd4 O74 88.4(3)
O14 Cd4 O74 71.0(3)
O18 Cd4 O13 83.1(4)
N9 Cd4 O13 84.0(4)
O67 Cd4 O13 88.7(3)
O14 Cd4 O13 66.5(3)
O74 Cd4 O13 136.7(3)
O18 Cd4 O73 86.0(4)
N9 Cd4 O73 102.2(4)
O67 Cd4 O73 81.6(3)
O14 Cd4 O73 123.3(3)
O74 Cd4 O73 52.3(3)
O13 Cd4 O73 166.9(3)
O18 Cd4 Yb2 155.7(3)
N9 Cd4 Yb2 120.4(4)
O67 Cd4 Yb2 79.4(3)
O14 Cd4 Yb2 37.2(2)
O74 Cd4 Yb2 38.5(2)
O13 Cd4 Yb2 98.6(2)
O73 Cd4 Yb2 88.2(2)
O71 Cd5 O67 117.2(4)
O71 Cd5 O70 109.6(4)
O67 Cd5 O70 106.3(4)
O71 Cd5 O18 140.7(4)
O67 Cd5 O18 75.5(4)
O70 Cd5 O18 100.6(4)
O71 Cd5 O17 94.0(4)
O67 Cd5 O17 142.4(4)
O70 Cd5 O17 79.9(4)
O18 Cd5 O17 66.9(4)
O71 Cd5 O72 55.5(4)
O67 Cd5 O72 88.6(4)
O70 Cd5 O72 163.3(4)
O18 Cd5 O72 90.2(3)
O17 Cd5 O72 93.0(4)
O71 Cd5 O69 84.4(4)
O67 Cd5 O69 79.4(4)
O70 Cd5 O69 51.9(4)
O18 Cd5 O69 134.7(4)
O17 Cd5 O69 127.0(4)
O72 Cd5 O69 126.4(4)
O71 Cd5 C294 26.9(4)
O67 Cd5 C294 103.7(4)
O70 Cd5 C294 136.3(4)
O18 Cd5 C294 117.2(3)
O17 Cd5 C294 95.0(3)
O72 Cd5 C294 28.6(3)
O69 Cd5 C294 104.9(3)
O71 Cd5 C312 97.5(4)
O67 Cd5 C312 93.2(4)
O70 Cd5 C312 25.9(3)
O18 Cd5 C312 119.7(3)
O17 Cd5 C312 103.6(3)
O72 Cd5 C312 149.5(3)
O69 Cd5 C312 26.0(3)
C294 Cd5 C312 123.0(5)
O75 Cd6 O77 90.9(4)
O75 Cd6 N11 169.7(4)
O77 Cd6 N11 94.6(4)
O75 Cd6 O22 109.7(4)
O77 Cd6 O22 95.0(4)
N11 Cd6 O22 78.5(4)
O75 Cd6 O72 85.0(4)
O77 Cd6 O72 174.9(4)
N11 Cd6 O72 89.9(4)
O22 Cd6 O72 83.5(3)
O75 Cd6 O73 86.3(4)
O77 Cd6 O73 95.6(4)
N11 Cd6 O73 84.6(4)
O22 Cd6 O73 160.7(3)
O72 Cd6 O73 87.2(3)
O75 Cd6 Yb3 85.4(3)
O77 Cd6 Yb3 72.8(3)
N11 Cd6 Yb3 104.5(3)
O22 Cd6 Yb3 33.1(2)
O72 Cd6 Yb3 103.8(2)
O73 Cd6 Yb3 165.6(2)
O30 Cd7 N15 83.4(4)
O30 Cd7 O80 74.1(4)
N15 Cd7 O80 157.4(4)
O30 Cd7 O26 148.9(4)
N15 Cd7 O26 97.9(4)
O80 Cd7 O26 100.5(4)
O30 Cd7 O81 137.2(4)
N15 Cd7 O81 109.3(4)
O80 Cd7 O81 88.9(4)
O26 Cd7 O81 71.8(4)
O30 Cd7 O25 83.7(4)
N15 Cd7 O25 84.7(4)
O80 Cd7 O25 91.2(4)
O26 Cd7 O25 65.6(3)
O81 Cd7 O25 136.6(3)
O30 Cd7 Yb3 154.4(3)
N15 Cd7 Yb3 122.2(3)
O80 Cd7 Yb3 80.3(2)
O26 Cd7 Yb3 37.9(3)
O81 Cd7 Yb3 39.8(3)
O25 Cd7 Yb3 97.7(2)
O30 Cd8 O80 74.0(3)
O30 Cd8 O86 140.6(5)
O80 Cd8 O86 116.2(5)
O30 Cd8 O84 98.1(5)
O80 Cd8 O84 115.0(5)
O86 Cd8 O84 109.2(5)
O30 Cd8 O85 91.0(4)
O80 Cd8 O85 84.2(4)
O86 Cd8 O85 55.1(4)
O84 Cd8 O85 160.3(4)
O30 Cd8 O83 125.9(4)
O80 Cd8 O83 79.2(4)
O86 Cd8 O83 93.4(4)
O84 Cd8 O83 53.6(5)
O85 Cd8 O83 132.0(4)
O30 Cd8 O29 66.2(4)
O80 Cd8 O29 138.5(4)
O86 Cd8 O29 89.2(4)
O84 Cd8 O29 82.7(5)
O85 Cd8 O29 85.1(4)
O83 Cd8 O29 134.4(4)
O30 Cd8 C298 112.8(5)
O80 Cd8 C298 96.8(5)
O86 Cd8 C298 103.9(5)
O84 Cd8 C298 26.6(5)
O85 Cd8 C298 155.5(5)
O83 Cd8 C298 27.1(5)
O29 Cd8 C298 108.8(5)
O87 Cd9 O89 90.5(4)
O87 Cd9 O34 109.8(4)
O89 Cd9 O34 95.5(4)
O87 Cd9 O82 87.4(4)
O89 Cd9 O82 92.3(3)
O34 Cd9 O82 161.1(4)
O87 Cd9 N17 170.4(4)
O89 Cd9 N17 93.7(4)
O34 Cd9 N17 78.4(4)
O82 Cd9 N17 83.9(4)
O87 Cd9 O85 82.8(4)
O89 Cd9 O85 172.9(4)
O34 Cd9 O85 84.7(4)
O82 Cd9 O85 89.8(3)
N17 Cd9 O85 93.3(4)
O87 Cd9 Yb4 85.3(3)
O89 Cd9 Yb4 73.6(2)
O34 Cd9 Yb4 33.0(3)
O82 Cd9 Yb4 164.0(3)
N17 Cd9 Yb4 104.2(3)
O85 Cd9 Yb4 103.4(3)
O42 Cd10 O94 77.4(4)
O42 Cd10 N21 84.5(4)
O94 Cd10 N21 160.2(4)
O42 Cd10 O38 149.7(4)
O94 Cd10 O38 97.7(4)
N21 Cd10 O38 93.7(4)
O42 Cd10 O92 136.8(4)
O94 Cd10 O92 91.3(4)
N21 Cd10 O92 107.6(4)
O38 Cd10 O92 72.4(4)
O42 Cd10 O37 84.1(4)
O94 Cd10 O37 83.8(4)
N21 Cd10 O37 86.3(4)
O38 Cd10 O37 65.7(3)
O92 Cd10 O37 136.6(4)
O42 Cd10 Yb4 158.4(3)
O94 Cd10 Yb4 81.2(3)
N21 Cd10 Yb4 117.0(3)
O38 Cd10 Yb4 37.1(2)
O92 Cd10 Yb4 40.3(3)
O37 Cd10 Yb4 96.6(3)
O54 Cd11 O96 104.6(5)
O54 Cd11 O42 141.2(5)
O96 Cd11 O42 103.9(4)
O54 Cd11 O94 119.0(4)
O96 Cd11 O94 108.4(5)
O42 Cd11 O94 75.0(4)
O54 Cd11 O53 55.0(4)
O96 Cd11 O53 159.2(4)
O42 Cd11 O53 92.7(4)
O94 Cd11 O53 87.7(4)
O54 Cd11 O41 95.7(4)
O96 Cd11 O41 77.0(5)
O42 Cd11 O41 66.0(3)
O94 Cd11 O41 140.7(3)
O53 Cd11 O41 99.0(4)
O54 Cd11 O95 79.7(5)
O96 Cd11 O95 52.1(5)
O42 Cd11 O95 139.1(4)
O94 Cd11 O95 82.2(4)
O53 Cd11 O95 120.2(4)
O41 Cd11 O95 124.6(4)
O54 Cd11 C310 92.5(4)
O96 Cd11 C310 24.9(4)
O42 Cd11 C310 123.2(4)
O94 Cd11 C310 96.8(5)
O53 Cd11 C310 143.8(4)
O41 Cd11 C310 99.7(4)
O95 Cd11 C310 27.3(4)
O54 Cd11 C270 28.0(3)
O96 Cd11 C270 132.6(4)
O42 Cd11 C270 118.4(4)
O94 Cd11 C270 102.5(4)
O53 Cd11 C270 27.2(3)
O41 Cd11 C270 100.6(4)
O95 Cd11 C270 99.3(4)
C310 Cd11 C270 118.2(6)
O51 Cd12 O46 107.8(4)
O51 Cd12 N23 167.0(4)
O46 Cd12 N23 78.8(4)
O51 Cd12 O49 94.2(4)
O46 Cd12 O49 95.3(4)
N23 Cd12 O49 96.3(4)
O51 Cd12 O91 87.3(4)
O46 Cd12 O91 159.9(3)
N23 Cd12 O91 84.0(4)
O49 Cd12 O91 96.7(4)
O51 Cd12 O53 83.0(4)
O46 Cd12 O53 85.2(3)
N23 Cd12 O53 86.4(4)
O49 Cd12 O53 177.3(4)
O91 Cd12 O53 83.6(3)
O51 Cd12 Yb1 85.3(3)
O46 Cd12 Yb1 32.6(2)
N23 Cd12 Yb1 105.0(3)
O49 Cd12 Yb1 73.6(3)
O91 Cd12 Yb1 167.3(2)
O53 Cd12 Yb1 105.7(2)
O99 Cd13 O97 89.9(4)
O99 Cd13 O3 110.9(4)
O97 Cd13 O3 94.8(4)
O99 Cd13 N2 170.6(4)
O97 Cd13 N2 94.4(4)
O3 Cd13 N2 77.2(4)
O99 Cd13 O140 86.4(4)
O97 Cd13 O140 94.1(4)
O3 Cd13 O140 160.5(4)
N2 Cd13 O140 84.9(4)
O99 Cd13 O144 84.4(4)
O97 Cd13 O144 173.8(4)
O3 Cd13 O144 84.9(4)
N2 Cd13 O144 91.6(4)
O140 Cd13 O144 88.1(4)
O99 Cd13 Yb8 85.3(3)
O97 Cd13 Yb8 73.5(3)
O3 Cd13 Yb8 33.2(3)
N2 Cd13 Yb8 104.0(3)
O140 Cd13 Yb8 165.1(3)
O144 Cd13 Yb8 103.4(3)
O143 Cd14 O7 139.7(5)
O143 Cd14 O138 107.7(5)
O7 Cd14 O138 75.7(4)
O143 Cd14 O141 111.3(6)
O7 Cd14 O141 108.9(6)
O138 Cd14 O141 89.0(6)
O143 Cd14 O8 99.6(5)
O7 Cd14 O8 66.7(4)
O138 Cd14 O8 142.3(4)
O141 Cd14 O8 105.0(6)
O143 Cd14 O144 54.6(5)
O7 Cd14 O144 86.1(4)
O138 Cd14 O144 87.4(4)
O141 Cd14 O144 163.1(6)
O8 Cd14 O144 87.7(4)
O143 Cd14 O142 80.6(7)
O7 Cd14 O142 128.9(6)
O138 Cd14 O142 130.3(6)
O141 Cd14 O142 44.9(7)
O8 Cd14 O142 78.9(5)
O144 Cd14 O142 130.3(6)
N4 Cd15 O7 85.1(5)
N4 Cd15 O138 158.9(5)
O7 Cd15 O138 74.8(4)
N4 Cd15 O139 109.6(5)
O7 Cd15 O139 142.0(4)
O138 Cd15 O139 90.6(4)
N4 Cd15 O11 94.7(4)
O7 Cd15 O11 145.8(4)
O138 Cd15 O11 98.2(4)
O139 Cd15 O11 69.9(4)
N4 Cd15 O140 102.8(4)
O7 Cd15 O140 89.6(4)
O138 Cd15 O140 83.9(4)
O139 Cd15 O140 53.5(4)
O11 Cd15 O140 123.4(3)
N4 Cd15 O12 81.4(4)
O7 Cd15 O12 79.9(4)
O138 Cd15 O12 88.6(4)
O139 Cd15 O12 135.6(4)
O11 Cd15 O12 66.3(3)
O140 Cd15 O12 168.4(3)
N4 Cd15 Yb5 119.4(3)
O7 Cd15 Yb5 154.9(3)
O138 Cd15 Yb5 80.2(3)
O139 Cd15 Yb5 39.3(3)
O11 Cd15 Yb5 36.4(3)
O140 Cd15 Yb5 90.2(2)
O12 Cd15 Yb5 97.3(2)
O133 Cd16 N8 164.2(5)
O133 Cd16 O135 93.6(4)
N8 Cd16 O135 98.1(5)
O133 Cd16 O15 109.8(4)
N8 Cd16 O15 79.7(5)
O135 Cd16 O15 95.5(4)
O133 Cd16 O128 85.3(4)
N8 Cd16 O128 83.3(5)
O135 Cd16 O128 94.4(4)
O15 Cd16 O128 161.4(4)
O133 Cd16 O132 85.2(5)
N8 Cd16 O132 83.5(5)
O135 Cd16 O132 177.9(4)
O15 Cd16 O132 83.3(4)
O128 Cd16 O132 87.3(4)
O133 Cd16 Yb5 85.7(3)
N8 Cd16 Yb5 107.6(4)
O135 Cd16 Yb5 74.1(3)
O15 Cd16 Yb5 33.4(3)
O128 Cd16 Yb5 164.8(3)
O132 Cd16 Yb5 104.1(3)
O129 Cd17 O131 103.8(7)
O129 Cd17 O132 157.1(6)
O131 Cd17 O132 55.1(6)
O129 Cd17 O19 109.9(5)
O131 Cd17 O19 145.7(6)
O132 Cd17 O19 92.2(4)
O129 Cd17 O126 89.7(5)
O131 Cd17 O126 109.7(7)
O132 Cd17 O126 89.9(5)
O19 Cd17 O126 76.7(4)
O129 Cd17 O20 100.2(6)
O131 Cd17 O20 104.4(7)
O132 Cd17 O20 94.5(5)
O19 Cd17 O20 64.5(4)
O126 Cd17 O20 141.1(4)
O129 Cd17 O130 53.5(3)
O131 Cd17 O130 66.1(8)
O132 Cd17 O130 115.1(5)
O19 Cd17 O130 132.4(8)
O126 Cd17 O130 136.8(5)
O20 Cd17 O130 74.7(7)
O19 Cd18 O126 79.1(4)
O19 Cd18 N10 84.2(5)
O126 Cd18 N10 162.1(5)
O19 Cd18 O23 148.5(4)
O126 Cd18 O23 99.1(4)
N10 Cd18 O23 91.8(4)
O19 Cd18 O127 137.8(4)
O126 Cd18 O127 89.1(4)
N10 Cd18 O127 107.8(5)
O23 Cd18 O127 73.1(4)
O19 Cd18 O24 83.6(4)
O126 Cd18 O24 88.9(4)
N10 Cd18 O24 82.9(4)
O23 Cd18 O24 64.8(3)
O127 Cd18 O24 137.0(4)
O19 Cd18 Yb6 159.5(3)
O126 Cd18 Yb6 80.5(3)
N10 Cd18 Yb6 116.3(4)
O23 Cd18 Yb6 38.0(2)
O127 Cd18 Yb6 40.2(3)
O24 Cd18 Yb6 97.3(2)
O121 Cd19 O27 107.7(4)
O121 Cd19 N14 171.1(5)
O27 Cd19 N14 79.5(4)
O121 Cd19 O124 90.4(4)
O27 Cd19 O124 96.2(4)
N14 Cd19 O124 94.1(4)
O121 Cd19 O120 87.0(4)
O27 Cd19 O120 83.8(4)
N14 Cd19 O120 88.6(4)
O124 Cd19 O120 177.3(4)
O121 Cd19 O115 87.4(4)
O27 Cd19 O115 160.2(4)
N14 Cd19 O115 84.5(4)
O124 Cd19 O115 96.3(4)
O120 Cd19 O115 84.3(4)
O121 Cd19 Yb6 84.5(3)
O27 Cd19 Yb6 32.7(3)
N14 Cd19 Yb6 104.1(3)
O124 Cd19 Yb6 73.3(3)
O120 Cd19 Yb6 105.6(3)
O115 Cd19 Yb6 166.8(3)
O119 Cd20 O31 145.3(4)
O119 Cd20 O117 96.3(6)
O31 Cd20 O117 108.7(6)
O119 Cd20 O112 112.9(5)
O31 Cd20 O112 75.1(4)
O117 Cd20 O112 120.2(6)
O119 Cd20 O120 55.1(4)
O31 Cd20 O120 93.3(4)
O117 Cd20 O120 147.9(6)
O112 Cd20 O120 87.5(4)
O119 Cd20 O32 98.9(4)
O31 Cd20 O32 65.9(4)
O117 Cd20 O32 75.8(5)
O112 Cd20 O32 141.0(4)
O120 Cd20 O32 93.1(4)
O119 Cd20 O118 90.4(6)
O31 Cd20 O118 124.1(5)
O117 Cd20 O118 48.4(6)
O112 Cd20 O118 79.2(5)
O120 Cd20 O118 134.3(5)
O32 Cd20 O118 124.1(5)
O119 Cd20 C336 27.8(4)
O31 Cd20 C336 119.6(4)
O117 Cd20 C336 123.1(5)
O112 Cd20 C336 100.6(4)
O120 Cd20 C336 27.3(4)
O32 Cd20 C336 97.4(4)
O118 Cd20 C336 113.3(5)
O112 Cd21 N16 160.0(4)
O112 Cd21 O31 77.6(4)
N16 Cd21 O31 82.5(4)
O112 Cd21 O116 89.8(4)
N16 Cd21 O116 106.2(4)
O31 Cd21 O116 136.4(4)
O112 Cd21 O35 100.3(4)
N16 Cd21 O35 95.9(4)
O31 Cd21 O35 149.8(4)
O116 Cd21 O35 73.1(4)
O112 Cd21 O36 86.4(4)
N16 Cd21 O36 90.0(4)
O31 Cd21 O36 85.0(4)
O116 Cd21 O36 136.3(4)
O35 Cd21 O36 64.9(3)
O112 Cd21 Yb7 81.5(3)
N16 Cd21 Yb7 118.5(3)
O31 Cd21 Yb7 158.9(3)
O116 Cd21 Yb7 40.3(3)
O35 Cd21 Yb7 38.1(3)
O36 Cd21 Yb7 96.3(3)
O109 Cd22 O39 113.1(3)
O109 Cd22 N20 167.9(4)
O39 Cd22 N20 77.4(4)
O109 Cd22 O113 92.6(4)
O39 Cd22 O113 95.8(4)
N20 Cd22 O113 92.2(4)
O109 Cd22 O107 86.7(3)
O39 Cd22 O107 156.5(3)
N20 Cd22 O107 81.8(4)
O113 Cd22 O107 95.8(3)
O109 Cd22 O105 85.2(3)
O39 Cd22 O105 84.1(3)
N20 Cd22 O105 90.2(4)
O113 Cd22 O105 177.5(3)
O107 Cd22 O105 85.2(3)
O109 Cd22 Yb7 87.0(3)
O39 Cd22 Yb7 34.2(2)
N20 Cd22 Yb7 105.0(3)
O113 Cd22 Yb7 75.0(2)
O107 Cd22 Yb7 168.6(2)
O105 Cd22 Yb7 103.7(2)
O43 Cd23 O102 76.3(3)
O43 Cd23 O105 101.5(3)
O102 Cd23 O105 94.1(4)
O43 Cd23 O106 138.9(4)
O102 Cd23 O106 133.7(4)
O105 Cd23 O106 56.7(4)
O43 Cd23 O104 103.5(3)
O102 Cd23 O104 95.1(4)
O105 Cd23 O104 154.7(3)
O106 Cd23 O104 100.8(4)
O43 Cd23 O44 67.5(3)
O102 Cd23 O44 141.1(3)
O105 Cd23 O44 106.6(4)
O106 Cd23 O44 84.8(4)
O104 Cd23 O44 80.2(4)
O43 Cd23 O103 142.2(4)
O102 Cd23 O103 77.6(4)
O105 Cd23 O103 107.2(3)
O106 Cd23 O103 78.5(4)
O104 Cd23 O103 52.4(4)
O44 Cd23 O103 124.4(3)
O43 Cd23 C324 124.3(3)
O102 Cd23 C324 112.7(4)
O105 Cd23 C324 27.5(3)
O106 Cd23 C324 29.5(3)
O104 Cd23 C324 128.4(3)
O44 Cd23 C324 99.6(4)
O103 Cd23 C324 91.0(3)
O43 Cd23 C320 124.6(3)
O102 Cd23 C320 85.7(3)
O105 Cd23 C320 132.1(3)
O106 Cd23 C320 89.9(3)
O104 Cd23 C320 26.2(3)
O44 Cd23 C320 102.9(3)
O103 Cd23 C320 26.2(3)
C324 Cd23 C320 111.0(4)
O43 Cd24 O47 152.8(3)
O43 Cd24 O102 76.7(3)
O47 Cd24 O102 100.3(4)
O43 Cd24 N22 82.6(4)
O47 Cd24 N22 95.1(4)
O102 Cd24 N22 158.3(4)
O43 Cd24 O108 134.0(3)
O47 Cd24 O108 72.3(3)
O102 Cd24 O108 90.0(3)
N22 Cd24 O108 109.3(4)
O43 Cd24 O48 87.3(3)
O47 Cd24 O48 65.5(3)
O102 Cd24 O48 87.1(3)
N22 Cd24 O48 85.5(4)
O108 Cd24 O48 136.4(3)
O43 Cd24 Yb8 157.6(2)
O47 Cd24 Yb8 37.6(2)
O102 Cd24 Yb8 81.6(3)
N22 Cd24 Yb8 119.5(3)
O108 Cd24 Yb8 40.0(2)
O48 Cd24 Yb8 96.8(2)
C8 N1 C9 115.8(14)
C8 N1 Yb1 129.3(11)
C9 N1 Yb1 114.8(10)
C15 N2 C14 118.7(15)
C15 N2 Cd13 123.7(12)
C14 N2 Cd13 117.3(10)
C30 N3 C31 114.5(16)
C30 N3 Cd1 128.9(14)
C31 N3 Cd1 116.5(11)
C37 N4 C36 115.4(14)
C37 N4 Cd15 125.8(11)
C36 N4 Cd15 118.6(11)
C52 N5 C53 116.2(9)
C52 N5 Cd3 125.6(8)
C53 N5 Cd3 117.6(7)
C59 N6 C58 112.1(10)
C59 N6 Yb5 131.6(8)
C58 N6 Yb5 116.3(7)
C74 N7 C75 114.3(10)
C74 N7 Yb2 125.6(8)
C75 N7 Yb2 119.5(7)
C81 N8 C80 112.7(11)
C81 N8 Cd16 125.9(9)
C80 N8 Cd16 121.4(9)
C96 N9 C97 118.4(10)
C96 N9 Cd4 123.8(8)
C97 N9 Cd4 117.6(7)
C103 N10 C102 117.7(13)
C103 N10 Cd18 123.2(10)
C102 N10 Cd18 118.8(9)
C118 N11 C119 117.0(10)
C118 N11 Cd6 126.3(7)
C119 N11 Cd6 116.3(8)
C125 N12 C124 116.6(10)
C125 N12 Yb6 129.7(8)
C124 N12 Yb6 113.4(7)
C139 N13 C141 113.6(10)
C139 N13 Yb3 128.1(7)
C141 N13 Yb3 117.7(7)
C147 N14 C146 115.5(12)
C147 N14 Cd19 124.8(9)
C146 N14 Cd19 118.8(7)
C162 N15 C163 116.1(10)
C162 N15 Cd7 127.0(7)
C163 N15 Cd7 116.0(7)
C169 N16 C168 116.8(10)
C169 N16 Cd21 126.6(8)
C168 N16 Cd21 115.8(7)
C184 N17 C185 118.4(10)
C184 N17 Cd9 123.9(7)
C185 N17 Cd9 117.3(7)
C191 N18 C190 115.6(10)
C191 N18 Yb7 124.5(8)
C190 N18 Yb7 119.4(7)
C206 N19 C207 115.2(11)
C206 N19 Yb4 123.8(8)
C207 N19 Yb4 120.5(7)
C213 N20 C212 116.5(10)
C213 N20 Cd22 122.3(7)
C212 N20 Cd22 120.6(7)
C228 N21 C229 116.3(10)
C228 N21 Cd10 123.8(7)
C229 N21 Cd10 118.4(7)
C235 N22 C234 120.6(9)
C235 N22 Cd24 123.6(7)
C234 N22 Cd24 115.4(7)
C250 N23 C251 114.9(10)
C250 N23 Cd12 122.7(7)
C251 N23 Cd12 121.7(7)
C257 N24 C256 111.7(8)
C257 N24 Yb8 128.1(8)
C256 N24 Yb8 119.9(7)
C2 O1 C1 118.4(14)
C2 O1 Cd1 111.3(10)
C1 O1 Cd1 128.0(10)
C7 O2 Cd1 121.4(11)
C7 O2 Yb1 134.9(11)
Cd1 O2 Yb1 103.4(4)
C21 O3 Yb8 124.9(10)
C21 O3 Cd13 121.5(10)
Yb8 O3 Cd13 113.0(4)
C20 O4 C22 118.4(14)
C20 O4 Yb8 112.9(9)
C22 O4 Yb8 128.5(11)
C24 O5 C23 118.1(18)
C24 O5 Cd2 117.2(13)
C23 O5 Cd2 119.9(14)
C29 O6 Cd1 127.3(12)
C29 O6 Cd2 125.3(11)
Cd1 O6 Cd2 105.4(5)
C43 O7 Cd14 124.1(11)
C43 O7 Cd15 129.4(11)
Cd14 O7 Cd15 105.7(5)
C42 O8 C44 118.0(14)
C42 O8 Cd14 116.1(10)
C44 O8 Cd14 123.5(10)
C46 O9 C45 116.4(11)
C46 O9 Yb2 112.9(8)
C45 O9 Yb2 129.4(9)
C51 O10 Yb2 121.6(7)
C51 O10 Cd3 125.5(6)
Yb2 O10 Cd3 112.9(4)
C61 O11 Yb5 136.3(7)
C61 O11 Cd15 117.0(7)
Yb5 O11 Cd15 106.2(4)
C62 O12 C66 117.4(11)
C62 O12 Cd15 108.8(8)
C66 O12 Cd15 126.7(7)
C68 O13 C67 115.1(10)
C68 O13 Cd4 113.3(7)
C67 O13 Cd4 126.3(7)
C73 O14 Yb2 133.1(7)
C73 O14 Cd4 118.6(8)
Yb2 O14 Cd4 105.5(4)
C87 O15 Yb5 123.7(8)
C87 O15 Cd16 123.0(8)
Yb5 O15 Cd16 112.8(5)
C86 O16 C88 116.1(13)
C86 O16 Yb5 117.8(11)
C88 O16 Yb5 126.0(8)
C90 O17 C89 117.9(10)
C90 O17 Cd5 118.0(7)
C89 O17 Cd5 118.1(7)
C95 O18 Cd4 132.0(8)
C95 O18 Cd5 121.6(8)
Cd4 O18 Cd5 104.9(4)
C109 O19 Cd18 132.5(10)
C109 O19 Cd17 120.2(10)
Cd18 O19 Cd17 103.0(5)
C108 O20 C110 116.0(15)
C108 O20 Cd17 119.1(11)
C110 O20 Cd17 117.0(10)
C112 O21 C111 118.3(9)
C112 O21 Yb3 113.3(7)
C111 O21 Yb3 128.0(6)
C117 O22 Yb3 124.4(7)
C117 O22 Cd6 122.1(7)
Yb3 O22 Cd6 113.4(4)
C131 O23 Cd18 120.2(8)
C131 O23 Yb6 134.3(7)
Cd18 O23 Yb6 104.4(4)
C130 O24 C132 115.3(11)
C130 O24 Cd18 113.0(8)
C132 O24 Cd18 128.4(7)
C134 O25 C133 118.0(11)
C134 O25 Cd7 115.7(8)
C133 O25 Cd7 123.3(7)
C140 O26 Cd7 124.1(7)
C140 O26 Yb3 128.2(7)
Cd7 O26 Yb3 105.3(4)
C152 O27 Cd19 122.6(7)
C152 O27 Yb6 122.1(7)
Cd19 O27 Yb6 115.3(4)
C151 O28 C154 121.3(10)
C151 O28 Yb6 112.4(7)
C154 O28 Yb6 125.9(7)
C156 O29 C155 119.3(11)
C156 O29 Cd8 115.1(7)
C155 O29 Cd8 119.4(8)
C161 O30 Cd7 127.5(8)
C161 O30 Cd8 125.3(8)
Cd7 O30 Cd8 106.1(4)
C175 O31 Cd21 129.2(8)
C175 O31 Cd20 126.2(8)
Cd21 O31 Cd20 103.9(4)
C174 O32 C176 114.9(10)
C174 O32 Cd20 117.9(7)
C176 O32 Cd20 122.9(7)
C178 O33 C177 117.0(11)
C178 O33 Yb4 115.8(7)
C177 O33 Yb4 126.3(8)
C183 O34 Yb4 123.8(7)
C183 O34 Cd9 122.4(7)
Yb4 O34 Cd9 113.7(4)
C197 O35 Yb7 130.4(7)
C197 O35 Cd21 121.4(8)
Yb7 O35 Cd21 103.8(4)
C196 O36 C198 118.7(12)
C196 O36 Cd21 117.4(8)
C198 O36 Cd21 123.9(9)
C200 O37 C199 118.6(12)
C200 O37 Cd10 112.5(9)
C199 O37 Cd10 125.8(8)
C205 O38 Yb4 132.5(8)
C205 O38 Cd10 119.9(8)
Yb4 O38 Cd10 105.6(4)
C219 O39 Cd22 121.7(7)
C219 O39 Yb7 125.4(7)
Cd22 O39 Yb7 111.8(4)
C218 O40 C220 113.8(11)
C218 O40 Yb7 115.8(8)
C220 O40 Yb7 130.4(7)
C222 O41 C221 118.0(9)
C222 O41 Cd11 116.5(7)
C221 O41 Cd11 116.9(7)
C227 O42 Cd10 128.8(7)
C227 O42 Cd11 120.9(7)
Cd10 O42 Cd11 104.9(4)
C241 O43 Cd24 127.1(7)
C241 O43 Cd23 123.1(7)
Cd24 O43 Cd23 104.4(4)
C240 O44 C242 113.9(10)
C240 O44 Cd23 117.6(7)
C242 O44 Cd23 124.1(7)
C244 O45 C243 117.1(9)
C244 O45 Yb1 114.0(6)
C243 O45 Yb1 128.4(6)
C249 O46 Cd12 122.6(6)
C249 O46 Yb1 121.9(6)
Cd12 O46 Yb1 115.0(4)
C263 O47 Cd24 119.4(8)
C263 O47 Yb8 132.6(7)
Cd24 O47 Yb8 105.7(4)
C262 O48 C264 119.1(11)
C262 O48 Cd24 115.2(7)
C264 O48 Cd24 125.7(8)
C266 O49 Cd12 128.8(7)
C266 O50 Yb1 142.9(8)
C268 O51 Cd12 109.9(8)
C268 O52 Yb1 164.5(7)
C270 O53 Cd11 92.4(8)
C270 O53 Cd12 129.9(8)
Cd11 O53 Cd12 137.5(4)
C270 O54 Cd11 97.6(8)
C272 O55 Yb1 146.6(8)
C272 O56 Cd2 134.2(8)
C272 O56 Cd1 121.5(8)
Cd2 O56 Cd1 103.3(5)
C274 O57 Cd1 100.1(7)
C274 O57 Yb1 148.8(8)
Cd1 O57 Yb1 100.6(3)
C274 O58 Cd3 132.7(7)
C276 O60 C275 53.2(10)
C276 O60 Cd2 85.4(9)
C275 O60 Cd2 138.5(10)
C278 O61 Cd2 97.1(7)
C278 O62 Cd2 91.6(7)
C278 O62 Cd3 130.6(7)
Cd2 O62 Cd3 133.3(4)
C280 O63 Cd3 108.9(7)
C280 O64 Yb2 165.9(7)
C282 O65 Cd3 128.9(8)
C282 O66 Yb2 145.4(7)
C284 O67 Cd5 133.8(8)
C284 O67 Cd4 121.6(7)
Cd5 O67 Cd4 103.0(4)
C284 O68 Yb2 143.2(7)
C312 O69 Cd5 84.9(8)
C312 O70 Cd5 98.5(8)
C294 O71 Cd5 95.6(8)
C294 O72 Cd6 138.5(7)
C294 O72 Cd5 85.4(7)
Cd6 O72 Cd5 136.1(4)
C288 O73 Cd6 131.2(7)
C288 O73 Cd4 87.6(8)
Cd6 O73 Cd4 136.4(4)
C288 O74 Cd4 100.9(7)
C288 O74 Yb2 144.7(7)
Cd4 O74 Yb2 103.8(4)
C292 O75 Cd6 109.7(8)
C292 O76 Yb3 166.7(8)
C296 O77 Cd6 130.1(8)
C296 O78 Yb3 140.7(7)
C290 O79 Yb3 145.7(7)
C290 O80 Cd8 132.5(7)
C290 O80 Cd7 122.3(7)
Cd8 O80 Cd7 105.1(4)
C300 O81 Cd7 102.3(7)
C300 O81 Yb3 142.0(7)
Cd7 O81 Yb3 102.0(4)
C300 O82 Cd9 132.7(7)
C298 O83 Cd8 88.2(11)
C298 O84 Cd8 95.5(13)
C286 O85 Cd9 137.4(11)
C286 O85 Cd8 88.7(10)
Cd9 O85 Cd8 133.9(4)
C286 O86 Cd8 98.1(10)
C302 O87 Cd9 107.9(9)
C302 O88 Yb4 165.4(9)
C304 O89 Cd9 127.7(7)
C304 O90 Yb4 136.9(7)
C308 O91 Cd12 133.0(7)
C308 O92 Cd10 101.7(7)
C308 O92 Yb4 146.0(8)
Cd10 O92 Yb4 100.7(4)
C306 O93 Yb4 147.6(8)
C306 O94 Cd10 122.9(8)
C306 O94 Cd11 133.4(8)
Cd10 O94 Cd11 102.6(4)
C310 O95 Cd11 82.5(10)
C310 O96 Cd11 100.5(10)
C314 O97 Cd13 130.3(7)
C314 O98 Yb8 142.4(7)
C316 O99 Cd13 114.3(7)
C316 O100 Yb8 168.8(8)
C318 O101 Yb8 143.8(8)
C318 O102 Cd23 138.0(7)
C318 O102 Cd24 115.5(7)
Cd23 O102 Cd24 102.4(4)
C320 O103 Cd23 86.6(6)
C320 O104 Cd23 94.1(6)
C324 O105 Cd23 92.9(7)
C324 O105 Cd22 133.4(7)
Cd23 O105 Cd22 131.2(4)
C324 O106 Cd23 89.8(7)
C322 O107 Cd22 135.3(7)
C322 O108 Cd24 106.2(7)
C322 O108 Yb8 140.4(7)
Cd24 O108 Yb8 101.7(3)
C326 O109 Cd22 105.5(7)
C326 O110 Yb7 173.5(7)
C328 O111 Yb7 145.5(8)
C328 O112 Cd21 122.1(8)
C328 O112 Cd20 134.2(9)
Cd21 O112 Cd20 103.4(4)
C330 O113 Cd22 125.5(7)
C330 O114 Yb7 144.8(7)
C332 O115 Cd19 131.2(7)
C332 O116 Cd21 102.8(6)
C332 O116 Yb7 145.5(7)
Cd21 O116 Yb7 101.5(4)
C358 O117 Cd20 103.0(13)
C358 O118 Cd20 89.5(12)
C336 O119 Cd20 93.8(10)
C336 O120 Cd19 137.7(9)
C336 O120 Cd20 84.7(9)
Cd19 O120 Cd20 137.5(5)
C334 O121 Cd19 113.1(9)
C334 O122 Yb6 167.1(9)
C340 O123 Yb6 147.2(8)
C340 O124 Cd19 132.1(8)
C338 O125 Yb6 147.0(9)
C338 O126 Cd18 121.0(9)
C338 O126 Cd17 137.6(9)
Cd18 O126 Cd17 101.1(5)
C342 O127 Cd18 100.8(8)
C342 O127 Yb6 145.3(8)
Cd18 O127 Yb6 101.8(4)
C342 O128 Cd16 132.9(8)
C346 O129 Cd17 102.7(9)
C346 O130 Cd17 85.7(11)
C344 O131 Cd17 97.0(12)
C344 O132 Cd17 98.8(9)
C344 O132 Cd16 120.0(10)
Cd17 O132 Cd16 138.0(6)
C348 O133 Cd16 108.9(9)
C348 O134 Yb5 165.8(9)
C350 O135 Cd16 128.7(8)
C350 O136 Yb5 142.7(8)
C359 O137 Yb5 143.8(9)
C359 O138 Cd14 135.3(9)
C359 O138 Cd15 119.9(9)
Cd14 O138 Cd15 103.8(4)
C352 O139 Cd15 99.2(8)
C352 O139 Yb5 145.9(8)
Cd15 O139 Yb5 102.8(5)
C352 O140 Cd13 128.7(9)
C352 O140 Cd15 91.9(9)
Cd13 O140 Cd15 134.7(4)
C354 O141 Cd14 116(2)
C354 O142 Cd14 91.0(15)
C356 O143 Cd14 101.5(8)
C356 O144 Cd13 131.1(9)
C356 O144 Cd14 88.4(9)
Cd13 O144 Cd14 138.2(5)
O1 C1 H1A 109.5
O1 C1 H1B 109.5
H1A C1 H1B 109.5
O1 C1 H1C 109.5
H1A C1 H1C 109.5
H1B C1 H1C 109.5
O1 C2 C3 123.4(18)
O1 C2 C7 116.5(17)
C3 C2 C7 120.1(17)
C4 C3 C2 121.3(17)
C4 C3 H3A 119.4
C2 C3 H3A 119.4
C5 C4 C3 120.0(17)
C5 C4 Br1 119.4(14)
C3 C4 Br1 120.6(14)
C4 C5 C6 121.8(17)
C4 C5 H5A 119.1
C6 C5 H5A 119.1
C7 C6 C8 123.5(16)
C7 C6 C5 118.8(16)
C8 C6 C5 117.3(15)
O2 C7 C6 125.4(17)
O2 C7 C2 116.6(16)
C6 C7 C2 117.8(17)
N1 C8 C6 126.5(16)
N1 C8 H8A 116.7
C6 C8 H8A 116.7
C10 C9 N1 108.3(12)
C10 C9 H9A 110.0
N1 C9 H9A 110.0
C10 C9 H9B 110.0
N1 C9 H9B 110.0
H9A C9 H9B 108.4
C9 C10 C11 117.3(14)
C9 C10 H10A 108.0
C11 C10 H10A 108.0
C9 C10 H10B 108.0
C11 C10 H10B 108.0
H10A C10 H10B 107.2
C12 C11 C10 112.4(14)
C12 C11 H11A 109.1
C10 C11 H11A 109.1
C12 C11 H11B 109.1
C10 C11 H11B 109.1
H11A C11 H11B 107.8
C11 C12 C13 112.8(14)
C11 C12 H12A 109.0
C13 C12 H12A 109.0
C11 C12 H12B 109.0
C13 C12 H12B 109.0
H12A C12 H12B 107.8
C14 C13 C12 113.0(13)
C14 C13 H13A 109.0
C12 C13 H13A 109.0
C14 C13 H13B 109.0
C12 C13 H13B 109.0
H13A C13 H13B 107.8
N2 C14 C13 112.3(14)
N2 C14 H14A 109.1
C13 C14 H14A 109.1
N2 C14 H14B 109.1
C13 C14 H14B 109.1
H14A C14 H14B 107.9
N2 C15 C16 127.1(17)
N2 C15 H15A 116.5
C16 C15 H15A 116.5
C21 C16 C17 120.2(17)
C21 C16 C15 126.7(16)
C17 C16 C15 112.8(16)
C16 C17 C18 118.9(18)
C16 C17 H17A 120.6
C18 C17 H17A 120.6
C19 C18 C17 120.6(17)
C19 C18 Br2 119.4(14)
C17 C18 Br2 119.9(14)
C20 C19 C18 118.3(18)
C20 C19 H19A 120.9
C18 C19 H19A 120.9
C19 C20 C21 122.2(17)
C19 C20 O4 123.0(16)
C21 C20 O4 114.8(14)
C16 C21 O3 123.9(16)
C16 C21 C20 119.6(17)
O3 C21 C20 116.3(16)
O4 C22 H22A 109.5
O4 C22 H22B 109.5
H22A C22 H22B 109.5
O4 C22 H22C 109.5
H22A C22 H22C 109.5
H22B C22 H22C 109.5
O5 C23 H23A 109.5
O5 C23 H23B 109.5
H23A C23 H23B 109.5
O5 C23 H23C 109.5
H23A C23 H23C 109.5
H23B C23 H23C 109.5
O5 C24 C25 127(3)
O5 C24 C29 112(2)
C25 C24 C29 118(3)
C24 C25 C26 106(3)
C24 C25 H25A 127.0
C26 C25 H25A 127.1
C27 C26 C25 113(3)
C27 C26 Br3 109(3)
C25 C26 Br3 119(3)
C28 C27 C26 116(3)
C28 C27 H27A 121.9
C26 C27 H27A 121.9
C29 C28 C27 119(2)
C29 C28 C30 124(2)
C27 C28 C30 111(2)
O6 C29 C28 127.9(18)
O6 C29 C24 117.9(18)
C28 C29 C24 114.2(19)
N3 C30 C28 125(2)
N3 C30 H30A 117.7
C28 C30 H30A 117.7
C32 C31 N3 114.9(15)
C32 C31 H31A 108.5
N3 C31 H31A 108.5
C32 C31 H31B 108.6
N3 C31 H31B 108.5
H31A C31 H31B 107.5
C31 C32 C33 115.9(17)
C31 C32 H32A 108.3
C33 C32 H32A 108.3
C31 C32 H32B 108.3
C33 C32 H32B 108.3
H32A C32 H32B 107.4
C32 C33 C34 114.7(18)
C32 C33 H33A 108.6
C34 C33 H33A 108.6
C32 C33 H33B 108.6
C34 C33 H33B 108.6
H33A C33 H33B 107.6
C35 C34 C33 115.4(17)
C35 C34 H34A 108.4
C33 C34 H34A 108.4
C35 C34 H34B 108.4
C33 C34 H34B 108.4
H34A C34 H34B 107.5
C36 C35 C34 115.5(17)
C36 C35 H35A 108.4
C34 C35 H35A 108.4
C36 C35 H35B 108.4
C34 C35 H35B 108.4
H35A C35 H35B 107.5
N4 C36 C35 115.3(16)
N4 C36 H36A 108.5
C35 C36 H36A 108.5
N4 C36 H36B 108.5
C35 C36 H36B 108.5
H36A C36 H36B 107.5
N4 C37 C38 127.7(16)
N4 C37 H37A 116.1
C38 C37 H37A 116.1
C43 C38 C39 119.8(14)
C43 C38 C37 127.4(15)
C39 C38 C37 112.9(15)
C40 C39 C38 117.5(16)
C40 C39 H39A 121.3
C38 C39 H39A 121.3
C41 C40 C39 121.7(17)
C41 C40 Br4 121.6(15)
C39 C40 Br4 116.7(15)
C42 C41 C40 121.0(19)
C42 C41 H41A 119.5
C40 C41 H41A 119.5
C41 C42 O8 124.7(18)
C41 C42 C43 123.5(19)
O8 C42 C43 111.8(17)
O7 C43 C42 119.1(17)
O7 C43 C38 124.1(16)
C42 C43 C38 116.5(17)
O8 C44 H44A 109.5
O8 C44 H44B 109.5
H44A C44 H44B 109.5
O8 C44 H44C 109.5
H44A C44 H44C 109.5
H44B C44 H44C 109.5
O9 C45 H45A 109.5
O9 C45 H45B 109.5
H45A C45 H45B 109.5
O9 C45 H45C 109.5
H45A C45 H45C 109.5
H45B C45 H45C 109.5
C51 C46 C47 127.3(15)
C51 C46 O9 110.5(12)
C47 C46 O9 122.1(14)
C48 C47 C46 116.7(16)
C48 C47 H47A 121.7
C46 C47 H47A 121.7
C49 C48 C47 119.7(18)
C49 C48 Br5 121.9(15)
C47 C48 Br5 118.4(14)
C48 C49 C50 125.5(18)
C48 C49 H49A 117.3
C50 C49 H49A 117.3
C51 C50 C49 115.4(10)
C51 C50 C52 125.8(11)
C49 C50 C52 118.0(14)
O10 C51 C46 122.3(12)
O10 C51 C50 122.3(12)
C46 C51 C50 115.2(10)
O10 C51 Yb2 38.0(5)
C46 C51 Yb2 87.2(7)
C50 C51 Yb2 150.1(9)
N5 C52 C50 126.0(12)
N5 C52 H52A 117.0
C50 C52 H52A 117.0
N5 C53 C54 113.1(11)
N5 C53 H53A 109.0
C54 C53 H53A 109.0
N5 C53 H53B 109.0
C54 C53 H53B 109.0
H53A C53 H53B 107.8
C55 C54 C53 115.7(14)
C55 C54 H54A 108.3
C53 C54 H54A 108.3
C55 C54 H54B 108.3
C53 C54 H54B 108.3
H54A C54 H54B 107.4
C56 C55 C54 117.6(15)
C56 C55 H55A 107.9
C54 C55 H55A 107.9
C56 C55 H55B 107.9
C54 C55 H55B 107.9
H55A C55 H55B 107.2
C55 C56 C57 113.0(14)
C55 C56 H56A 109.0
C57 C56 H56A 109.0
C55 C56 H56B 109.0
C57 C56 H56B 109.0
H56A C56 H56B 107.8
C56 C57 C58 114.3(13)
C56 C57 H57A 108.7
C58 C57 H57A 108.7
C56 C57 H57B 108.7
C58 C57 H57B 108.7
H57A C57 H57B 107.6
N6 C58 C57 113.0(12)
N6 C58 H58A 109.0
C57 C58 H58A 109.0
N6 C58 H58B 109.0
C57 C58 H58B 109.0
H58A C58 H58B 107.8
N6 C59 C60 126.9(14)
N6 C59 H59A 116.6
C60 C59 H59A 116.6
C65 C60 C61 118.4(18)
C65 C60 C59 119.5(17)
C61 C60 C59 121.9(17)
O11 C61 C60 122.6(15)
O11 C61 C62 117.7(15)
C60 C61 C62 119.4(17)
O12 C62 C63 125.1(16)
O12 C62 C61 117.0(17)
C63 C62 C61 117.8(17)
C64 C63 C62 120.5(17)
C64 C63 H63A 119.7
C62 C63 H63A 119.7
C63 C64 C65 120.8(18)
C63 C64 Br6 118.0(14)
C65 C64 Br6 121.1(15)
C60 C65 C64 122.7(19)
C60 C65 H65A 118.6
C64 C65 H65A 118.6
O12 C66 H66A 109.5
O12 C66 H66B 109.5
H66A C66 H66B 109.5
O12 C66 H66C 109.5
H66A C66 H66C 109.5
H66B C66 H66C 109.5
O13 C67 H67A 109.5
O13 C67 H67B 109.5
H67A C67 H67B 109.5
O13 C67 H67C 109.5
H67A C67 H67C 109.5
H67B C67 H67C 109.5
O13 C68 C69 119.9(15)
O13 C68 C73 112.5(14)
C69 C68 C73 127.0(17)
C68 C69 C70 115.7(17)
C68 C69 H69A 122.2
C70 C69 H69A 122.2
C69 C70 C71 119.9(17)
C69 C70 Br7 118.9(16)
C71 C70 Br7 121.1(16)
C72 C71 C70 118.8(18)
C72 C71 H71A 120.6
C70 C71 H71A 120.6
C71 C72 C73 123.0(17)
C71 C72 C74 113.0(16)
C73 C72 C74 124.0(16)
O14 C73 C68 124.0(16)
O14 C73 C72 120.6(15)
C68 C73 C72 114.9(16)
N7 C74 C72 128.1(15)
N7 C74 H74A 116.0
C72 C74 H74A 116.0
C76 C75 N7 113.5(12)
C76 C75 H75A 108.9
N7 C75 H75A 108.9
C76 C75 H75B 108.9
N7 C75 H75B 108.9
H75A C75 H75B 107.7
C75 C76 C77 119.4(15)
C75 C76 H76A 107.5
C77 C76 H76A 107.5
C75 C76 H76B 107.5
C77 C76 H76B 107.5
H76A C76 H76B 107.0
C78 C77 C76 114.5(15)
C78 C77 H77A 108.6
C76 C77 H77A 108.6
C78 C77 H77B 108.6
C76 C77 H77B 108.6
H77A C77 H77B 107.6
C77 C78 C79 118.7(15)
C77 C78 H78B 107.6
C79 C78 H78B 107.6
C77 C78 H78A 107.6
C79 C78 H78A 107.6
H78B C78 H78A 107.1
C80 C79 C78 117.8(14)
C80 C79 H79A 107.9
C78 C79 H79A 107.9
C80 C79 H79B 107.9
C78 C79 H79B 107.9
H79A C79 H79B 107.2
N8 C80 C79 113.5(13)
N8 C80 H80A 108.9
C79 C80 H80A 108.9
N8 C80 H80B 108.9
C79 C80 H80B 108.9
H80A C80 H80B 107.7
N8 C81 C82 127.1(17)
N8 C81 H81A 116.4
C82 C81 H81A 116.4
C83 C82 C87 120.8(18)
C83 C82 C81 115(2)
C87 C82 C81 124(2)
C84 C83 C82 116(2)
C84 C83 H83A 121.9
C82 C83 H83A 121.9
C83 C84 C85 129(2)
C83 C84 Br8 118(2)
C85 C84 Br8 113(2)
C86 C85 C84 109(2)
C86 C85 H85A 125.4
C84 C85 H85A 125.4
C85 C86 O16 122(2)
C85 C86 C87 128(2)
O16 C86 C87 109.4(19)
O15 C87 C82 124.8(17)
O15 C87 C86 119.4(17)
C82 C87 C86 115.7(18)
O16 C88 H88A 109.5
O16 C88 H88B 109.5
H88A C88 H88B 109.5
O16 C88 H88C 109.5
H88A C88 H88C 109.5
H88B C88 H88C 109.5
O17 C89 H89A 109.5
O17 C89 H89B 109.5
H89A C89 H89B 109.5
O17 C89 H89C 109.5
H89A C89 H89C 109.5
H89B C89 H89C 109.5
C91 C90 O17 122.1(16)
C91 C90 C95 126.3(17)
O17 C90 C95 111.5(14)
C92 C91 C90 115.1(19)
C92 C91 H91A 122.5
C90 C91 H91A 122.5
C93 C92 C91 121.6(17)
C93 C92 Br9 119.9(14)
C91 C92 Br9 118.0(15)
C92 C93 C94 125.3(17)
C92 C93 H93A 117.4
C94 C93 H93A 117.4
C93 C94 C96 119.3(17)
C93 C94 C95 114.8(17)
C96 C94 C95 125.2(16)
O18 C95 C90 120.5(16)
O18 C95 C94 122.9(16)
C90 C95 C94 116.6(16)
N9 C96 C94 131.3(15)
N9 C96 H96A 114.3
C94 C96 H96A 114.3
C98 C97 N9 107.6(13)
C98 C97 H97A 110.2
N9 C97 H97A 110.2
C98 C97 H97B 110.2
N9 C97 H97B 110.2
H97A C97 H97B 108.5
C97 C98 C99 111.5(17)
C97 C98 H98A 109.3
C99 C98 H98A 109.3
C97 C98 H98B 109.3
C99 C98 H98B 109.3
H98A C98 H98B 108.0
C100 C99 C98 114(2)
C100 C99 H99A 108.7
C98 C99 H99A 108.7
C100 C99 H99B 108.7
C98 C99 H99B 108.7
H99A C99 H99B 107.6
C99 C100 C101 111(2)
C99 C100 H10C 109.4
C101 C100 H10C 109.4
C99 C100 H10D 109.4
C101 C100 H10D 109.4
H10C C100 H10D 108.0
C102 C101 C100 105.1(18)
C102 C101 H10E 110.7
C100 C101 H10E 110.7
C102 C101 H10F 110.7
C100 C101 H10F 110.7
H10E C101 H10F 108.8
N10 C102 C101 111.1(15)
N10 C102 H10G 109.4
C101 C102 H10G 109.4
N10 C102 H10H 109.4
C101 C102 H10H 109.4
H10G C102 H10H 108.0
N10 C103 C104 126(2)
N10 C103 H10I 116.8
C104 C103 H10I 116.8
C103 C104 C109 134(3)
C103 C104 C105 105(3)
C109 C104 C105 122(3)
C106 C105 C104 109(4)
C106 C105 H10J 125.5
C104 C105 H10J 125.5
C107 C106 C105 133(4)
C107 C106 Br10 109(3)
C105 C106 Br10 118(3)
C106 C107 C108 116(3)
C106 C107 H10L 121.8
C108 C107 H10L 121.8
O20 C108 C109 109.5(19)
O20 C108 C107 130(2)
C109 C108 C107 119(2)
O19 C109 C108 123(2)
O19 C109 C104 118(2)
C108 C109 C104 119(2)
O20 C110 H11C 109.5
O20 C110 H11D 109.5
H11C C110 H11D 109.5
O20 C110 H11E 109.5
H11C C110 H11E 109.5
H11D C110 H11E 109.5
O21 C111 H11F 109.5
O21 C111 H11G 109.5
H11F C111 H11G 109.5
O21 C111 H11H 109.5
H11F C111 H11H 109.5
H11G C111 H11H 109.5
C113 C112 O21 125.5(15)
C113 C112 C117 122.0(15)
O21 C112 C117 112.5(13)
C114 C113 C112 122.3(18)
C114 C113 H11I 118.9
C112 C113 H11I 118.9
C113 C114 C115 119.1(18)
C113 C114 Br11 122.9(15)
C115 C114 Br11 117.9(15)
C114 C115 C116 121.0(17)
C114 C115 H11J 119.5
C116 C115 H11J 119.5
C115 C116 C117 118.0(16)
C115 C116 C118 118.0(15)
C117 C116 C118 124.0(15)
O22 C117 C112 117.5(13)
O22 C117 C116 124.9(14)
C112 C117 C116 117.5(15)
N11 C118 C116 127.0(13)
N11 C118 H11L 116.5
C116 C118 H11L 116.5
N11 C119 C120 110.5(14)
N11 C119 H11M 109.5
C120 C119 H11M 109.5
N11 C119 H11N 109.5
C120 C119 H11N 109.5
H11M C119 H11N 108.1
C119 C120 C121 111.0(16)
C119 C120 H12C 109.4
C121 C120 H12C 109.4
C119 C120 H12D 109.4
C121 C120 H12D 109.4
H12C C120 H12D 108.0
C122 C121 C120 115.4(17)
C122 C121 H12E 108.4
C120 C121 H12E 108.4
C122 C121 H12F 108.4
C120 C121 H12F 108.4
H12E C121 H12F 107.5
C121 C122 C123 106.8(15)
C121 C122 H12G 110.4
C123 C122 H12G 110.4
C121 C122 H12H 110.4
C123 C122 H12H 110.4
H12G C122 H12H 108.6
C124 C123 C122 112.7(15)
C124 C123 H12I 109.0
C122 C123 H12I 109.0
C124 C123 H12J 109.0
C122 C123 H12J 109.0
H12I C123 H12J 107.8
N12 C124 C123 116.8(12)
N12 C124 H12K 108.1
C123 C124 H12K 108.1
N12 C124 H12L 108.1
C123 C124 H12L 108.1
H12K C124 H12L 107.3
N12 C125 C126 124.2(15)
N12 C125 H12M 117.9
C126 C125 H12M 117.9
C131 C126 C127 119.4(16)
C131 C126 C125 126.0(15)
C127 C126 C125 114.6(16)
C128 C127 C126 119.2(17)
C128 C127 H12N 120.4
C126 C127 H12N 120.4
C127 C128 C129 122.0(17)
C127 C128 Br12 118.2(15)
C129 C128 Br12 119.8(16)
C128 C129 C130 117.4(19)
C128 C129 H12O 121.3
C130 C129 H12O 121.3
C131 C130 O24 115.1(16)
C131 C130 C129 122.6(19)
O24 C130 C129 122.2(17)
O23 C131 C130 118.8(16)
O23 C131 C126 121.8(15)
C130 C131 C126 119.4(16)
O24 C132 H13C 109.5
O24 C132 H13D 109.5
H13C C132 H13D 109.5
O24 C132 H13E 109.5
H13C C132 H13E 109.5
H13D C132 H13E 109.5
O25 C133 H13F 109.5
O25 C133 H13G 109.5
H13F C133 H13G 109.5
O25 C133 H13H 109.5
H13F C133 H13H 109.5
H13G C133 H13H 109.5
O25 C134 C135 125.1(18)
O25 C134 C140 117.2(16)
C135 C134 C140 117.6(17)
C134 C135 C136 120(2)
C134 C135 H13I 120.0
C136 C135 H13I 120.0
C135 C136 C137 122(2)
C135 C136 Br13 121.3(17)
C137 C136 Br13 116.8(15)
C138 C137 C136 117.3(18)
C138 C137 H13J 121.4
C136 C137 H13J 121.4
C140 C138 C137 121.6(18)
C140 C138 C139 126.6(17)
C137 C138 C139 111.9(16)
N13 C139 C138 123.5(14)
N13 C139 H13L 118.3
C138 C139 H13L 118.3
C138 C140 O26 124.7(15)
C138 C140 C134 121.9(16)
O26 C140 C134 113.4(14)
N13 C141 C142 112.3(13)
N13 C141 H14C 109.2
C142 C141 H14C 109.2
N13 C141 H14D 109.2
C142 C141 H14D 109.2
H14C C141 H14D 107.9
C143 C142 C141 114.7(15)
C143 C142 H14E 108.6
C141 C142 H14E 108.6
C143 C142 H14F 108.6
C141 C142 H14F 108.6
H14E C142 H14F 107.6
C142 C143 C144 114.7(16)
C142 C143 H14G 108.6
C144 C143 H14G 108.6
C142 C143 H14H 108.6
C144 C143 H14H 108.6
H14G C143 H14H 107.6
C143 C144 C145 108.5(16)
C143 C144 H14I 110.0
C145 C144 H14I 110.0
C143 C144 H14J 110.0
C145 C144 H14J 110.0
H14I C144 H14J 108.4
C146 C145 C144 101.7(15)
C146 C145 H14K 111.4
C144 C145 H14K 111.4
C146 C145 H14L 111.4
C144 C145 H14L 111.4
H14K C145 H14L 109.3
N14 C146 C145 105.3(14)
N14 C146 H14Q 110.7
C145 C146 H14Q 110.7
N14 C146 H14M 110.7
C145 C146 H14M 110.7
H14Q C146 H14M 108.8
N14 C147 C153 125.7(17)
N14 C147 H14N 117.1
C153 C147 H14N 117.1
C153 C148 C149 116.3(18)
C153 C148 H14O 121.9
C149 C148 H14O 121.9
C150 C149 C148 120.1(16)
C150 C149 Br14 122.0(14)
C148 C149 Br14 117.9(14)
C151 C150 C149 118.9(17)
C151 C150 H15B 120.6
C149 C150 H15B 120.6
C150 C151 C152 124.6(17)
C150 C151 O28 122.0(15)
C152 C151 O28 113.3(14)
O27 C152 C153 124.3(15)
O27 C152 C151 119.0(16)
C153 C152 C151 116.2(16)
C152 C153 C148 123.7(17)
C152 C153 C147 126.6(16)
C148 C153 C147 109.7(17)
O28 C154 H15C 109.5
O28 C154 H15D 109.5
H15C C154 H15D 109.5
O28 C154 H15E 109.5
H15C C154 H15E 109.5
H15D C154 H15E 109.5
O29 C155 H15F 109.5
O29 C155 H15G 109.5
H15F C155 H15G 109.5
O29 C155 H15H 109.5
H15F C155 H15H 109.5
H15G C155 H15H 109.5
C157 C156 O29 122.5(16)
C157 C156 C161 123.8(17)
O29 C156 C161 113.1(15)
C158 C157 C156 114.8(18)
C158 C157 H15I 122.6
C156 C157 H15I 122.6
C157 C158 C159 127(2)
C157 C158 Br15 116.1(15)
C159 C158 Br15 115.7(16)
C158 C159 C160 115.9(18)
C158 C159 H15J 122.0
C160 C159 H15J 122.0
C161 C160 C162 127.6(17)
C161 C160 C159 119.9(17)
C162 C160 C159 112.3(17)
C160 C161 O30 126.4(16)
C160 C161 C156 117.2(17)
O30 C161 C156 116.2(15)
N15 C162 C160 126.9(14)
N15 C162 H16A 116.5
C160 C162 H16A 116.5
N15 C163 C164 106.5(12)
N15 C163 H16B 110.4
C164 C163 H16B 110.4
N15 C163 H16C 110.4
C164 C163 H16C 110.4
H16B C163 H16C 108.6
C163 C164 C165 114.9(14)
C163 C164 H16D 108.5
C165 C164 H16D 108.5
C163 C164 H16E 108.5
C165 C164 H16E 108.5
H16D C164 H16E 107.5
C166 C165 C164 116.3(15)
C166 C165 H16F 108.2
C164 C165 H16F 108.2
C166 C165 H16G 108.2
C164 C165 H16G 108.2
H16F C165 H16G 107.4
C165 C166 C167 118.4(16)
C165 C166 H16H 107.7
C167 C166 H16H 107.7
C165 C166 H16I 107.7
C167 C166 H16I 107.7
H16H C166 H16I 107.1
C166 C167 C168 116.9(17)
C166 C167 H16J 108.1
C168 C167 H16J 108.1
C166 C167 H16K 108.1
C168 C167 H16K 108.1
H16J C167 H16K 107.3
N16 C168 C167 112.1(13)
N16 C168 H16L 109.2
C167 C168 H16L 109.2
N16 C168 H16M 109.2
C167 C168 H16M 109.2
H16L C168 H16M 107.9
N16 C169 C170 128.0(16)
N16 C169 H16N 116.0
C170 C169 H16N 116.0
C171 C170 C175 120.6(16)
C171 C170 C169 114.2(17)
C175 C170 C169 125.2(16)
C170 C171 C172 123.8(17)
C170 C171 H17C 118.1
C172 C171 H17C 118.1
C173 C172 C171 116.8(16)
C173 C172 Br16 121.0(14)
C171 C172 Br16 122.1(15)
C174 C173 C172 122.6(16)
C174 C173 H17D 118.7
C172 C173 H17D 118.7
C173 C174 O32 128.3(15)
C173 C174 C175 119.4(16)
O32 C174 C175 112.2(14)
O31 C175 C170 126.8(15)
O31 C175 C174 116.6(15)
C170 C175 C174 116.6(15)
O32 C176 H17E 109.5
O32 C176 H17F 109.5
H17E C176 H17F 109.5
O32 C176 H17G 109.5
H17E C176 H17G 109.5
H17F C176 H17G 109.5
O33 C177 H17H 109.5
O33 C177 H17I 109.5
H17H C177 H17I 109.5
O33 C177 H17J 109.5
H17H C177 H17J 109.5
H17I C177 H17J 109.5
O33 C178 C179 126.2(15)
O33 C178 C183 112.8(14)
C179 C178 C183 120.6(17)
C178 C179 C180 117.1(17)
C178 C179 H17K 121.5
C180 C179 H17K 121.5
C181 C180 C179 122.4(19)
C181 C180 Br17 122.0(17)
C179 C180 Br17 115.6(15)
C180 C181 C182 125(2)
C180 C181 H18A 117.4
C182 C181 H18A 117.4
C184 C182 C183 127.1(17)
C184 C182 C181 119.5(18)
C183 C182 C181 113.5(16)
O34 C183 C182 124.6(14)
O34 C183 C178 114.2(15)
C182 C183 C178 121.2(16)
N17 C184 C182 128.0(15)
N17 C184 H18B 116.0
C182 C184 H18B 116.0
N17 C185 C186 106.7(13)
N17 C185 H18C 110.4
C186 C185 H18C 110.4
N17 C185 H18D 110.4
C186 C185 H18D 110.4
H18C C185 H18D 108.6
C187 C186 C185 109.2(13)
C187 C186 H18E 109.8
C185 C186 H18E 109.8
C187 C186 H18F 109.8
C185 C186 H18F 109.8
H18E C186 H18F 108.3
C186 C187 C188 114.9(13)
C186 C187 H18G 108.6
C188 C187 H18G 108.6
C186 C187 H18H 108.6
C188 C187 H18H 108.6
H18G C187 H18H 107.5
C189 C188 C187 111.5(13)
C189 C188 H18I 109.3
C187 C188 H18I 109.3
C189 C188 H18J 109.3
C187 C188 H18J 109.3
H18I C188 H18J 108.0
C190 C189 C188 112.6(13)
C190 C189 H18K 109.1
C188 C189 H18K 109.1
C190 C189 H18L 109.1
C188 C189 H18L 109.1
H18K C189 H18L 107.8
C189 C190 N18 111.5(12)
C189 C190 H19B 109.3
N18 C190 H19B 109.3
C189 C190 H19C 109.3
N18 C190 H19C 109.3
H19B C190 H19C 108.0
N18 C191 C192 130.3(16)
N18 C191 H19D 114.8
C192 C191 H19D 114.8
C193 C192 C191 119.5(17)
C193 C192 C197 118.6(17)
C191 C192 C197 121.8(17)
C192 C193 C194 123.6(19)
C192 C193 H19E 118.2
C194 C193 H19E 118.2
C193 C194 C195 118.4(19)
C193 C194 Br18 123.5(17)
C195 C194 Br18 118.0(16)
C196 C195 C194 118.1(18)
C196 C195 H19F 121.0
C194 C195 H19F 121.0
C195 C196 C197 124.4(18)
C195 C196 O36 124.4(17)
C197 C196 O36 111.2(16)
O35 C197 C196 121.8(16)
O35 C197 C192 121.7(15)
C196 C197 C192 116.5(17)
O36 C198 H19G 109.5
O36 C198 H19H 109.5
H19G C198 H19H 109.5
O36 C198 H19I 109.5
H19G C198 H19I 109.5
H19H C198 H19I 109.5
O37 C199 H19J 109.5
O37 C199 H19K 109.5
H19J C199 H19K 109.5
O37 C199 H19L 109.5
H19J C199 H19L 109.5
H19K C199 H19L 109.5
O37 C200 C205 114.1(17)
O37 C200 C201 120.1(18)
C205 C200 C201 126(2)
C202 C201 C200 112(2)
C202 C201 H20A 123.9
C200 C201 H20A 123.9
C201 C202 C203 128(3)
C201 C202 Br19 117(2)
C203 C202 Br19 115(2)
C202 C203 C204 115(2)
C202 C203 H20C 122.3
C204 C203 H20C 122.3
C206 C204 C205 125.2(18)
C206 C204 C203 115.5(19)
C205 C204 C203 119.3(18)
O38 C205 C200 121.3(16)
O38 C205 C204 120.2(15)
C200 C205 C204 118.4(18)
N19 C206 C204 128.6(17)
N19 C206 H20E 115.7
C204 C206 H20E 115.7
N19 C207 C208 111.4(13)
N19 C207 H20F 109.3
C208 C207 H20F 109.3
N19 C207 H20G 109.3
C208 C207 H20G 109.3
H20F C207 H20G 108.0
C207 C208 C209 116.1(13)
C207 C208 H20H 108.3
C209 C208 H20H 108.3
C207 C208 H20I 108.3
C209 C208 H20I 108.3
H20H C208 H20I 107.4
C210 C209 C208 115.2(13)
C210 C209 H20J 108.5
C208 C209 H20J 108.5
C210 C209 H20K 108.5
C208 C209 H20K 108.5
H20J C209 H20K 107.5
C209 C210 C211 117.3(13)
C209 C210 H21A 108.0
C211 C210 H21A 108.0
C209 C210 H21B 108.0
C211 C210 H21B 108.0
H21A C210 H21B 107.2
C212 C211 C210 115.2(13)
C212 C211 H21C 108.5
C210 C211 H21C 108.5
C212 C211 H21D 108.5
C210 C211 H21D 108.5
H21C C211 H21D 107.5
N20 C212 C211 111.1(12)
N20 C212 H21E 109.4
C211 C212 H21E 109.4
N20 C212 H21F 109.4
C211 C212 H21F 109.4
H21E C212 H21F 108.0
N20 C213 C214 128.8(14)
N20 C213 H21G 115.6
C214 C213 H21G 115.6
C215 C214 C219 126.8(16)
C215 C214 C213 112.9(16)
C219 C214 C213 120.2(16)
C214 C215 C216 117.5(17)
C214 C215 H21H 121.3
C216 C215 H21H 121.3
C215 C216 C217 122.2(18)
C215 C216 Br20 119.8(15)
C217 C216 Br20 117.3(14)
C216 C217 C218 118.7(17)
C216 C217 H21I 120.6
C218 C217 H21I 120.6
O40 C218 C217 127.3(16)
O40 C218 C219 112.2(14)
C217 C218 C219 120.4(16)
O39 C219 C214 127.7(14)
O39 C219 C218 118.1(14)
C214 C219 C218 114.0(15)
O40 C220 H22D 109.5
O40 C220 H22E 109.5
H22D C220 H22E 109.5
O40 C220 H22F 109.5
H22D C220 H22F 109.5
H22E C220 H22F 109.5
O41 C221 H22G 109.5
O41 C221 H22H 109.5
H22G C221 H22H 109.5
O41 C221 H22I 109.5
H22G C221 H22I 109.5
H22H C221 H22I 109.5
C223 C222 O41 124.4(15)
C223 C222 C227 124.7(15)
O41 C222 C227 110.8(14)
C222 C223 C224 116.9(15)
C222 C223 H22J 121.6
C224 C223 H22J 121.6
C225 C224 C223 123.0(15)
C225 C224 Br21 119.5(13)
C223 C224 Br21 117.5(12)
C226 C225 C224 119.7(15)
C226 C225 H22K 120.1
C224 C225 H22K 120.1
C225 C226 C228 115.2(15)
C225 C226 C227 120.3(15)
C228 C226 C227 124.5(15)
O42 C227 C222 121.0(14)
O42 C227 C226 123.7(13)
C222 C227 C226 115.2(14)
N21 C228 C226 131.0(14)
N21 C228 H22L 114.5
C226 C228 H22L 114.5
N21 C229 C230 104.6(11)
N21 C229 H22M 110.8
C230 C229 H22M 110.8
N21 C229 H22N 110.8
C230 C229 H22N 110.8
H22M C229 H22N 108.9
C229 C230 C231 106.7(14)
C229 C230 H23D 110.4
C231 C230 H23D 110.4
C229 C230 H23E 110.4
C231 C230 H23E 110.4
H23D C230 H23E 108.6
C232 C231 C230 112.8(16)
C232 C231 H23F 109.0
C230 C231 H23F 109.0
C232 C231 H23G 109.0
C230 C231 H23G 109.0
H23F C231 H23G 107.8
C233 C232 C231 111.7(17)
C233 C232 H23P 109.3
C231 C232 H23P 109.3
C233 C232 H23H 109.3
C231 C232 H23H 109.3
H23P C232 H23H 107.9
C234 C233 C232 112.3(16)
C234 C233 H23I 109.1
C232 C233 H23I 109.1
C234 C233 H23J 109.1
C232 C233 H23J 109.1
H23I C233 H23J 107.9
N22 C234 C233 110.5(12)
N22 C234 H23K 109.6
C233 C234 H23K 109.6
N22 C234 H23L 109.6
C233 C234 H23L 109.6
H23K C234 H23L 108.1
N22 C235 C236 131.0(13)
N22 C235 H23M 114.5
C236 C235 H23M 114.5
C241 C236 C237 120.7(14)
C241 C236 C235 125.0(14)
C237 C236 C235 114.3(13)
C238 C237 C236 121.0(15)
C238 C237 H23N 119.5
C236 C237 H23N 119.5
C237 C238 C239 119.9(16)
C237 C238 Br22 123.0(13)
C239 C238 Br22 116.7(13)
C238 C239 C240 122.7(16)
C238 C239 H23O 118.6
C240 C239 H23O 118.6
O44 C240 C239 130.1(15)
O44 C240 C241 112.5(13)
C239 C240 C241 117.4(14)
O43 C241 C236 126.1(14)
O43 C241 C240 116.8(13)
C236 C241 C240 117.0(14)
O44 C242 H24A 109.5
O44 C242 H24B 109.5
H24A C242 H24B 109.5
O44 C242 H24C 109.5
H24A C242 H24C 109.5
H24B C242 H24C 109.5
O45 C243 H24D 109.5
O45 C243 H24E 109.5
H24D C243 H24E 109.5
O45 C243 H24F 109.5
H24D C243 H24F 109.5
H24E C243 H24F 109.5
O45 C244 C249 115.4(12)
O45 C244 C245 123.2(13)
C249 C244 C245 121.4(14)
C246 C245 C244 116.0(15)
C246 C245 H24G 122.0
C244 C245 H24G 122.0
C247 C246 C245 125.4(16)
C247 C246 Br23 117.8(14)
C245 C246 Br23 116.8(13)
C246 C247 C248 119.2(16)
C246 C247 H24H 120.4
C248 C247 H24H 120.4
C247 C248 C249 118.7(15)
C247 C248 C250 117.0(15)
C249 C248 C250 124.3(15)
O46 C249 C244 117.3(12)
O46 C249 C248 123.5(13)
C244 C249 C248 119.1(13)
N23 C250 C248 127.7(14)
N23 C250 H25B 116.2
C248 C250 H25B 116.2
N23 C251 C252 108.0(12)
N23 C251 H25C 110.1
C252 C251 H25C 110.1
N23 C251 H25D 110.1
C252 C251 H25D 110.1
H25C C251 H25D 108.4
C253 C252 C251 109.3(14)
C253 C252 H25E 109.8
C251 C252 H25E 109.8
C253 C252 H25F 109.8
C251 C252 H25F 109.8
H25E C252 H25F 108.3
C252 C253 C254 111.8(15)
C252 C253 H25G 109.3
C254 C253 H25G 109.3
C252 C253 H25H 109.3
C254 C253 H25H 109.3
H25G C253 H25H 107.9
C255 C254 C253 110.9(14)
C255 C254 H25I 109.5
C253 C254 H25I 109.5
C255 C254 H25J 109.5
C253 C254 H25J 109.5
H25I C254 H25J 108.0
C256 C255 C254 112.3(13)
C256 C255 H25K 109.1
C254 C255 H25K 109.1
C256 C255 H25L 109.1
C254 C255 H25L 109.1
H25K C255 H25L 107.9
C255 C256 N24 109.3(11)
C255 C256 H25M 109.8
N24 C256 H25M 109.8
C255 C256 H25N 109.8
N24 C256 H25N 109.8
H25M C256 H25N 108.3
N24 C257 C258 126.0(13)
N24 C257 H25O 117.0
C258 C257 H25O 117.0
C259 C258 C263 117.8(14)
C259 C258 C257 119.6(15)
C263 C258 C257 122.5(14)
C260 C259 C258 124.5(17)
C260 C259 H25P 117.8
C258 C259 H25P 117.8
C259 C260 C261 119.8(17)
C259 C260 Br24 118.6(15)
C261 C260 Br24 121.4(15)
C262 C261 C260 119.0(17)
C262 C261 H26A 120.5
C260 C261 H26A 120.5
C261 C262 O48 125.2(15)
C261 C262 C263 124.7(16)
O48 C262 C263 109.9(14)
O47 C263 C262 123.1(14)
O47 C263 C258 122.7(14)
C262 C263 C258 114.1(13)
O48 C264 H26B 109.5
O48 C264 H26C 109.5
H26B C264 H26C 109.5
O48 C264 H26D 109.5
H26B C264 H26D 109.5
H26C C264 H26D 109.5
C266 C265 H26E 109.5
C266 C265 H26F 109.5
H26E C265 H26F 109.5
C266 C265 H26G 109.5
H26E C265 H26G 109.5
H26F C265 H26G 109.5
O49 C266 O50 126.3(13)
O49 C266 C265 118.4(14)
O50 C266 C265 115.3(14)
C268 C267 H26H 109.5
C268 C267 H26I 109.5
H26H C267 H26I 109.5
C268 C267 H26J 109.5
H26H C267 H26J 109.5
H26I C267 H26J 109.5
O51 C268 O52 123.4(14)
O51 C268 C267 118.0(16)
O52 C268 C267 118.6(15)
C270 C269 H26K 109.5
C270 C269 H26L 109.5
H26K C269 H26L 109.5
C270 C269 H26M 109.5
H26K C269 H26M 109.5
H26L C269 H26M 109.5
O53 C270 O54 114.3(14)
O53 C270 C269 124.2(14)
O54 C270 C269 121.4(14)
O53 C270 Cd11 60.4(7)
O54 C270 Cd11 54.4(7)
C269 C270 Cd11 169.6(13)
C272 C271 H27C 109.5
C272 C271 H27D 109.5
H27C C271 H27D 109.5
C272 C271 H27E 109.5
H27C C271 H27E 109.5
H27D C271 H27E 109.5
O55 C272 O56 122.0(14)
O55 C272 C271 119.9(16)
O56 C272 C271 118.1(15)
C274 C273 H27F 109.5
C274 C273 H27G 109.5
H27F C273 H27G 109.5
C274 C273 H27H 109.5
H27F C273 H27H 109.5
H27G C273 H27H 109.5
O58 C274 O57 122.6(13)
O58 C274 C273 119.8(12)
O57 C274 C273 117.3(13)
C276 C275 O60 36.2(10)
C276 C275 H27I 109.5
O60 C275 H27I 138.3
C276 C275 H27J 109.5
O60 C275 H27J 77.4
H27I C275 H27J 109.5
C276 C275 H27K 109.5
O60 C275 H27K 106.2
H27I C275 H27K 109.5
H27J C275 H27K 109.5
O60 C276 O59 156.8(18)
O60 C276 C275 90.6(17)
O59 C276 C275 105.5(19)
O60 C276 Cd2 69.0(8)
O59 C276 Cd2 93.7(10)
C275 C276 Cd2 159.5(18)
O61 C278 O62 113.9(11)
O61 C278 C277 126.0(15)
O62 C278 C277 119.7(14)
O61 C278 Cd2 55.0(6)
O62 C278 Cd2 59.1(6)
C277 C278 Cd2 177.5(14)
C280 C279 H27L 109.5
C280 C279 H27M 109.5
H27L C279 H27M 109.5
C280 C279 H27N 109.5
H27L C279 H27N 109.5
H27M C279 H27N 109.5
O64 C280 O63 124.0(13)
O64 C280 C279 121.6(13)
O63 C280 C279 114.4(12)
C282 C281 H28A 109.5
C282 C281 H28B 109.5
H28A C281 H28B 109.5
C282 C281 H28C 109.5
H28A C281 H28C 109.5
H28B C281 H28C 109.5
O65 C282 O66 125.3(14)
O65 C282 C281 116.2(14)
O66 C282 C281 118.5(13)
C284 C283 H28D 109.5
C284 C283 H28E 109.5
H28D C283 H28E 109.5
C284 C283 H28F 109.5
H28D C283 H28F 109.5
H28E C283 H28F 109.5
O68 C284 O67 126.2(13)
O68 C284 C283 117.8(12)
O67 C284 C283 115.7(13)
C286 C285 H28G 109.5
C286 C285 H28H 109.5
H28G C285 H28H 109.5
C286 C285 H28I 109.5
H28G C285 H28I 109.5
H28H C285 H28I 109.5
O86 C286 O85 117.9(18)
O86 C286 C285 122.6(18)
O85 C286 C285 119.4(19)
C288 C287 H28J 109.5
C288 C287 H28K 109.5
H28J C287 H28K 109.5
C288 C287 H28L 109.5
H28J C287 H28L 109.5
H28K C287 H28L 109.5
O73 C288 O74 119.2(13)
O73 C288 C287 122.5(14)
O74 C288 C287 117.9(14)
C290 C289 H28M 109.5
C290 C289 H28N 109.5
H28M C289 H28N 109.5
C290 C289 H28O 109.5
H28M C289 H28O 109.5
H28N C289 H28O 109.5
O79 C290 O80 123.3(13)
O79 C290 C289 119.5(14)
O80 C290 C289 117.1(13)
C292 C291 H29A 109.5
C292 C291 H29B 109.5
H29A C291 H29B 109.5
C292 C291 H29C 109.5
H29A C291 H29C 109.5
H29B C291 H29C 109.5
O76 C292 O75 124.9(13)
O76 C292 C291 118.7(14)
O75 C292 C291 115.9(15)
C294 C293 H29D 109.5
C294 C293 H29E 109.5
H29D C293 H29E 109.5
C294 C293 H29F 109.5
H29D C293 H29F 109.5
H29E C293 H29F 109.5
O71 C294 O72 123.4(13)
O71 C294 C293 117.8(14)
O72 C294 C293 118.5(13)
O71 C294 Cd5 57.5(7)
O72 C294 Cd5 66.0(7)
C293 C294 Cd5 169.8(11)
C296 C295 H29G 109.5
C296 C295 H29H 109.5
H29G C295 H29H 109.5
C296 C295 H29I 109.5
H29G C295 H29I 109.5
H29H C295 H29I 109.5
O77 C296 O78 127.8(14)
O77 C296 C295 117.9(15)
O78 C296 C295 114.2(14)
C298 C297 H29J 109.5
C298 C297 H29K 109.5
H29J C297 H29K 109.5
C298 C297 H29L 109.5
H29J C297 H29L 109.5
H29K C297 H29L 109.5
O84 C298 O83 122(2)
O84 C298 C297 118(2)
O83 C298 C297 120(2)
O84 C298 Cd8 58.0(10)
O83 C298 Cd8 64.7(11)
C297 C298 Cd8 169.2(16)
C300 C299 H29M 109.5
C300 C299 H29N 109.5
H29M C299 H29N 109.5
C300 C299 H29O 109.5
H29M C299 H29O 109.5
H29N C299 H29O 109.5
O82 C300 O81 119.1(13)
O82 C300 C299 122.0(13)
O81 C300 C299 118.8(13)
C302 C301 H30B 109.5
C302 C301 H30C 109.5
H30B C301 H30C 109.5
C302 C301 H30D 109.5
H30B C301 H30D 109.5
H30C C301 H30D 109.5
O87 C302 O88 127.7(15)
O87 C302 C301 119.2(15)
O88 C302 C301 112.9(15)
C304 C303 H30E 109.5
C304 C303 H30F 109.5
H30E C303 H30F 109.5
C304 C303 H30G 109.5
H30E C303 H30G 109.5
H30F C303 H30G 109.5
O89 C304 O90 132.9(14)
O89 C304 C303 118.5(12)
O90 C304 C303 108.5(13)
C306 C305 H30H 109.5
C306 C305 H30I 109.5
H30H C305 H30I 109.5
C306 C305 H30J 109.5
H30H C305 H30J 109.5
H30I C305 H30J 109.5
O94 C306 O93 122.3(14)
O94 C306 C305 119.1(15)
O93 C306 C305 117.2(14)
C308 C307 H30K 109.5
C308 C307 H30L 109.5
H30K C307 H30L 109.5
C308 C307 H30M 109.5
H30K C307 H30M 109.5
H30L C307 H30M 109.5
O92 C308 O91 121.7(12)
O92 C308 C307 120.5(13)
O91 C308 C307 117.8(14)
C310 C309 H30N 109.5
C310 C309 H30O 109.5
H30N C309 H30O 109.5
C310 C309 H30P 109.5
H30N C309 H30P 109.5
H30O C309 H30P 109.5
O96 C310 O95 124.8(18)
O96 C310 C309 116.7(19)
O95 C310 C309 118(2)
O96 C310 Cd11 54.6(9)
O95 C310 Cd11 70.2(9)
C309 C310 Cd11 171.2(18)
C312 C311 H31C 109.5
C312 C311 H31D 109.5
H31C C311 H31D 109.5
C312 C311 H31E 109.5
H31C C311 H31E 109.5
H31D C311 H31E 109.5
O69 C312 O70 124.6(14)
O69 C312 C311 111.8(15)
O70 C312 C311 123.5(16)
O69 C312 Cd5 69.1(8)
O70 C312 Cd5 55.6(7)
C311 C312 Cd5 177.4(15)
C314 C313 H31F 109.5
C314 C313 H31G 109.5
H31F C313 H31G 109.5
C314 C313 H31H 109.5
H31F C313 H31H 109.5
H31G C313 H31H 109.5
O97 C314 O98 124.6(12)
O97 C314 C313 120.4(14)
O98 C314 C313 114.9(14)
C316 C315 H31I 109.5
C316 C315 H31J 109.5
H31I C315 H31J 109.5
C316 C315 H31K 109.5
H31I C315 H31K 109.5
H31J C315 H31K 109.5
O100 C316 O99 119.5(12)
O100 C316 C315 119.4(14)
O99 C316 C315 121.1(13)
C318 C317 H31L 109.5
C318 C317 H31M 109.5
H31L C317 H31M 109.5
C318 C317 H31N 109.5
H31L C317 H31N 109.5
H31M C317 H31N 109.5
O101 C318 O102 124.3(12)
O101 C318 C317 122.1(14)
O102 C318 C317 113.5(14)
O103 C320 O104 126.9(11)
O103 C320 C319 117.4(11)
O104 C320 C319 115.8(12)
O103 C320 Cd23 67.2(5)
O104 C320 Cd23 59.7(5)
C319 C320 Cd23 174.8(10)
C322 C321 H32C 109.5
C322 C321 H32D 109.5
H32C C321 H32D 109.5
C322 C321 H32E 109.5
H32C C321 H32E 109.5
H32D C321 H32E 109.5
O108 C322 O107 119.5(12)
O108 C322 C321 122.3(13)
O107 C322 C321 118.2(13)
C324 C323 H32F 109.5
C324 C323 H32G 109.5
H32F C323 H32G 109.5
C324 C323 H32H 109.5
H32F C323 H32H 109.5
H32G C323 H32H 109.5
O105 C324 O106 119.3(11)
O105 C324 C323 126.4(13)
O106 C324 C323 114.3(13)
O105 C324 Cd23 59.6(6)
O106 C324 Cd23 60.7(6)
C323 C324 Cd23 169.1(12)
C326 C325 H32I 109.5
C326 C325 H32J 109.5
H32I C325 H32J 109.5
C326 C325 H32K 109.5
H32I C325 H32K 109.5
H32J C325 H32K 109.5
O110 C326 O109 124.1(12)
O110 C326 C325 120.0(13)
O109 C326 C325 115.9(14)
C328 C327 H32L 109.5
C328 C327 H32M 109.5
H32L C327 H32M 109.5
C328 C327 H32N 109.5
H32L C327 H32N 109.5
H32M C327 H32N 109.5
O112 C328 O111 122.3(16)
O112 C328 C327 118.8(16)
O111 C328 C327 118.8(16)
C330 C329 H32O 109.5
C330 C329 H32P 109.5
H32O C329 H32P 109.5
C330 C329 H32Q 109.5
H32O C329 H32Q 109.5
H32P C329 H32Q 109.5
O114 C330 O113 128.1(12)
O114 C330 C329 117.1(13)
O113 C330 C329 114.8(12)
C332 C331 H33C 109.5
C332 C331 H33D 109.5
H33C C331 H33D 109.5
C332 C331 H33E 109.5
H33C C331 H33E 109.5
H33D C331 H33E 109.5
O115 C332 O116 119.7(12)
O115 C332 C331 124.3(13)
O116 C332 C331 116.0(12)
C334 C333 H33F 109.5
C334 C333 H33G 109.5
H33F C333 H33G 109.5
C334 C333 H33H 109.5
H33F C333 H33H 109.5
H33G C333 H33H 109.5
O121 C334 O122 121.3(16)
O121 C334 C333 118.6(16)
O122 C334 C333 120.1(18)
C336 C335 H33I 109.5
C336 C335 H33J 109.5
H33I C335 H33J 109.5
C336 C335 H33K 109.5
H33I C335 H33K 109.5
H33J C335 H33K 109.5
O120 C336 O119 126.4(17)
O120 C336 C335 121.6(15)
O119 C336 C335 112.0(16)
O120 C336 Cd20 68.0(9)
O119 C336 Cd20 58.4(8)
C335 C336 Cd20 169.7(13)
C338 C337 H33L 109.5
C338 C337 H33M 109.5
H33L C337 H33M 109.5
C338 C337 H33N 109.5
H33L C337 H33N 109.5
H33M C337 H33N 109.5
O125 C338 O126 125.9(15)
O125 C338 C337 115.0(19)
O126 C338 C337 117.7(18)
C340 C339 H33O 109.5
C340 C339 H33P 109.5
H33O C339 H33P 109.5
C340 C339 H33Q 109.5
H33O C339 H33Q 109.5
H33P C339 H33Q 109.5
O124 C340 O123 120.6(13)
O124 C340 C339 119.2(14)
O123 C340 C339 119.7(14)
C342 C341 H34C 109.5
C342 C341 H34D 109.5
H34C C341 H34D 109.5
C342 C341 H34E 109.5
H34C C341 H34E 109.5
H34D C341 H34E 109.5
O128 C342 O127 121.6(13)
O128 C342 C341 121.5(15)
O127 C342 C341 116.6(16)
C344 C343 H34F 109.5
C344 C343 H34G 109.5
H34F C343 H34G 109.5
C344 C343 H34H 109.5
H34F C343 H34H 109.5
H34G C343 H34H 109.5
O132 C344 O131 107.8(14)
O132 C344 C343 141(2)
O131 C344 C343 110.4(19)
C346 C345 H34I 109.5
C346 C345 H34J 109.5
H34I C345 H34J 109.5
C346 C345 H34K 109.5
H34I C345 H34K 109.5
H34J C345 H34K 109.5
O129 C346 O130 117.5(12)
O129 C346 C345 121.7(8)
O130 C346 C345 120.7(10)
C348 C347 H34L 109.5
C348 C347 H34M 109.5
H34L C347 H34M 109.5
C348 C347 H34N 109.5
H34L C347 H34N 109.5
H34M C347 H34N 109.5
O133 C348 O134 123.4(16)
O133 C348 C347 116.6(15)
O134 C348 C347 119.7(15)
C350 C349 H34O 109.5
C350 C349 H34P 109.5
H34O C349 H34P 109.5
C350 C349 H34Q 109.5
H34O C349 H34Q 109.5
H34P C349 H34Q 109.5
O135 C350 O136 125.3(14)
O135 C350 C349 115.9(15)
O136 C350 C349 118.7(14)
C352 C351 H35C 109.5
C352 C351 H35D 109.5
H35C C351 H35D 109.5
C352 C351 H35E 109.5
H35C C351 H35E 109.5
H35D C351 H35E 109.5
O140 C352 O139 115.3(15)
O140 C352 C351 125.7(17)
O139 C352 C351 118.8(16)
C354 C353 H35F 109.5
C354 C353 H35G 109.5
H35F C353 H35G 109.5
C354 C353 H35H 109.5
H35F C353 H35H 109.5
H35G C353 H35H 109.5
O141 C354 O142 108(3)
O141 C354 C353 134(4)
O142 C354 C353 118(3)
C356 C355 H35I 109.5
C356 C355 H35J 109.5
H35I C355 H35J 109.5
C356 C355 H35K 109.5
H35I C355 H35K 109.5
H35J C355 H35K 109.5
O144 C356 O143 115.5(15)
O144 C356 C355 126.3(16)
O143 C356 C355 118.2(15)
C358 C357 H35L 109.5
C358 C357 H35M 109.5
H35L C357 H35M 109.5
C358 C357 H35N 109.5
H35L C357 H35N 109.5
H35M C357 H35N 109.5
O117 C358 O118 118(2)
O117 C358 C357 121(2)
O118 C358 C357 119(2)
O137 C359 O138 130.1(16)
O137 C359 C360 119.2(17)
O138 C359 C360 110.6(17)
C359 C360 H36C 109.5
C359 C360 H36D 109.5
H36C C360 H36D 109.5
C359 C360 H36E 109.5
H36C C360 H36E 109.5
H36D C360 H36E 109.5

loop_
_geom_bond_atom_site_label_1
_geom_bond_atom_site_label_2
_geom_bond_distance
Yb1 O50 2.281(10)
Yb1 O46 2.302(9)
Yb1 O2 2.355(11)
Yb1 O52 2.359(11)
Yb1 O55 2.371(11)
Yb1 O57 2.425(10)
Yb1 O45 2.567(9)
Yb1 N1 2.595(13)
Yb1 Cd1 3.6506(18)
Yb1 Cd12 3.875(2)
Yb2 O66 2.241(11)
Yb2 O14 2.312(10)
Yb2 O10 2.315(9)
Yb2 O64 2.334(10)
Yb2 O74 2.361(10)
Yb2 O68 2.382(11)
Yb2 N7 2.550(13)
Yb2 O9 2.608(10)
Yb2 C51 3.203(15)
Yb2 Cd4 3.6822(16)
Yb2 Cd3 3.8676(16)
Yb3 O78 2.255(10)
Yb3 O22 2.296(9)
Yb3 O76 2.323(10)
Yb3 O79 2.338(10)
Yb3 O26 2.345(11)
Yb3 O81 2.408(10)
Yb3 N13 2.598(12)
Yb3 O21 2.617(11)
Yb3 Cd7 3.6810(17)
Yb3 Cd6 3.8548(18)
Yb4 O88 2.284(11)
Yb4 O38 2.293(10)
Yb4 O34 2.302(12)
Yb4 O90 2.316(10)
Yb4 O93 2.368(11)
Yb4 O92 2.408(13)
Yb4 N19 2.584(12)
Yb4 O33 2.606(11)
Yb4 Cd10 3.6595(17)
Yb4 Cd9 3.8668(17)
Yb5 O136 2.281(11)
Yb5 O11 2.283(10)
Yb5 O15 2.297(11)
Yb5 O134 2.324(13)
Yb5 O137 2.332(12)
Yb5 O139 2.396(12)
Yb5 O16 2.563(14)
Yb5 N6 2.571(13)
Yb5 Cd15 3.6924(16)
Yb5 Cd16 3.8515(17)
Yb6 O123 2.277(11)
Yb6 O27 2.329(11)
Yb6 O122 2.336(12)
Yb6 O23 2.339(9)
Yb6 O125 2.339(12)
Yb6 O127 2.422(11)
Yb6 N12 2.616(14)
Yb6 O28 2.635(10)
Yb6 Cd18 3.6768(19)
Yb6 Cd19 3.894(2)
Yb7 O114 2.288(9)
Yb7 O39 2.310(9)
Yb7 O110 2.322(11)
Yb7 O35 2.323(10)
Yb7 O111 2.358(10)
Yb7 O116 2.412(10)
Yb7 N18 2.578(15)
Yb7 O40 2.611(10)
Yb7 Cd21 3.6586(16)
Yb7 Cd22 3.8205(16)
Yb8 O98 2.279(10)
Yb8 O3 2.298(11)
Yb8 O47 2.334(9)
Yb8 O101 2.336(10)
Yb8 O100 2.360(10)
Yb8 O108 2.417(10)
Yb8 N24 2.561(12)
Yb8 O4 2.616(12)
Yb8 Cd24 3.6814(18)
Yb8 Cd13 3.859(2)
Cd1 O6 2.199(10)
Cd1 N3 2.224(13)
Cd1 O56 2.282(11)
Cd1 O2 2.298(10)
Cd1 O57 2.321(10)
Cd1 O1 2.564(10)
Cd2 O61 2.251(11)
Cd2 O56 2.255(11)
Cd2 O6 2.271(11)
Cd2 O60 2.340(16)
Cd2 O62 2.341(9)
Cd2 C276 2.499(15)
Cd2 O5 2.523(13)
Cd2 C278 2.728(15)
Cd3 O63 2.229(12)
Cd3 N5 2.317(13)
Cd3 O10 2.325(9)
Cd3 O65 2.328(10)
Cd3 O58 2.370(10)
Cd3 O62 2.403(10)
Cd4 O18 2.215(10)
Cd4 N9 2.285(12)
Cd4 O67 2.301(10)
Cd4 O14 2.313(10)
Cd4 O74 2.319(10)
Cd4 O13 2.544(10)
Cd4 O73 2.640(10)
Cd5 O71 2.269(10)
Cd5 O67 2.268(11)
Cd5 O70 2.293(11)
Cd5 O18 2.296(10)
Cd5 O17 2.410(11)
Cd5 O72 2.453(10)
Cd5 O69 2.579(13)
Cd5 C294 2.676(16)
Cd5 C312 2.750(17)
Cd6 O75 2.192(10)
Cd6 O77 2.301(11)
Cd6 N11 2.312(11)
Cd6 O22 2.316(10)
Cd6 O72 2.370(10)
Cd6 O73 2.370(10)
Cd7 O30 2.244(10)
Cd7 N15 2.248(12)
Cd7 O80 2.275(9)
Cd7 O26 2.286(10)
Cd7 O81 2.327(10)
Cd7 O25 2.547(11)
Cd8 O30 2.261(10)
Cd8 O80 2.261(10)
Cd8 O86 2.287(14)
Cd8 O84 2.348(17)
Cd8 O85 2.467(12)
Cd8 O83 2.494(13)
Cd8 O29 2.510(12)
Cd8 C298 2.76(3)
Cd9 O87 2.292(11)
Cd9 O89 2.295(10)
Cd9 O34 2.316(10)
Cd9 O82 2.353(9)
Cd9 N17 2.377(13)
Cd9 O85 2.415(12)
Cd10 O42 2.229(10)
Cd10 O94 2.258(10)
Cd10 N21 2.259(13)
Cd10 O38 2.301(11)
Cd10 O92 2.343(10)
Cd10 O37 2.591(11)
Cd11 O54 2.250(13)
Cd11 O96 2.270(14)
Cd11 O42 2.283(10)
Cd11 O94 2.325(10)
Cd11 O53 2.387(11)
Cd11 O41 2.468(11)
Cd11 O95 2.597(16)
Cd11 C310 2.74(2)
Cd11 C270 2.743(19)
Cd12 O51 2.267(11)
Cd12 O46 2.292(10)
Cd12 N23 2.301(12)
Cd12 O49 2.312(10)
Cd12 O91 2.354(11)
Cd12 O53 2.431(10)
Cd13 O99 2.202(11)
Cd13 O97 2.303(10)
Cd13 O3 2.329(10)
Cd13 N2 2.345(13)
Cd13 O140 2.358(11)
Cd13 O144 2.369(11)
Cd14 O143 2.187(15)
Cd14 O7 2.243(12)
Cd14 O138 2.258(11)
Cd14 O141 2.35(2)
Cd14 O8 2.427(12)
Cd14 O144 2.493(12)
Cd14 O142 2.55(2)
Cd15 N4 2.217(14)
Cd15 O7 2.252(11)
Cd15 O138 2.292(10)
Cd15 O139 2.329(12)
Cd15 O11 2.334(10)
Cd15 O140 2.549(11)
Cd15 O12 2.609(12)
Cd16 O133 2.257(12)
Cd16 N8 2.259(15)
Cd16 O135 2.314(11)
Cd16 O15 2.326(12)
Cd16 O128 2.389(11)
Cd16 O132 2.429(12)
Cd17 O129 2.263(15)
Cd17 O131 2.27(2)
Cd17 O132 2.288(13)
Cd17 O19 2.299(12)
Cd17 O126 2.324(12)
Cd17 O20 2.501(14)
Cd17 O130 2.63(2)
Cd18 O19 2.234(12)
Cd18 O126 2.270(11)
Cd18 N10 2.296(14)
Cd18 O23 2.316(10)
Cd18 O127 2.317(11)
Cd18 O24 2.529(9)
Cd19 O121 2.240(13)
Cd19 O27 2.281(10)
Cd19 N14 2.291(14)
Cd19 O124 2.316(11)
Cd19 O120 2.360(11)
Cd19 O115 2.371(11)
Cd20 O119 2.267(14)
Cd20 O31 2.300(11)
Cd20 O117 2.307(18)
Cd20 O112 2.333(10)
Cd20 O120 2.474(12)
Cd20 O32 2.494(11)
Cd20 O118 2.525(17)
Cd20 C336 2.66(2)
Cd21 O112 2.245(12)
Cd21 N16 2.248(13)
Cd21 O31 2.260(10)
Cd21 O116 2.312(10)
Cd21 O35 2.327(10)
Cd21 O36 2.552(11)
Cd22 O109 2.295(11)
Cd22 O39 2.304(10)
Cd22 N20 2.305(13)
Cd22 O113 2.334(10)
Cd22 O107 2.360(10)
Cd22 O105 2.379(9)
Cd23 O43 2.282(9)
Cd23 O102 2.286(10)
Cd23 O105 2.297(10)
Cd23 O106 2.321(11)
Cd23 O104 2.342(10)
Cd23 O44 2.438(10)
Cd23 O103 2.500(11)
Cd23 C324 2.660(15)
Cd23 C320 2.707(12)
Cd24 O43 2.245(10)
Cd24 O47 2.284(10)
Cd24 O102 2.304(9)
Cd24 N22 2.317(12)
Cd24 O108 2.329(9)
Cd24 O48 2.561(10)
Br1 C4 1.882(16)
Br2 C18 1.946(15)
Br3 C26 2.06(4)
Br4 C40 1.942(18)
Br5 C48 1.915(17)
Br6 C64 1.937(18)
Br7 C70 1.884(18)
Br8 C84 1.96(3)
Br9 C92 1.909(17)
Br10 C106 1.99(4)
Br11 C114 1.897(18)
Br12 C128 1.938(17)
Br13 C136 1.97(2)
Br14 C149 1.903(16)
Br15 C158 1.98(2)
Br16 C172 1.858(17)
Br17 C180 1.942(19)
Br18 C194 1.87(2)
Br19 C202 1.92(3)
Br20 C216 1.952(18)
Br21 C224 1.948(15)
Br22 C238 1.907(16)
Br23 C246 1.952(16)
Br24 C260 1.907(18)
N1 C8 1.272(18)
N1 C9 1.529(18)
N2 C15 1.288(18)
N2 C14 1.462(18)
N3 C30 1.31(2)
N3 C31 1.494(19)
N4 C37 1.303(18)
N4 C36 1.431(19)
N5 C52 1.288(15)
N5 C53 1.469(16)
N6 C59 1.252(16)
N6 C58 1.460(17)
N7 C74 1.276(15)
N7 C75 1.456(16)
N8 C81 1.326(19)
N8 C80 1.425(17)
N9 C96 1.318(18)
N9 C97 1.444(17)
N10 C103 1.30(2)
N10 C102 1.40(2)
N11 C118 1.258(15)
N11 C119 1.423(18)
N12 C125 1.255(14)
N12 C124 1.387(14)
N13 C139 1.243(17)
N13 C141 1.445(16)
N14 C147 1.320(16)
N14 C146 1.483(19)
N15 C162 1.301(17)
N15 C163 1.493(16)
N16 C169 1.307(17)
N16 C168 1.481(15)
N17 C184 1.291(16)
N17 C185 1.499(15)
N18 C191 1.296(17)
N18 C190 1.539(13)
N19 C206 1.275(18)
N19 C207 1.417(14)
N20 C213 1.319(17)
N20 C212 1.477(13)
N21 C228 1.257(15)
N21 C229 1.523(16)
N22 C235 1.232(15)
N22 C234 1.472(14)
N23 C250 1.322(16)
N23 C251 1.456(15)
N24 C257 1.291(15)
N24 C256 1.507(13)
O1 C2 1.340(18)
O1 C1 1.456(19)
O2 C7 1.300(18)
O3 C21 1.377(18)
O4 C20 1.414(18)
O4 C22 1.473(18)
O5 C24 1.37(2)
O5 C23 1.43(2)
O6 C29 1.30(2)
O7 C43 1.291(18)
O8 C42 1.41(2)
O8 C44 1.457(19)
O9 C46 1.417(18)
O9 C45 1.442(17)
O10 C51 1.310(15)
O11 C61 1.399(18)
O12 C62 1.355(18)
O12 C66 1.453(16)
O13 C68 1.379(17)
O13 C67 1.463(15)
O14 C73 1.317(17)
O15 C87 1.33(2)
O16 C86 1.41(2)
O16 C88 1.48(2)
O17 C90 1.406(16)
O17 C89 1.48(2)
O18 C95 1.306(17)
O19 C109 1.28(2)
O20 C108 1.31(2)
O20 C110 1.46(3)
O21 C112 1.388(15)
O21 C111 1.452(14)
O22 C117 1.323(15)
O23 C131 1.347(16)
O24 C130 1.38(2)
O24 C132 1.421(19)
O25 C134 1.317(17)
O25 C133 1.478(17)
O26 C140 1.381(16)
O27 C152 1.332(16)
O28 C151 1.394(18)
O28 C154 1.471(16)
O29 C156 1.436(17)
O29 C155 1.491(18)
O30 C161 1.369(19)
O31 C175 1.298(17)
O32 C174 1.391(18)
O32 C176 1.480(16)
O33 C178 1.355(18)
O33 C177 1.514(16)
O34 C183 1.363(18)
O35 C197 1.358(19)
O36 C196 1.406(18)
O36 C198 1.464(18)
O37 C200 1.39(2)
O37 C199 1.469(15)
O38 C205 1.332(18)
O39 C219 1.302(16)
O40 C218 1.364(17)
O40 C220 1.393(15)
O41 C222 1.393(15)
O41 C221 1.459(14)
O42 C227 1.304(16)
O43 C241 1.300(17)
O44 C240 1.363(15)
O44 C242 1.412(14)
O45 C244 1.373(15)
O45 C243 1.437(15)
O46 C249 1.358(14)
O47 C263 1.322(15)
O48 C262 1.362(16)
O48 C264 1.443(17)
O49 C266 1.275(18)
O50 C266 1.278(17)
O51 C268 1.264(18)
O52 C268 1.267(19)
O53 C270 1.255(17)
O54 C270 1.299(17)
O55 C272 1.277(18)
O56 C272 1.296(19)
O57 C274 1.276(15)
O58 C274 1.274(16)
O59 C276 1.10(2)
O60 C276 1.08(2)
O60 C275 1.83(2)
O61 C278 1.286(16)
O62 C278 1.334(17)
O63 C280 1.275(15)
O64 C280 1.214(15)
O65 C282 1.246(16)
O66 C282 1.301(17)
O67 C284 1.240(15)
O68 C284 1.230(17)
O69 C312 1.210(16)
O70 C312 1.216(16)
O71 C294 1.216(16)
O72 C294 1.286(17)
O73 C288 1.246(18)
O74 C288 1.309(17)
O75 C292 1.281(17)
O76 C292 1.231(18)
O77 C296 1.220(17)
O78 C296 1.308(18)
O79 C290 1.265(16)
O80 C290 1.274(16)
O81 C300 1.280(15)
O82 C300 1.239(15)
O83 C298 1.26(3)
O84 C298 1.24(2)
O85 C286 1.31(2)
O86 C286 1.26(2)
O87 C302 1.212(19)
O88 C302 1.324(19)
O89 C304 1.207(17)
O90 C304 1.283(15)
O91 C308 1.280(16)
O92 C308 1.233(17)
O93 C306 1.269(17)
O94 C306 1.245(18)
O95 C310 1.26(2)
O96 C310 1.17(2)
O97 C314 1.284(17)
O98 C314 1.297(16)
O99 C316 1.316(17)
O100 C316 1.259(16)
O101 C318 1.239(17)
O102 C318 1.276(17)
O103 C320 1.198(13)
O104 C320 1.198(13)
O105 C324 1.231(16)
O106 C324 1.311(16)
O107 C322 1.308(15)
O108 C322 1.204(16)
O109 C326 1.285(15)
O110 C326 1.239(17)
O111 C328 1.277(18)
O112 C328 1.255(19)
O113 C330 1.278(16)
O114 C330 1.238(15)
O115 C332 1.217(14)
O116 C332 1.305(15)
O117 C358 1.12(2)
O118 C358 1.20(2)
O119 C336 1.242(18)
O120 C336 1.22(2)
O121 C334 1.28(2)
O122 C334 1.296(19)
O123 C340 1.336(16)
O124 C340 1.239(17)
O125 C338 1.24(2)
O126 C338 1.27(2)
O127 C342 1.284(17)
O128 C342 1.203(19)
O129 C346 1.299(9)
O130 C346 1.303(10)
O131 C344 1.34(2)
O132 C344 1.27(2)
O133 C348 1.243(18)
O134 C348 1.289(18)
O135 C350 1.283(16)
O136 C350 1.291(18)
O137 C359 1.26(2)
O138 C359 1.277(19)
O139 C352 1.357(19)
O140 C352 1.253(19)
O141 C354 0.97(4)
O142 C354 1.34(5)
O143 C356 1.304(19)
O144 C356 1.255(18)
C1 H1A 0.9600
C1 H1B 0.9600
C1 H1C 0.9600
C2 C3 1.42(2)
C2 C7 1.44(2)
C3 C4 1.38(2)
C3 H3A 0.9300
C4 C5 1.31(2)
C5 C6 1.50(2)
C5 H5A 0.9300
C6 C7 1.38(2)
C6 C8 1.42(2)
C8 H8A 0.9300
C9 C10 1.47(2)
C9 H9A 0.9700
C9 H9B 0.9700
C10 C11 1.58(2)
C10 H10A 0.9700
C10 H10B 0.9700
C11 C12 1.47(2)
C11 H11A 0.9700
C11 H11B 0.9700
C12 C13 1.520(19)
C12 H12A 0.9700
C12 H12B 0.9700
C13 C14 1.49(2)
C13 H13A 0.9700
C13 H13B 0.9700
C14 H14A 0.9700
C14 H14B 0.9700
C15 C16 1.45(2)
C15 H15A 0.9300
C16 C21 1.33(2)
C16 C17 1.38(2)
C17 C18 1.42(2)
C17 H17A 0.9300
C18 C19 1.36(2)
C19 C20 1.35(2)
C19 H19A 0.9300
C20 C21 1.40(2)
C22 H22A 0.9600
C22 H22B 0.9600
C22 H22C 0.9600
C23 H23A 0.9600
C23 H23B 0.9600
C23 H23C 0.9600
C24 C25 1.40(4)
C24 C29 1.51(3)
C25 C26 1.47(4)
C25 H25A 0.9300
C26 C27 1.458(10)
C27 C28 1.456(10)
C27 H27A 0.9300
C28 C29 1.45(3)
C28 C30 1.463(10)
C30 H30A 0.9300
C31 C32 1.46(2)
C31 H31A 0.9700
C31 H31B 0.9700
C32 C33 1.52(2)
C32 H32A 0.9700
C32 H32B 0.9700
C33 C34 1.528(10)
C33 H33A 0.9700
C33 H33B 0.9700
C34 C35 1.51(2)
C34 H34A 0.9700
C34 H34B 0.9700
C35 C36 1.49(2)
C35 H35A 0.9700
C35 H35B 0.9700
C36 H36A 0.9700
C36 H36B 0.9700
C37 C38 1.469(9)
C37 H37A 0.9300
C38 C43 1.42(2)
C38 C39 1.43(2)
C39 C40 1.40(2)
C39 H39A 0.9300
C40 C41 1.35(2)
C41 C42 1.30(2)
C41 H41A 0.9300
C42 C43 1.41(2)
C44 H44A 0.9600
C44 H44B 0.9600
C44 H44C 0.9600
C45 H45A 0.9600
C45 H45B 0.9600
C45 H45C 0.9600
C46 C51 1.361(16)
C46 C47 1.371(19)
C47 C48 1.36(2)
C47 H47A 0.9300
C48 C49 1.30(2)
C49 C50 1.44(2)
C49 H49A 0.9300
C50 C51 1.424(16)
C50 C52 1.468(9)
C52 H52A 0.9300
C53 C54 1.523(19)
C53 H53A 0.9700
C53 H53B 0.9700
C54 C55 1.51(2)
C54 H54A 0.9700
C54 H54B 0.9700
C55 C56 1.44(2)
C55 H55A 0.9700
C55 H55B 0.9700
C56 C57 1.54(2)
C56 H56A 0.9700
C56 H56B 0.9700
C57 C58 1.55(2)
C57 H57A 0.9700
C57 H57B 0.9700
C58 H58A 0.9700
C58 H58B 0.9700
C59 C60 1.51(2)
C59 H59A 0.9300
C60 C65 1.34(2)
C60 C61 1.41(2)
C61 C62 1.44(2)
C62 C63 1.38(2)
C63 C64 1.36(2)
C63 H63A 0.9300
C64 C65 1.36(2)
C65 H65A 0.9300
C66 H66A 0.9600
C66 H66B 0.9600
C66 H66C 0.9600
C67 H67A 0.9600
C67 H67B 0.9600
C67 H67C 0.9600
C68 C69 1.40(2)
C68 C73 1.40(2)
C69 C70 1.45(2)
C69 H69A 0.9300
C70 C71 1.45(2)
C71 C72 1.40(2)
C71 H71A 0.9300
C72 C73 1.42(2)
C72 C74 1.44(2)
C74 H74A 0.9300
C75 C76 1.449(19)
C75 H75A 0.9700
C75 H75B 0.9700
C76 C77 1.49(2)
C76 H76A 0.9700
C76 H76B 0.9700
C77 C78 1.47(2)
C77 H77A 0.9700
C77 H77B 0.9700
C78 C79 1.528(10)
C78 H78B 0.9700
C78 H78A 0.9700
C79 C80 1.47(2)
C79 H79A 0.9700
C79 H79B 0.9700
C80 H80A 0.9700
C80 H80B 0.9700
C81 C82 1.456(10)
C81 H81A 0.9300
C82 C83 1.42(3)
C82 C87 1.43(2)
C83 C84 1.37(3)
C83 H83A 0.9300
C84 C85 1.44(3)
C85 C86 1.38(3)
C85 H85A 0.9300
C86 C87 1.43(3)
C88 H88A 0.9600
C88 H88B 0.9600
C88 H88C 0.9600
C89 H89A 0.9600
C89 H89B 0.9600
C89 H89C 0.9600
C90 C91 1.40(2)
C90 C95 1.41(2)
C91 C92 1.38(2)
C91 H91A 0.9300
C92 C93 1.37(2)
C93 C94 1.40(2)
C93 H93A 0.9300
C94 C96 1.40(2)
C94 C95 1.48(2)
C96 H96A 0.9300
C97 C98 1.529(10)
C97 H97A 0.9700
C97 H97B 0.9700
C98 C99 1.545(10)
C98 H98A 0.9700
C98 H98B 0.9700
C99 C100 1.531(10)
C99 H99A 0.9700
C99 H99B 0.9700
C100 C101 1.56(3)
C100 H10C 0.9700
C100 H10D 0.9700
C101 C102 1.54(2)
C101 H10E 0.9700
C101 H10F 0.9700
C102 H10G 0.9700
C102 H10H 0.9700
C103 C104 1.41(3)
C103 H10I 0.9300
C104 C109 1.46(3)
C104 C105 1.49(4)
C105 C106 1.450(10)
C105 H10J 0.9300
C106 C107 1.29(4)
C107 C108 1.44(3)
C107 H10L 0.9300
C108 C109 1.42(3)
C110 H11C 0.9600
C110 H11D 0.9600
C110 H11E 0.9600
C111 H11F 0.9600
C111 H11G 0.9600
C111 H11H 0.9600
C112 C113 1.36(2)
C112 C117 1.40(2)
C113 C114 1.34(2)
C113 H11I 0.9300
C114 C115 1.41(2)
C115 C116 1.42(2)
C115 H11J 0.9300
C116 C117 1.440(19)
C116 C118 1.45(2)
C118 H11L 0.9300
C119 C120 1.50(2)
C119 H11M 0.9700
C119 H11N 0.9700
C120 C121 1.59(2)
C120 H12C 0.9700
C120 H12D 0.9700
C121 C122 1.51(2)
C121 H12E 0.9700
C121 H12F 0.9700
C122 C123 1.57(2)
C122 H12G 0.9700
C122 H12H 0.9700
C123 C124 1.46(2)
C123 H12I 0.9700
C123 H12J 0.9700
C124 H12K 0.9700
C124 H12L 0.9700
C125 C126 1.47(2)
C125 H12M 0.9300
C126 C131 1.39(2)
C126 C127 1.41(2)
C127 C128 1.38(2)
C127 H12N 0.9300
C128 C129 1.38(2)
C129 C130 1.39(2)
C129 H12O 0.9300
C130 C131 1.37(2)
C132 H13C 0.9600
C132 H13D 0.9600
C132 H13E 0.9600
C133 H13F 0.9600
C133 H13G 0.9600
C133 H13H 0.9600
C134 C135 1.37(3)
C134 C140 1.47(2)
C135 C136 1.41(2)
C135 H13I 0.9300
C136 C137 1.43(3)
C137 C138 1.41(2)
C137 H13J 0.9300
C138 C140 1.327(19)
C138 C139 1.51(2)
C139 H13L 0.9300
C141 C142 1.50(2)
C141 H14C 0.9700
C141 H14D 0.9700
C142 C143 1.48(2)
C142 H14E 0.9700
C142 H14F 0.9700
C143 C144 1.528(10)
C143 H14G 0.9700
C143 H14H 0.9700
C144 C145 1.58(3)
C144 H14I 0.9700
C144 H14J 0.9700
C145 C146 1.540(6)
C145 H14K 0.9700
C145 H14L 0.9700
C146 H14Q 0.9700
C146 H14M 0.9700
C147 C153 1.44(2)
C147 H14N 0.9300
C148 C153 1.39(2)
C148 C149 1.47(2)
C148 H14O 0.9300
C149 C150 1.37(2)
C150 C151 1.36(2)
C150 H15B 0.9300
C151 C152 1.39(2)
C152 C153 1.38(2)
C154 H15C 0.9600
C154 H15D 0.9600
C154 H15E 0.9600
C155 H15F 0.9600
C155 H15G 0.9600
C155 H15H 0.9600
C156 C157 1.33(2)
C156 C161 1.44(2)
C157 C158 1.32(2)
C157 H15I 0.9300
C158 C159 1.35(2)
C159 C160 1.45(2)
C159 H15J 0.9300
C160 C161 1.33(2)
C160 C162 1.44(2)
C162 H16A 0.9300
C163 C164 1.531(10)
C163 H16B 0.9700
C163 H16C 0.9700
C164 C165 1.56(2)
C164 H16D 0.9700
C164 H16E 0.9700
C165 C166 1.46(2)
C165 H16F 0.9700
C165 H16G 0.9700
C166 C167 1.49(2)
C166 H16H 0.9700
C166 H16I 0.9700
C167 C168 1.56(2)
C167 H16J 0.9700
C167 H16K 0.9700
C168 H16L 0.9700
C168 H16M 0.9700
C169 C170 1.44(2)
C169 H16N 0.9300
C170 C171 1.36(2)
C170 C175 1.39(2)
C171 C172 1.41(2)
C171 H17C 0.9300
C172 C173 1.39(2)
C173 C174 1.36(2)
C173 H17D 0.9300
C174 C175 1.50(2)
C176 H17E 0.9600
C176 H17F 0.9600
C176 H17G 0.9600
C177 H17H 0.9600
C177 H17I 0.9600
C177 H17J 0.9600
C178 C179 1.36(2)
C178 C183 1.45(2)
C179 C180 1.41(2)
C179 H17K 0.9300
C180 C181 1.29(2)
C181 C182 1.43(2)
C181 H18A 0.9300
C182 C184 1.384(19)
C182 C183 1.41(2)
C184 H18B 0.9300
C185 C186 1.55(2)
C185 H18C 0.9700
C185 H18D 0.9700
C186 C187 1.507(18)
C186 H18E 0.9700
C186 H18F 0.9700
C187 C188 1.56(2)
C187 H18G 0.9700
C187 H18H 0.9700
C188 C189 1.506(18)
C188 H18I 0.9700
C188 H18J 0.9700
C189 C190 1.446(19)
C189 H18K 0.9700
C189 H18L 0.9700
C190 H19B 0.9700
C190 H19C 0.9700
C191 C192 1.38(2)
C191 H19D 0.9300
C192 C193 1.35(2)
C192 C197 1.44(2)
C193 C194 1.39(2)
C193 H19E 0.9300
C194 C195 1.41(2)
C195 C196 1.35(2)
C195 H19F 0.9300
C196 C197 1.39(2)
C198 H19G 0.9600
C198 H19H 0.9600
C198 H19I 0.9600
C199 H19J 0.9600
C199 H19K 0.9600
C199 H19L 0.9600
C200 C205 1.40(2)
C200 C201 1.48(3)
C201 C202 1.38(3)
C201 H20A 0.9300
C202 C203 1.42(3)
C203 C204 1.51(3)
C203 H20C 0.9300
C204 C206 1.40(2)
C204 C205 1.42(2)
C206 H20E 0.9300
C207 C208 1.51(2)
C207 H20F 0.9700
C207 H20G 0.9700
C208 C209 1.532(18)
C208 H20H 0.9700
C208 H20I 0.9700
C209 C210 1.486(19)
C209 H20J 0.9700
C209 H20K 0.9700
C210 C211 1.505(18)
C210 H21A 0.9700
C210 H21B 0.9700
C211 C212 1.48(2)
C211 H21C 0.9700
C211 H21D 0.9700
C212 H21E 0.9700
C212 H21F 0.9700
C213 C214 1.49(2)
C213 H21G 0.9300
C214 C215 1.34(2)
C214 C219 1.37(2)
C215 C216 1.37(2)
C215 H21H 0.9300
C216 C217 1.37(2)
C217 C218 1.40(2)
C217 H21I 0.9300
C218 C219 1.45(2)
C220 H22D 0.9600
C220 H22E 0.9600
C220 H22F 0.9600
C221 H22G 0.9600
C221 H22H 0.9600
C221 H22I 0.9600
C222 C223 1.34(2)
C222 C227 1.42(2)
C223 C224 1.42(2)
C223 H22J 0.9300
C224 C225 1.37(2)
C225 C226 1.36(2)
C225 H22K 0.9300
C226 C228 1.456(19)
C226 C227 1.47(2)
C228 H22L 0.9300
C229 C230 1.533(10)
C229 H22M 0.9700
C229 H22N 0.9700
C230 C231 1.571(10)
C230 H23D 0.9700
C230 H23E 0.9700
C231 C232 1.526(10)
C231 H23F 0.9700
C231 H23G 0.9700
C232 C233 1.52(2)
C232 H23P 0.9700
C232 H23H 0.9700
C233 C234 1.48(2)
C233 H23I 0.9700
C233 H23J 0.9700
C234 H23K 0.9700
C234 H23L 0.9700
C235 C236 1.462(19)
C235 H23M 0.9300
C236 C241 1.388(19)
C236 C237 1.43(2)
C237 C238 1.34(2)
C237 H23N 0.9300
C238 C239 1.382(19)
C239 C240 1.39(2)
C239 H23O 0.9300
C240 C241 1.52(2)
C242 H24A 0.9600
C242 H24B 0.9600
C242 H24C 0.9600
C243 H24D 0.9600
C243 H24E 0.9600
C243 H24F 0.9600
C244 C249 1.407(19)
C244 C245 1.413(18)
C245 C246 1.37(2)
C245 H24G 0.9300
C246 C247 1.37(2)
C247 C248 1.395(19)
C247 H24H 0.9300
C248 C249 1.43(2)
C248 C250 1.44(2)
C250 H25B 0.9300
C251 C252 1.56(2)
C251 H25C 0.9700
C251 H25D 0.9700
C252 C253 1.51(2)
C252 H25E 0.9700
C252 H25F 0.9700
C253 C254 1.54(2)
C253 H25G 0.9700
C253 H25H 0.9700
C254 C255 1.527(19)
C254 H25I 0.9700
C254 H25J 0.9700
C255 C256 1.51(2)
C255 H25K 0.9700
C255 H25L 0.9700
C256 H25M 0.9700
C256 H25N 0.9700
C257 C258 1.466(9)
C257 H25O 0.9300
C258 C259 1.37(2)
C258 C263 1.44(2)
C259 C260 1.34(2)
C259 H25P 0.9300
C260 C261 1.36(2)
C261 C262 1.33(2)
C261 H26A 0.9300
C262 C263 1.44(2)
C264 H26B 0.9600
C264 H26C 0.9600
C264 H26D 0.9600
C265 C266 1.55(2)
C265 H26E 0.9600
C265 H26F 0.9600
C265 H26G 0.9600
C267 C268 1.54(2)
C267 H26H 0.9600
C267 H26I 0.9600
C267 H26J 0.9600
C269 C270 1.50(2)
C269 H26K 0.9600
C269 H26L 0.9600
C269 H26M 0.9600
C271 C272 1.51(2)
C271 H27C 0.9600
C271 H27D 0.9600
C271 H27E 0.9600
C273 C274 1.54(2)
C273 H27F 0.9600
C273 H27G 0.9600
C273 H27H 0.9600
C275 C276 1.468(10)
C275 H27I 0.9600
C275 H27J 0.9600
C275 H27K 0.9600
C277 C278 1.464(10)
C279 C280 1.61(2)
C279 H27L 0.9600
C279 H27M 0.9600
C279 H27N 0.9600
C281 C282 1.53(2)
C281 H28A 0.9600
C281 H28B 0.9600
C281 H28C 0.9600
C283 C284 1.59(2)
C283 H28D 0.9600
C283 H28E 0.9600
C283 H28F 0.9600
C285 C286 1.49(3)
C285 H28G 0.9600
C285 H28H 0.9600
C285 H28I 0.9600
C287 C288 1.52(2)
C287 H28J 0.9600
C287 H28K 0.9600
C287 H28L 0.9600
C289 C290 1.49(2)
C289 H28M 0.9600
C289 H28N 0.9600
C289 H28O 0.9600
C291 C292 1.47(2)
C291 H29A 0.9600
C291 H29B 0.9600
C291 H29C 0.9600
C293 C294 1.52(2)
C293 H29D 0.9600
C293 H29E 0.9600
C293 H29F 0.9600
C295 C296 1.57(2)
C295 H29G 0.9600
C295 H29H 0.9600
C295 H29I 0.9600
C297 C298 1.56(3)
C297 H29J 0.9600
C297 H29K 0.9600
C297 H29L 0.9600
C299 C300 1.48(2)
C299 H29M 0.9600
C299 H29N 0.9600
C299 H29O 0.9600
C301 C302 1.58(2)
C301 H30B 0.9600
C301 H30C 0.9600
C301 H30D 0.9600
C303 C304 1.62(2)
C303 H30E 0.9600
C303 H30F 0.9600
C303 H30G 0.9600
C305 C306 1.54(2)
C305 H30H 0.9600
C305 H30I 0.9600
C305 H30J 0.9600
C307 C308 1.56(2)
C307 H30K 0.9600
C307 H30L 0.9600
C307 H30M 0.9600
C309 C310 1.52(3)
C309 H30N 0.9600
C309 H30O 0.9600
C309 H30P 0.9600
C311 C312 1.41(2)
C311 H31C 0.9600
C311 H31D 0.9600
C311 H31E 0.9600
C313 C314 1.478(10)
C313 H31F 0.9600
C313 H31G 0.9600
C313 H31H 0.9600
C315 C316 1.50(2)
C315 H31I 0.9600
C315 H31J 0.9600
C315 H31K 0.9600
C317 C318 1.55(2)
C317 H31L 0.9600
C317 H31M 0.9600
C317 H31N 0.9600
C319 C320 1.386(7)
C321 C322 1.493(19)
C321 H32C 0.9600
C321 H32D 0.9600
C321 H32E 0.9600
C323 C324 1.52(2)
C323 H32F 0.9600
C323 H32G 0.9600
C323 H32H 0.9600
C325 C326 1.51(2)
C325 H32I 0.9600
C325 H32J 0.9600
C325 H32K 0.9600
C327 C328 1.45(2)
C327 H32L 0.9600
C327 H32M 0.9600
C327 H32N 0.9600
C329 C330 1.53(2)
C329 H32O 0.9600
C329 H32P 0.9600
C329 H32Q 0.9600
C331 C332 1.55(2)
C331 H33C 0.9600
C331 H33D 0.9600
C331 H33E 0.9600
C333 C334 1.53(3)
C333 H33F 0.9600
C333 H33G 0.9600
C333 H33H 0.9600
C335 C336 1.56(2)
C335 H33I 0.9600
C335 H33J 0.9600
C335 H33K 0.9600
C337 C338 1.55(3)
C337 H33L 0.9600
C337 H33M 0.9600
C337 H33N 0.9600
C339 C340 1.48(2)
C339 H33O 0.9600
C339 H33P 0.9600
C339 H33Q 0.9600
C341 C342 1.46(2)
C341 H34C 0.9600
C341 H34D 0.9600
C341 H34E 0.9600
C343 C344 1.424(10)
C343 H34F 0.9600
C343 H34G 0.9600
C343 H34H 0.9600
C345 C346 1.506(9)
C345 H34I 0.9600
C345 H34J 0.9600
C345 H34K 0.9600
C347 C348 1.52(2)
C347 H34L 0.9600
C347 H34M 0.9600
C347 H34N 0.9600
C349 C350 1.51(2)
C349 H34O 0.9600
C349 H34P 0.9600
C349 H34Q 0.9600
C351 C352 1.47(2)
C351 H35C 0.9600
C351 H35D 0.9600
C351 H35E 0.9600
C353 C354 1.456(10)
C353 H35F 0.9600
C353 H35G 0.9600
C353 H35H 0.9600
C355 C356 1.49(2)
C355 H35I 0.9600
C355 H35J 0.9600
C355 H35K 0.9600
C357 C358 1.48(3)
C357 H35L 0.9600
C357 H35M 0.9600
C357 H35N 0.9600
C359 C360 1.59(3)
C360 H36C 0.9600
C360 H36D 0.9600
C360 H36E 0.9600
